data_7157490
loop_
_publ_author_name
'Danjo, Hiroshi'
'Masuda, Yuhki'
'Kidena, Yuki'
'Kawahata, Masatoshi'
'Ohara, Kazuaki'
'Yamaguchi, Kentaro'

_publ_section_title
;
 Preparation of cage-shaped hexakis(spiroborate)s.
;
_journal_issue 19
_journal_name_full 'Organic &amp; biomolecular chemistry'
_journal_page_first 3717
_journal_page_last 3723
_journal_paper_doi 10.1039/d0ob00518e
_journal_volume 18
_journal_year 2020
_chemical_formula_sum 'C223.49 H272.13 B6 N6.66 O25.16'
_chemical_formula_weight 3519.13
_space_group_crystal_system triclinic
_space_group_IT_number 2
_space_group_name_Hall '-P 1'
_space_group_name_H-M_alt 'P -1'
_atom_sites_solution_hydrogens geom
_audit_creation_method SHELXL-2018/3
_audit_update_record
;
2020-04-07 deposited with the CCDC.	2020-04-23 downloaded from the CCDC.
;
_cell_angle_alpha 105.11(3)
_cell_angle_beta 107.86(3)
_cell_angle_gamma 110.03(3)
_cell_formula_units_Z 4
_cell_length_a 27.909(6)
_cell_length_b 32.780(7)
_cell_length_c 34.958(7)
_cell_measurement_reflns_used 59104
_cell_measurement_temperature 273(2)
_cell_measurement_theta_max 26.744
_cell_measurement_theta_min 23.249
_cell_volume 26098(16)
_computing_cell_refinement 'HKL 2000'
_computing_data_collection 'HKL 2000'
_computing_data_reduction 'HKL 2000'
_computing_molecular_graphics 'ORTEP-3 for Windows (Farrugia, 1997)'
_computing_publication_material 'SHELXLE (H\"ubschle et al., 2011)'
_computing_structure_refinement 'SHELXL-2018/3 (Sheldrick, 2018)'
_computing_structure_solution SHELXS-2013
_diffrn_ambient_temperature 273(2)
_diffrn_measured_fraction_theta_full 0.927
_diffrn_measured_fraction_theta_max 0.927
_diffrn_measurement_device_type 'ADSC QUANTUM 315'
_diffrn_measurement_method 'PHI SCAN'
_diffrn_radiation_type synchrotron
_diffrn_radiation_wavelength 0.750
_diffrn_reflns_av_R_equivalents 0.025
_diffrn_reflns_av_unetI/netI 0.0336
_diffrn_reflns_Laue_measured_fraction_full 0.927
_diffrn_reflns_Laue_measured_fraction_max 0.927
_diffrn_reflns_limit_h_max 29
_diffrn_reflns_limit_h_min 0
_diffrn_reflns_limit_k_max 32
_diffrn_reflns_limit_k_min -34
_diffrn_reflns_limit_l_max 34
_diffrn_reflns_limit_l_min -36
_diffrn_reflns_number 59104
_diffrn_reflns_point_group_measured_fraction_full 0.927
_diffrn_reflns_point_group_measured_fraction_max 0.927
_diffrn_reflns_theta_full 23.249
_diffrn_reflns_theta_max 23.249
_diffrn_reflns_theta_min 0.911
_diffrn_source 'SPring-8 BL38B1 beamline'
_exptl_absorpt_coefficient_mu 0.063
_exptl_absorpt_correction_type none
_exptl_crystal_colour yellow
_exptl_crystal_density_diffrn 0.896
_exptl_crystal_description block
_exptl_crystal_F_000 7564
_exptl_crystal_size_max 0.500
_exptl_crystal_size_mid 0.300
_exptl_crystal_size_min 0.200
_refine_diff_density_max 0.650
_refine_diff_density_min -0.386
_refine_diff_density_rms 0.050
_refine_ls_extinction_method none
_refine_ls_goodness_of_fit_ref 1.856
_refine_ls_hydrogen_treatment constr
_refine_ls_matrix_type full
_refine_ls_number_parameters 4670
_refine_ls_number_reflns 59104
_refine_ls_number_restraints 1361
_refine_ls_restrained_S_all 1.873
_refine_ls_R_factor_all 0.1566
_refine_ls_R_factor_gt 0.1400
_refine_ls_shift/su_max 0.000
_refine_ls_shift/su_mean 0.000
_refine_ls_structure_factor_coef Fsqd
_refine_ls_weighting_details 'w=1/[\s^2^(Fo^2^)+(0.2000P)^2^] where P=(Fo^2^+2Fc^2^)/3'
_refine_ls_weighting_scheme calc
_refine_ls_wR_factor_gt 0.4052
_refine_ls_wR_factor_ref 0.4269
_reflns_Friedel_coverage 0.000
_reflns_number_gt 43636
_reflns_number_total 59104
_reflns_threshold_expression 'I > 2\s(I)'
_cod_data_source_file d0ob00518e2.cif
_cod_data_source_block nctba_sq
_cod_depositor_comments 'Adding full bibliography for 7157489--7157490.cif.'
_cod_original_cell_volume 26097(12)
_cod_database_code 7157490
_shelx_shelxl_version_number 2018/3
_shelx_space_group_comment
;
The symmetry employed for this shelxl refinement is uniquely defined
by the following loop, which should always be used as a source of
symmetry information in preference to the above space-group names.
They are only intended as comments.
;
_shelx_estimated_absorpt_t_min 0.969
_shelx_estimated_absorpt_t_max 0.987

loop_
_space_group_symop_operation_xyz
'x, y, z'
'-x, -y, -z'

loop_
_atom_site_label
_atom_site_type_symbol
_atom_site_fract_x
_atom_site_fract_y
_atom_site_fract_z
_atom_site_U_iso_or_equiv
_atom_site_adp_type
_atom_site_occupancy
_atom_site_site_symmetry_order
_atom_site_calc_flag
_atom_site_refinement_flags_posn
_atom_site_refinement_flags_adp
_atom_site_refinement_flags_occupancy
_atom_site_disorder_assembly
_atom_site_disorder_group
C1 C 0.33619(19) 1.03327(14) 0.33545(13) 0.1005(10) Uani 1 1 d . . . . .
C2 C 0.36914(19) 1.06965(15) 0.32730(14) 0.1051(11) Uani 1 1 d . . . . .
C3 C 0.34409(19) 1.08256(15) 0.29526(14) 0.1084(11) Uani 1 1 d . . . . .
H3 H 0.366314 1.106805 0.289847 0.130 Uiso 1 1 calc R U . . .
C4 C 0.28477(19) 1.05901(14) 0.27068(12) 0.1018(11) Uani 1 1 d . . . . .
C5 C 0.25796(19) 1.07270(15) 0.23726(14) 0.1077(11) Uani 1 1 d . . . . .
C6 C 0.2898(2) 1.10881(16) 0.22722(15) 0.1187(13) Uani 1 1 d . . . . .
H6 H 0.329185 1.124008 0.241980 0.142 Uiso 1 1 calc R U . . .
C7 C 0.2635(2) 1.12141(17) 0.19634(17) 0.1235(14) Uani 1 1 d . . . . .
C8 C 0.2047(3) 1.10017(19) 0.17381(17) 0.1287(15) Uani 1 1 d . . . . .
C9 C 0.1719(2) 1.06482(17) 0.18210(15) 0.1245(14) Uani 1 1 d . . . . .
H9 H 0.132638 1.050394 0.166858 0.149 Uiso 1 1 calc R U . . .
C10 C 0.1978(2) 1.05016(15) 0.21390(13) 0.1087(12) Uani 1 1 d . . . . .
C11 C 0.1632(2) 1.01208(15) 0.22249(14) 0.1091(12) Uani 1 1 d . . . . .
C12 C 0.1041(2) 0.98891(17) 0.19979(15) 0.1240(14) Uani 1 1 d . . . . .
H12 H 0.086223 0.998208 0.179040 0.149 Uiso 1 1 calc R U . . .
C13 C 0.0723(2) 0.95312(17) 0.20755(15) 0.1219(14) Uani 1 1 d . . . . .
C14 C 0.0985(2) 0.93781(15) 0.23766(14) 0.1145(13) Uani 1 1 d . . . . .
C15 C 0.1562(2) 0.95923(14) 0.26071(13) 0.1096(12) Uani 1 1 d . . . . .
H15 H 0.173207 0.948791 0.280733 0.132 Uiso 1 1 calc R U . . .
C16 C 0.18975(19) 0.99759(14) 0.25374(13) 0.1051(11) Uani 1 1 d . . . . .
C17 C 0.25191(18) 1.02198(13) 0.27882(12) 0.1008(11) Uani 1 1 d . . . . .
C18 C 0.27931(19) 1.00935(14) 0.31172(13) 0.1038(11) Uani 1 1 d . . . . .
H18 H 0.258063 0.984477 0.316999 0.125 Uiso 1 1 calc R U . . .
C19 C 0.2558(2) 1.19163(17) 0.06241(15) 0.1162(13) Uani 1 1 d . . . . .
C20 C 0.2488(2) 1.18500(17) 0.09755(17) 0.1195(14) Uani 1 1 d . . . . .
C21 C 0.2495(2) 1.2201(2) 0.13216(18) 0.1328(15) Uani 1 1 d . . . . .
C22 C 0.2565(3) 1.2618(2) 0.13088(19) 0.1393(16) Uani 1 1 d . . . . .
H22 H 0.257283 1.284622 0.153726 0.167 Uiso 1 1 calc R U . . .
C23 C 0.2627(2) 1.27196(19) 0.09542(18) 0.1276(14) Uani 1 1 d . . . . .
C24 C 0.2698(3) 1.3152(2) 0.0929(2) 0.154(2) Uani 1 1 d . . . . .
H24 H 0.271099 1.338548 0.115675 0.185 Uiso 1 1 calc R U . . .
C25 C 0.2747(3) 1.3243(2) 0.0589(3) 0.171(2) Uani 1 1 d . . . . .
H25 H 0.280697 1.354089 0.059023 0.205 Uiso 1 1 calc R U . . .
C26 C 0.2711(3) 1.2910(2) 0.0242(2) 0.154(2) Uani 1 1 d . . . . .
H26 H 0.272813 1.297502 0.000103 0.185 Uiso 1 1 calc R U . . .
C27 C 0.2649(2) 1.24712(18) 0.02440(18) 0.1374(16) Uani 1 1 d . . . . .
H27 H 0.263049 1.224489 0.000755 0.165 Uiso 1 1 calc R U . . .
C28 C 0.2613(2) 1.23688(17) 0.06076(16) 0.1185(13) Uani 1 1 d . . . . .
C29 C 0.26021(19) 1.15590(16) 0.02942(14) 0.1093(12) Uani 1 1 d . . . . .
C30 C 0.3044(2) 1.16877(19) 0.01877(18) 0.1311(15) Uani 1 1 d . . . . .
H30 H 0.331992 1.200359 0.032039 0.157 Uiso 1 1 calc R U . . .
C31 C 0.3085(2) 1.1350(2) -0.0118(2) 0.1391(17) Uani 1 1 d . . . . .
H31 H 0.339069 1.145023 -0.018617 0.167 Uiso 1 1 calc R U . . .
C32 C 0.26941(19) 1.08707(15) -0.03288(15) 0.1106(12) Uani 1 1 d . . . . .
C33 C 0.2251(2) 1.07592(19) -0.02080(19) 0.1327(15) Uani 1 1 d . . . . .
H33 H 0.197169 1.044465 -0.033742 0.159 Uiso 1 1 calc R U . . .
C34 C 0.2206(2) 1.1086(2) 0.00887(19) 0.1337(15) Uani 1 1 d . . . . .
H34 H 0.189885 1.098864 0.015578 0.160 Uiso 1 1 calc R U . . .
C35 C 0.27326(19) 1.05221(17) -0.06637(17) 0.1170(13) Uani 1 1 d . . . . .
C36 C 0.2296(2) 1.00757(18) -0.09357(16) 0.1202(13) Uani 1 1 d . . . . .
H36 H 0.195874 0.998629 -0.090760 0.144 Uiso 1 1 calc R U . . .
C37 C 0.2340(2) 0.97530(19) -0.12512(17) 0.1265(14) Uani 1 1 d . . . . .
H37 H 0.202986 0.945436 -0.142671 0.152 Uiso 1 1 calc R U . . .
C38 C 0.2822(2) 0.98533(16) -0.13177(17) 0.1198(13) Uani 1 1 d . . . . .
C39 C 0.3267(3) 1.0309(2) -0.1030(3) 0.188(3) Uani 1 1 d . . . . .
H39 H 0.360926 1.039770 -0.105136 0.225 Uiso 1 1 calc R U . . .
C40 C 0.3225(3) 1.0626(2) -0.0724(3) 0.181(3) Uani 1 1 d . . . . .
H40 H 0.353515 1.092509 -0.054767 0.217 Uiso 1 1 calc R U . . .
C41 C 0.2870(2) 0.95088(17) -0.16524(18) 0.1217(14) Uani 1 1 d . . . . .
C42 C 0.2789(2) 0.90819(17) -0.16466(15) 0.1173(13) Uani 1 1 d . . . . .
C43 C 0.2849(2) 0.87430(19) -0.19466(18) 0.1342(16) Uani 1 1 d . . . . .
C44 C 0.2964(3) 0.8818(2) -0.2276(2) 0.159(2) Uani 1 1 d . . . . .
H44 H 0.299507 0.859058 -0.247677 0.191 Uiso 1 1 calc R U . . .
C45 C 0.3037(3) 0.9263(3) -0.2304(2) 0.155(2) Uani 1 1 d . . . . .
C46 C 0.3119(3) 0.9339(3) -0.2672(3) 0.191(3) Uani 1 1 d . . . . .
H46 H 0.312853 0.910538 -0.288305 0.229 Uiso 1 1 calc R U . . .
C47 C 0.3182(5) 0.9752(5) -0.2708(4) 0.227(4) Uani 1 1 d . . . . .
H47 H 0.323697 0.980213 -0.294399 0.272 Uiso 1 1 calc R U . . .
C48 C 0.3165(4) 1.0113(4) -0.2388(4) 0.212(4) Uani 1 1 d . . . . .
H48 H 0.323494 1.040652 -0.240148 0.255 Uiso 1 1 calc R U . . .
C49 C 0.3046(3) 1.0022(3) -0.2070(3) 0.175(3) Uani 1 1 d . . . . .
H49 H 0.299652 1.024457 -0.187984 0.210 Uiso 1 1 calc R U . . .
C50 C 0.2990(2) 0.9598(2) -0.2005(2) 0.1402(17) Uani 1 1 d . . . . .
C51 C 0.2851(2) 0.80824(16) -0.09920(17) 0.1176(13) Uani 1 1 d . . . . .
C52 C 0.2262(2) 0.78519(15) -0.12601(14) 0.1115(12) Uani 1 1 d . . . . .
C53 C 0.1929(2) 0.74701(15) -0.12222(14) 0.1094(12) Uani 1 1 d . . . . .
H53 H 0.154086 0.731474 -0.140067 0.131 Uiso 1 1 calc R U . . .
C54 C 0.21601(16) 0.73012(13) -0.09156(12) 0.0942(10) Uani 1 1 d . . . . .
C55 C 0.17924(17) 0.68963(13) -0.08633(12) 0.0943(10) Uani 1 1 d . . . . .
C56 C 0.12080(17) 0.66618(15) -0.11203(13) 0.1052(11) Uani 1 1 d . . . . .
H56 H 0.104700 0.675739 -0.133278 0.126 Uiso 1 1 calc R U . . .
C57 C 0.08714(18) 0.62930(16) -0.10617(14) 0.1074(11) Uani 1 1 d . . . . .
C58 C 0.11024(18) 0.61485(15) -0.07393(14) 0.1073(11) Uani 1 1 d . . . . .
C59 C 0.16784(16) 0.63688(14) -0.04805(13) 0.1019(10) Uani 1 1 d . . . . .
H59 H 0.182950 0.626837 -0.026878 0.122 Uiso 1 1 calc R U . . .
C60 C 0.20396(15) 0.67489(13) -0.05381(12) 0.0930(10) Uani 1 1 d . . . . .
C61 C 0.26509(16) 0.69860(13) -0.02739(12) 0.0937(10) Uani 1 1 d . . . . .
C62 C 0.28963(16) 0.68359(13) 0.00431(13) 0.0983(10) Uani 1 1 d . . . . .
H62 H 0.266760 0.659680 0.009687 0.118 Uiso 1 1 calc R U . . .
C63 C 0.34685(18) 0.70432(14) 0.02690(14) 0.1018(11) Uani 1 1 d . . . . .
C64 C 0.38182(17) 0.73977(14) 0.01841(15) 0.1042(11) Uani 1 1 d . . . . .
C65 C 0.35987(18) 0.75530(14) -0.01114(14) 0.1031(11) Uani 1 1 d . . . . .
H65 H 0.383645 0.778666 -0.016500 0.124 Uiso 1 1 calc R U . . .
C66 C 0.29986(16) 0.73573(13) -0.03427(13) 0.0961(10) Uani 1 1 d . . . . .
C67 C 0.27515(18) 0.75341(13) -0.06492(13) 0.0984(10) Uani 1 1 d . . . . .
C68 C 0.30991(19) 0.79444(14) -0.06899(15) 0.1082(11) Uani 1 1 d . . . . .
H68 H 0.348762 0.811142 -0.051141 0.130 Uiso 1 1 calc R U . . .
C69 C 0.53586(16) 0.77003(14) 0.18748(15) 0.1006(11) Uani 1 1 d . . . . .
C70 C 0.50468(16) 0.75059(13) 0.14240(15) 0.1004(11) Uani 1 1 d . . . . .
C71 C 0.50769(17) 0.71389(15) 0.11314(17) 0.1106(12) Uani 1 1 d . . . . .
C72 C 0.54179(18) 0.69475(16) 0.12857(19) 0.1212(14) Uani 1 1 d . . . . .
H72 H 0.543813 0.670459 0.109311 0.145 Uiso 1 1 calc R U . . .
C73 C 0.57426(16) 0.71296(16) 0.17499(18) 0.1118(12) Uani 1 1 d . . . . .
C74 C 0.6097(2) 0.69335(19) 0.1930(2) 0.1318(15) Uani 1 1 d . . . . .
H74 H 0.610720 0.667896 0.174446 0.158 Uiso 1 1 calc R U . . .
C75 C 0.6411(2) 0.7115(3) 0.2364(3) 0.149(2) Uani 1 1 d . . . . .
H75 H 0.663710 0.698217 0.247460 0.179 Uiso 1 1 calc R U . . .
C76 C 0.6412(2) 0.7497(3) 0.2656(2) 0.1514(18) Uani 1 1 d . . . . .
H76 H 0.663778 0.762155 0.295700 0.182 Uiso 1 1 calc R U . . .
C77 C 0.6067(2) 0.76845(18) 0.2485(2) 0.1263(14) Uani 1 1 d . . . . .
H77 H 0.606815 0.794136 0.267813 0.152 Uiso 1 1 calc R U . . .
C78 C 0.57245(16) 0.75101(15) 0.20455(16) 0.1038(11) Uani 1 1 d . . . . .
C79 C 0.53289(15) 0.80899(14) 0.21689(14) 0.1029(11) Uani 1 1 d . . . . .
C80 C 0.55059(19) 0.85334(15) 0.21487(15) 0.1141(12) Uani 1 1 d . . . . .
H80 H 0.562132 0.857635 0.193311 0.137 Uiso 1 1 calc R U . . .
C81 C 0.5511(2) 0.89070(15) 0.24439(16) 0.1174(13) Uani 1 1 d . . . . .
H81 H 0.564655 0.920193 0.243014 0.141 Uiso 1 1 calc R U . . .
C82 C 0.53253(15) 0.88630(14) 0.27586(13) 0.0985(10) Uani 1 1 d . . . . .
C83 C 0.5136(2) 0.84250(16) 0.27697(17) 0.1249(14) Uani 1 1 d . . . . .
H83 H 0.500790 0.838280 0.297952 0.150 Uiso 1 1 calc R U . . .
C84 C 0.5129(2) 0.80473(17) 0.24833(18) 0.1278(15) Uani 1 1 d . . . . .
H84 H 0.498689 0.775347 0.249826 0.153 Uiso 1 1 calc R U . . .
C85 C 0.53732(16) 0.92772(13) 0.30938(13) 0.0971(10) Uani 1 1 d . . . . .
C86 C 0.5134(3) 0.92253(18) 0.3373(2) 0.160(2) Uani 1 1 d . . . . .
H86 H 0.491758 0.891969 0.333982 0.192 Uiso 1 1 calc R U . . .
C87 C 0.5199(3) 0.9606(2) 0.3702(2) 0.163(2) Uani 1 1 d . . . . .
H87 H 0.503343 0.954880 0.388862 0.196 Uiso 1 1 calc R U . . .
C88 C 0.54987(16) 1.00679(14) 0.37647(12) 0.0973(10) Uani 1 1 d . . . . .
C89 C 0.5735(3) 1.01143(18) 0.34803(18) 0.150(2) Uani 1 1 d . . . . .
H89 H 0.594664 1.041830 0.350716 0.179 Uiso 1 1 calc R U . . .
C90 C 0.5674(3) 0.97298(18) 0.3155(2) 0.153(2) Uani 1 1 d . . . . .
H90 H 0.584570 0.978385 0.297133 0.184 Uiso 1 1 calc R U . . .
C91 C 0.55528(18) 1.04596(14) 0.41200(12) 0.1002(10) Uani 1 1 d . . . . .
C92 C 0.51110(18) 1.05581(14) 0.40817(13) 0.0990(10) Uani 1 1 d . . . . .
C93 C 0.5119(2) 1.09019(14) 0.44261(14) 0.1039(11) Uani 1 1 d . . . . .
C94 C 0.5589(2) 1.11595(15) 0.48216(13) 0.1123(13) Uani 1 1 d . . . . .
H94 H 0.558937 1.137760 0.505321 0.135 Uiso 1 1 calc R U . . .
C95 C 0.60708(19) 1.10929(15) 0.48757(13) 0.1041(11) Uani 1 1 d . . . . .
C96 C 0.6588(3) 1.13606(16) 0.52795(15) 0.1289(16) Uani 1 1 d . . . . .
H96 H 0.659501 1.157169 0.552060 0.155 Uiso 1 1 calc R U . . .
C97 C 0.7052(3) 1.1315(2) 0.5318(2) 0.1351(17) Uani 1 1 d . . . . .
H97 H 0.738244 1.150405 0.557908 0.162 Uiso 1 1 calc R U . . .
C98 C 0.7052(2) 1.0992(2) 0.4975(2) 0.1351(17) Uani 1 1 d . . . . .
H98 H 0.738294 1.096815 0.500566 0.162 Uiso 1 1 calc R U . . .
C99 C 0.65659(19) 1.07036(16) 0.45881(16) 0.1174(13) Uani 1 1 d . . . . .
H99 H 0.656548 1.047681 0.436315 0.141 Uiso 1 1 calc R U . . .
C100 C 0.60643(17) 1.07520(14) 0.45315(13) 0.0999(11) Uani 1 1 d . . . . .
C101 C -0.11989(18) 0.77444(16) 0.14926(14) 0.1116(12) Uani 1 1 d . . . . .
C102 C -0.0771(2) 0.82006(17) 0.17592(14) 0.1143(13) Uani 1 1 d . . . . .
C103 C -0.0806(2) 0.85080(19) 0.21031(15) 0.1203(13) Uani 1 1 d . . . . .
C104 C -0.1265(3) 0.8357(2) 0.21970(17) 0.1359(16) Uani 1 1 d . . . . .
H104 H -0.127954 0.855597 0.243324 0.163 Uiso 1 1 calc R U . . .
C105 C -0.1707(2) 0.7899(2) 0.1928(2) 0.1389(16) Uani 1 1 d . . . . .
C106 C -0.2217(4) 0.7723(3) 0.1995(3) 0.190(3) Uani 1 1 d . . . . .
H106 H -0.225762 0.791118 0.222058 0.228 Uiso 1 1 calc R U . . .
C107 C -0.2640(3) 0.7262(4) 0.1711(4) 0.208(3) Uani 1 1 d . . . . .
H107 H -0.296797 0.714625 0.174973 0.250 Uiso 1 1 calc R U . . .
C108 C -0.2596(4) 0.6985(3) 0.1392(3) 0.213(4) Uani 1 1 d . . . . .
H108 H -0.289071 0.667998 0.121077 0.256 Uiso 1 1 calc R U . . .
C109 C -0.2143(2) 0.7132(2) 0.1326(2) 0.159(2) Uani 1 1 d . . . . .
H109 H -0.212341 0.692108 0.110250 0.191 Uiso 1 1 calc R U . . .
C110 C -0.1680(2) 0.7593(2) 0.15749(17) 0.1300(15) Uani 1 1 d . . . . .
C111 C -0.11541(19) 0.74285(17) 0.11305(14) 0.1133(13) Uani 1 1 d . . . . .
C112 C -0.1342(4) 0.7413(2) 0.07226(19) 0.174(3) Uani 1 1 d . . . . .
H112 H -0.148984 0.761591 0.066268 0.209 Uiso 1 1 calc R U . . .
C113 C -0.1314(4) 0.7084(3) 0.03787(18) 0.178(3) Uani 1 1 d . . . . .
H113 H -0.144051 0.708591 0.010062 0.213 Uiso 1 1 calc R U . . .
C114 C -0.11238(18) 0.67812(17) 0.04309(14) 0.1093(12) Uani 1 1 d . . . . .
C115 C -0.0913(4) 0.6805(3) 0.08511(19) 0.210(4) Uani 1 1 d . . . . .
H115 H -0.073591 0.662125 0.091556 0.252 Uiso 1 1 calc R U . . .
C116 C -0.0966(4) 0.7103(4) 0.11737(19) 0.205(4) Uani 1 1 d . . . . .
H116 H -0.086487 0.708107 0.144436 0.246 Uiso 1 1 calc R U . . .
C117 C -0.11185(18) 0.64308(15) 0.00674(13) 0.1066(12) Uani 1 1 d . . . . .
C118 C -0.0929(4) 0.6120(3) 0.0121(2) 0.199(3) Uani 1 1 d . . . . .
H118 H -0.076584 0.613717 0.040412 0.238 Uiso 1 1 calc R U . . .
C119 C -0.0963(4) 0.5777(3) -0.0218(2) 0.215(4) Uani 1 1 d . . . . .
H119 H -0.083754 0.556277 -0.015644 0.258 Uiso 1 1 calc R U . . .
C120 C -0.11649(16) 0.57281(15) -0.06337(13) 0.1019(11) Uani 1 1 d . . . . .
C121 C -0.1380(4) 0.6025(3) -0.06938(19) 0.176(3) Uani 1 1 d . . . . .
H121 H -0.153529 0.600669 -0.097806 0.211 Uiso 1 1 calc R U . . .
C122 C -0.1388(4) 0.6353(3) -0.0367(2) 0.186(3) Uani 1 1 d . . . . .
H122 H -0.157799 0.652710 -0.043740 0.223 Uiso 1 1 calc R U . . .
C123 C -0.11886(18) 0.53545(15) -0.09901(13) 0.1020(11) Uani 1 1 d . . . . .
C124 C -0.07202(17) 0.54033(16) -0.10643(14) 0.1031(11) Uani 1 1 d . . . . .
C125 C -0.07193(19) 0.50407(17) -0.13798(15) 0.1082(12) Uani 1 1 d . . . . .
C126 C -0.11751(19) 0.46121(16) -0.16253(14) 0.1126(12) Uani 1 1 d . . . . .
H126 H -0.116065 0.437002 -0.182384 0.135 Uiso 1 1 calc R U . . .
C127 C -0.16785(18) 0.45384(15) -0.15739(15) 0.1082(12) Uani 1 1 d . . . . .
C128 C -0.2179(2) 0.40984(17) -0.18324(15) 0.1227(14) Uani 1 1 d . . . . .
H128 H -0.217050 0.385133 -0.202968 0.147 Uiso 1 1 calc R U . . .
C129 C -0.2676(2) 0.4028(2) -0.17988(19) 0.1339(16) Uani 1 1 d . . . . .
H129 H -0.300203 0.373984 -0.197810 0.161 Uiso 1 1 calc R U . . .
C130 C -0.2690(2) 0.4382(2) -0.15019(17) 0.1245(14) Uani 1 1 d . . . . .
H130 H -0.302611 0.433098 -0.147768 0.149 Uiso 1 1 calc R U . . .
C131 C -0.22134(18) 0.48163(16) -0.12352(13) 0.1121(12) Uani 1 1 d . . . . .
H131 H -0.223336 0.505243 -0.103448 0.135 Uiso 1 1 calc R U . . .
C132 C -0.16914(16) 0.49049(15) -0.12655(13) 0.1015(11) Uani 1 1 d . . . . .
O1 O 0.36963(13) 1.02789(10) 0.36935(10) 0.1157(8) Uani 1 1 d . . . . .
O2 O 0.42443(13) 1.08879(11) 0.35473(10) 0.1198(8) Uani 1 1 d . . . . .
O3 O 0.46030(12) 1.03444(10) 0.37209(8) 0.1112(8) Uani 1 1 d . . . . .
O4 O 0.46226(13) 1.09205(10) 0.42925(9) 0.1148(8) Uani 1 1 d . . . . .
O5 O 0.28680(17) 1.15413(13) 0.18197(12) 0.1431(11) Uani 1 1 d . . . . .
O6 O 0.18812(17) 1.11919(13) 0.14566(12) 0.1461(12) Uani 1 1 d . . . . .
O7 O 0.24256(17) 1.14530(12) 0.10551(11) 0.1387(11) Uani 1 1 d . . . . .
O8 O 0.24267(19) 1.20325(13) 0.16210(12) 0.1528(13) Uani 1 1 d . . . . .
O9 O 0.01523(15) 0.92668(12) 0.18962(11) 0.1434(11) Uani 1 1 d . . . . .
O10 O 0.05964(13) 0.90079(10) 0.23951(10) 0.1291(10) Uani 1 1 d . . . . .
O11 O -0.02851(13) 0.84175(11) 0.17372(9) 0.1219(9) Uani 1 1 d . . . . .
O12 O -0.03446(17) 0.89365(12) 0.23046(11) 0.1368(10) Uani 1 1 d . . . . .
O13 O 0.31113(15) 0.84539(10) -0.10884(12) 0.1322(10) Uani 1 1 d . . . . .
O14 O 0.21320(15) 0.80650(11) -0.15334(11) 0.1318(10) Uani 1 1 d . . . . .
O15 O 0.26704(16) 0.89145(10) -0.13540(10) 0.1314(10) Uani 1 1 d . . . . .
O16 O 0.27737(19) 0.83559(12) -0.18528(12) 0.1523(13) Uani 1 1 d . . . . .
O17 O 0.03012(11) 0.60189(12) -0.12765(10) 0.1245(9) Uani 1 1 d . . . . .
O18 O 0.06987(11) 0.57852(11) -0.07321(10) 0.1209(9) Uani 1 1 d . . . . .
O19 O -0.02117(11) 0.57944(10) -0.08508(9) 0.1156(8) Uani 1 1 d . . . . .
O20 O -0.02016(12) 0.51953(11) -0.13843(10) 0.1219(9) Uani 1 1 d . . . . .
O21 O 0.37845(12) 0.69565(10) 0.05917(10) 0.1161(8) Uani 1 1 d . . . . .
O22 O 0.43707(12) 0.75307(10) 0.04384(10) 0.1168(8) Uani 1 1 d . . . . .
O23 O 0.46615(11) 0.76188(9) 0.12023(9) 0.1099(8) Uani 1 1 d . . . . .
O24 O 0.47271(13) 0.70185(11) 0.07118(11) 0.1283(10) Uani 1 1 d . . . . .
B1 B 0.4288(2) 1.0608(2) 0.38162(19) 0.1145(15) Uani 1 1 d . . . . .
B2 B 0.2398(4) 1.1551(3) 0.1496(2) 0.148(2) Uani 1 1 d . . . . .
B3 B 0.0025(3) 0.8913(2) 0.20859(19) 0.1278(18) Uani 1 1 d . . . . .
B4 B 0.2665(3) 0.8441(2) -0.1462(2) 0.1344(19) Uani 1 1 d . . . . .
B5 B 0.0152(2) 0.5695(2) -0.10691(18) 0.1175(15) Uani 1 1 d . . . . .
B6 B 0.4384(2) 0.72880(19) 0.0723(2) 0.1197(17) Uani 1 1 d . . . . .
C133 C 0.2330(3) 0.29293(19) 0.36714(18) 0.1333(16) Uani 1 1 d . . . . .
C134 C 0.1744(2) 0.2728(2) 0.34654(16) 0.1289(15) Uani 1 1 d . . . . .
C135 C 0.1433(2) 0.23819(19) 0.35552(16) 0.1255(14) Uani 1 1 d . . . . .
H135 H 0.103915 0.223935 0.340852 0.151 Uiso 1 1 calc R U . . .
C136 C 0.16847(19) 0.22343(16) 0.38600(13) 0.1083(11) Uani 1 1 d . . . . .
C137 C 0.1357(2) 0.18635(16) 0.39637(13) 0.1145(13) Uani 1 1 d . . . . .
C138 C 0.0750(2) 0.1631(2) 0.37443(15) 0.1272(14) Uani 1 1 d . . . . .
H138 H 0.055796 0.171734 0.353701 0.153 Uiso 1 1 calc R U . . .
C139 C 0.0457(2) 0.1278(2) 0.38465(18) 0.1360(16) Uani 1 1 d . . . . .
C140 C 0.0728(2) 0.11496(19) 0.41621(17) 0.1285(14) Uani 1 1 d . . . . .
C141 C 0.1290(2) 0.13636(17) 0.43736(15) 0.1170(12) Uani 1 1 d . . . . .
H141 H 0.146724 0.127335 0.458437 0.140 Uiso 1 1 calc R U . . .
C142 C 0.16246(18) 0.17270(16) 0.42832(13) 0.1080(11) Uani 1 1 d . . . . .
C143 C 0.22399(18) 0.19462(15) 0.45033(12) 0.1019(11) Uani 1 1 d . . . . .
C144 C 0.25179(19) 0.18160(15) 0.48214(13) 0.1056(11) Uani 1 1 d . . . . .
H144 H 0.230718 0.159737 0.490377 0.127 Uiso 1 1 calc R U . . .
C145 C 0.3089(2) 0.20051(15) 0.50093(13) 0.1052(11) Uani 1 1 d . . . . .
C146 C 0.34078(18) 0.23414(16) 0.48951(13) 0.1059(11) Uani 1 1 d . . . . .
C147 C 0.31662(19) 0.24878(15) 0.45970(13) 0.1035(11) Uani 1 1 d . . . . .
H147 H 0.338924 0.271282 0.452695 0.124 Uiso 1 1 calc R U . . .
C148 C 0.25694(18) 0.22939(15) 0.43930(12) 0.1036(11) Uani 1 1 d . . . . .
C149 C 0.2291(2) 0.24430(16) 0.40714(13) 0.1077(11) Uani 1 1 d . . . . .
C150 C 0.2609(2) 0.27920(17) 0.39668(15) 0.1185(13) Uani 1 1 d . . . . .
H150 H 0.300281 0.292797 0.409586 0.142 Uiso 1 1 calc R U . . .
C151 C 0.2421(2) 0.4399(2) 0.30819(15) 0.1164(13) Uani 1 1 d . . . . .
C152 C 0.2274(2) 0.3941(2) 0.30534(18) 0.1340(16) Uani 1 1 d . . . . .
C153 C 0.2231(3) 0.3571(2) 0.27001(19) 0.1398(16) Uani 1 1 d . . . . .
C154 C 0.2342(3) 0.3654(2) 0.23668(18) 0.1450(17) Uani 1 1 d . . . . .
H154 H 0.233263 0.341502 0.214697 0.174 Uiso 1 1 calc R U . . .
C155 C 0.2472(2) 0.4107(2) 0.23580(17) 0.1331(15) Uani 1 1 d . . . . .
C156 C 0.2546(2) 0.4201(2) 0.20075(18) 0.1430(17) Uani 1 1 d . . . . .
H156 H 0.251954 0.396215 0.177670 0.172 Uiso 1 1 calc R U . . .
C157 C 0.2656(2) 0.4630(3) 0.1995(2) 0.1467(19) Uani 1 1 d . . . . .
H157 H 0.271814 0.468377 0.176179 0.176 Uiso 1 1 calc R U . . .
C158 C 0.2677(2) 0.4989(2) 0.2319(2) 0.1389(16) Uani 1 1 d . . . . .
H158 H 0.273590 0.527852 0.229910 0.167 Uiso 1 1 calc R U . . .
C159 C 0.2609(2) 0.4915(2) 0.26727(17) 0.1280(14) Uani 1 1 d . . . . .
H159 H 0.262992 0.516029 0.289372 0.154 Uiso 1 1 calc R U . . .
C160 C 0.2510(2) 0.4482(2) 0.27116(17) 0.1251(14) Uani 1 1 d . . . . .
C161 C 0.2464(2) 0.4758(2) 0.34479(17) 0.1225(14) Uani 1 1 d . . . . .
C162 C 0.2031(2) 0.4683(2) 0.35830(16) 0.1273(15) Uani 1 1 d . . . . .
H162 H 0.170314 0.439351 0.343263 0.153 Uiso 1 1 calc R U . . .
C163 C 0.2087(3) 0.5044(3) 0.39472(18) 0.1317(16) Uani 1 1 d . . . . .
H163 H 0.178444 0.498863 0.402062 0.158 Uiso 1 1 calc R U . . .
C164 C 0.2566(2) 0.5468(2) 0.41941(17) 0.1252(14) Uani 1 1 d . . . . .
C165 C 0.2999(2) 0.5549(2) 0.40629(18) 0.1362(16) Uani 1 1 d . . . . .
H165 H 0.332674 0.583907 0.421770 0.163 Uiso 1 1 calc R U . . .
C166 C 0.2950(3) 0.5203(2) 0.3704(2) 0.1408(17) Uani 1 1 d . . . . .
H166 H 0.325195 0.526752 0.362840 0.169 Uiso 1 1 calc R U . . .
C167 C 0.2606(2) 0.5843(2) 0.45732(16) 0.1304(16) Uani 1 1 d . . . . .
C168 C 0.3074(3) 0.6087(2) 0.4982(2) 0.1382(16) Uani 1 1 d . . . . .
H168 H 0.338140 0.602235 0.501809 0.166 Uiso 1 1 calc R U . . .
C169 C 0.3103(2) 0.6423(2) 0.53402(19) 0.1337(16) Uani 1 1 d . . . . .
H169 H 0.342177 0.657489 0.560985 0.160 Uiso 1 1 calc R U . . .
C170 C 0.2655(3) 0.6531(2) 0.52925(18) 0.1284(15) Uani 1 1 d . . . . .
C171 C 0.2230(3) 0.6336(3) 0.4900(2) 0.180(3) Uani 1 1 d . . . . .
H171 H 0.194159 0.642493 0.485710 0.216 Uiso 1 1 calc R U . . .
C172 C 0.2204(3) 0.5995(3) 0.4545(2) 0.196(3) Uani 1 1 d . . . . .
H172 H 0.189330 0.586478 0.427363 0.235 Uiso 1 1 calc R U . . .
C173 C 0.2691(2) 0.68916(19) 0.56743(16) 0.1265(14) Uani 1 1 d . . . . .
C174 C 0.2701(2) 0.68077(18) 0.60339(15) 0.1245(14) Uani 1 1 d . . . . .
C175 C 0.2707(3) 0.71304(19) 0.63937(18) 0.1362(16) Uani 1 1 d . . . . .
C176 C 0.2722(3) 0.7554(2) 0.64139(19) 0.153(2) Uani 1 1 d . . . . .
H176 H 0.273118 0.776194 0.665796 0.184 Uiso 1 1 calc R U . . .
C177 C 0.2724(3) 0.7670(2) 0.6048(2) 0.1489(18) Uani 1 1 d . . . . .
C178 C 0.2743(3) 0.8100(2) 0.6049(3) 0.179(2) Uani 1 1 d . . . . .
H178 H 0.274840 0.831044 0.628888 0.215 Uiso 1 1 calc R U . . .
C179 C 0.2755(4) 0.8218(3) 0.5713(4) 0.201(3) Uani 1 1 d . . . . .
H179 H 0.276744 0.850723 0.572170 0.241 Uiso 1 1 calc R U . . .
C180 C 0.2748(4) 0.7920(4) 0.5362(4) 0.202(4) Uani 1 1 d . . . . .
H180 H 0.276978 0.801415 0.513610 0.242 Uiso 1 1 calc R U . . .
C181 C 0.2709(3) 0.7472(3) 0.5323(2) 0.166(2) Uani 1 1 d . . . . .
H181 H 0.268999 0.726680 0.507206 0.199 Uiso 1 1 calc R U . . .
C182 C 0.2700(2) 0.7340(2) 0.56760(19) 0.1376(16) Uani 1 1 d . . . . .
C183 C 0.2307(2) 0.59215(16) 0.67804(14) 0.1120(12) Uani 1 1 d . . . . .
C184 C 0.2896(2) 0.60995(15) 0.69747(15) 0.1140(13) Uani 1 1 d . . . . .
C185 C 0.31689(19) 0.59677(15) 0.72735(13) 0.1062(11) Uani 1 1 d . . . . .
H185 H 0.356222 0.609891 0.740174 0.127 Uiso 1 1 calc R U . . .
C186 C 0.28360(18) 0.56205(13) 0.73872(12) 0.0963(10) Uani 1 1 d . . . . .
C187 C 0.31125(16) 0.54729(13) 0.77086(12) 0.0926(10) Uani 1 1 d . . . . .
C188 C 0.37102(17) 0.56731(14) 0.79272(13) 0.1032(11) Uani 1 1 d . . . . .
H188 H 0.393542 0.590397 0.786361 0.124 Uiso 1 1 calc R U . . .
C189 C 0.39555(17) 0.55298(14) 0.82283(13) 0.1002(10) Uani 1 1 d . . . . .
C190 C 0.36287(16) 0.51918(13) 0.83427(12) 0.0951(10) Uani 1 1 d . . . . .
C191 C 0.30574(16) 0.49929(13) 0.81412(12) 0.0923(9) Uani 1 1 d . . . . .
H191 H 0.284227 0.476734 0.821517 0.111 Uiso 1 1 calc R U . . .
C192 C 0.27860(15) 0.51246(12) 0.78205(11) 0.0893(9) Uani 1 1 d . . . . .
C193 C 0.21690(16) 0.49154(13) 0.76033(12) 0.0907(9) Uani 1 1 d . . . . .
C194 C 0.18270(16) 0.45442(14) 0.76836(12) 0.0965(10) Uani 1 1 d . . . . .
H194 H 0.199391 0.442654 0.787156 0.116 Uiso 1 1 calc R U . . .
C195 C 0.12559(18) 0.43630(15) 0.74840(14) 0.1041(11) Uani 1 1 d . . . . .
C196 C 0.10008(18) 0.45353(17) 0.72048(16) 0.1155(13) Uani 1 1 d . . . . .
C197 C 0.13004(19) 0.48797(16) 0.71044(15) 0.1124(12) Uani 1 1 d . . . . .
H197 H 0.111918 0.498732 0.691319 0.135 Uiso 1 1 calc R U . . .
C198 C 0.19031(16) 0.50717(14) 0.73014(13) 0.0975(10) Uani 1 1 d . . . . .
C199 C 0.22459(17) 0.54349(13) 0.71902(12) 0.0947(10) Uani 1 1 d . . . . .
C200 C 0.1984(2) 0.55902(15) 0.68856(14) 0.1099(12) Uani 1 1 d . . . . .
H200 H 0.159147 0.546729 0.675632 0.132 Uiso 1 1 calc R U . . .
C201 C 0.57779(16) 0.51741(13) 0.89370(12) 0.0947(10) Uani 1 1 d . . . . .
C202 C 0.53538(17) 0.52866(14) 0.89377(12) 0.1000(11) Uani 1 1 d . . . . .
C203 C 0.54209(18) 0.56591(14) 0.93026(13) 0.1004(10) Uani 1 1 d . . . . .
C204 C 0.59082(18) 0.59083(14) 0.96734(12) 0.1015(11) Uani 1 1 d . . . . .
H204 H 0.594352 0.614438 0.991197 0.122 Uiso 1 1 calc R U . . .
C205 C 0.63688(17) 0.58065(13) 0.96963(12) 0.0988(11) Uani 1 1 d . . . . .
C206 C 0.6898(2) 0.60698(15) 1.00755(13) 0.1115(12) Uani 1 1 d . . . . .
H206 H 0.694235 0.630970 1.031599 0.134 Uiso 1 1 calc R U . . .
C207 C 0.7334(2) 0.59780(18) 1.00922(16) 0.1216(14) Uani 1 1 d . . . . .
H207 H 0.767687 0.615657 1.034452 0.146 Uiso 1 1 calc R U . . .
C208 C 0.72881(18) 0.56261(18) 0.97451(17) 0.1215(14) Uani 1 1 d . . . . .
H208 H 0.759735 0.556927 0.976455 0.146 Uiso 1 1 calc R U . . .
C209 C 0.67809(17) 0.53561(14) 0.93662(14) 0.1052(11) Uani 1 1 d . . . . .
H209 H 0.675112 0.511534 0.913494 0.126 Uiso 1 1 calc R U . . .
C210 C 0.63092(16) 0.54412(13) 0.93264(12) 0.0960(10) Uani 1 1 d . . . . .
C211 C 0.56890(15) 0.47764(13) 0.85502(12) 0.0965(10) Uani 1 1 d . . . . .
C212 C 0.60145(16) 0.48428(14) 0.83252(14) 0.1025(11) Uani 1 1 d . . . . .
H212 H 0.629626 0.514706 0.841141 0.123 Uiso 1 1 calc R U . . .
C213 C 0.59371(17) 0.44758(15) 0.79788(15) 0.1086(12) Uani 1 1 d . . . . .
H213 H 0.616941 0.453804 0.783742 0.130 Uiso 1 1 calc R U . . .
C214 C 0.55199(14) 0.40085(14) 0.78289(12) 0.0987(10) Uani 1 1 d . . . . .
C215 C 0.51745(19) 0.39508(16) 0.80499(15) 0.1261(15) Uani 1 1 d . . . . .
H215 H 0.488306 0.365016 0.796048 0.151 Uiso 1 1 calc R U . . .
C216 C 0.52542(19) 0.43228(16) 0.83915(14) 0.1238(15) Uani 1 1 d . . . . .
H216 H 0.500802 0.426994 0.852256 0.149 Uiso 1 1 calc R U . . .
C217 C 0.54357(14) 0.36058(14) 0.74628(11) 0.0931(10) Uani 1 1 d . . . . .
C218 C 0.4950(2) 0.31722(17) 0.72470(16) 0.1272(15) Uani 1 1 d . . . . .
H218 H 0.466883 0.313439 0.734398 0.153 Uiso 1 1 calc R U . . .
C219 C 0.4859(2) 0.27982(17) 0.69015(17) 0.1299(15) Uani 1 1 d . . . . .
H219 H 0.451790 0.252039 0.676395 0.156 Uiso 1 1 calc R U . . .
C220 C 0.52727(16) 0.28282(15) 0.67529(12) 0.0974(10) Uani 1 1 d . . . . .
C221 C 0.5764(2) 0.3220(2) 0.6985(2) 0.159(2) Uani 1 1 d . . . . .
H221 H 0.606581 0.323476 0.691822 0.191 Uiso 1 1 calc R U . . .
C222 C 0.5844(2) 0.3607(2) 0.73210(19) 0.164(2) Uani 1 1 d . . . . .
H222 H 0.619036 0.388042 0.745768 0.197 Uiso 1 1 calc R U . . .
C223 C 0.51712(15) 0.24252(14) 0.63698(13) 0.0971(10) Uani 1 1 d . . . . .
C224 C 0.47689(18) 0.22983(16) 0.59639(13) 0.1043(11) Uani 1 1 d . . . . .
C225 C 0.46520(19) 0.19129(15) 0.55741(14) 0.1050(11) Uani 1 1 d . . . . .
C226 C 0.49537(19) 0.16717(17) 0.56042(14) 0.1108(12) Uani 1 1 d . . . . .
H226 H 0.489159 0.143517 0.535228 0.133 Uiso 1 1 calc R U . . .
C227 C 0.53651(18) 0.17768(16) 0.60177(16) 0.1087(12) Uani 1 1 d . . . . .
C228 C 0.5668(2) 0.15088(18) 0.6071(2) 0.1217(13) Uani 1 1 d . . . . .
H228 H 0.560337 0.126541 0.582278 0.146 Uiso 1 1 calc R U . . .
C229 C 0.6039(3) 0.1594(2) 0.6460(3) 0.1332(16) Uani 1 1 d . . . . .
H229 H 0.622790 0.140907 0.647781 0.160 Uiso 1 1 calc R U . . .
C230 C 0.6154(2) 0.1948(2) 0.6841(2) 0.1377(17) Uani 1 1 d . . . . .
H230 H 0.641246 0.199983 0.711296 0.165 Uiso 1 1 calc R U . . .
C231 C 0.58756(18) 0.22296(18) 0.68109(16) 0.1165(13) Uani 1 1 d . . . . .
H231 H 0.595670 0.247258 0.706640 0.140 Uiso 1 1 calc R U . . .
C232 C 0.54814(16) 0.21563(16) 0.64103(14) 0.1047(11) Uani 1 1 d . . . . .
C233 C -0.10604(19) 0.2872(2) 0.6692(2) 0.1341(18) Uani 1 1 d . . . . .
C234 C -0.0578(2) 0.3306(2) 0.6956(2) 0.1269(15) Uani 1 1 d . . . . .
C235 C -0.0512(2) 0.3641(2) 0.7314(2) 0.1341(17) Uani 1 1 d . . . . .
C236 C -0.0935(3) 0.3579(3) 0.7467(3) 0.170(2) Uani 1 1 d . . . . .
H236 H -0.089266 0.380678 0.771533 0.204 Uiso 1 1 calc R U . . .
C237 C -0.1438(3) 0.3128(3) 0.7199(3) 0.157(2) Uani 1 1 d . . . . .
C238 C -0.1872(3) 0.3073(3) 0.7358(4) 0.212(4) Uani 1 1 d . . . . .
H238 H -0.182010 0.329841 0.761355 0.255 Uiso 1 1 calc R U . . .
C239 C -0.2379(5) 0.2645(5) 0.7087(6) 0.259(6) Uani 1 1 d . . . . .
H239 H -0.267092 0.258176 0.717241 0.311 Uiso 1 1 calc R U . . .
C240 C -0.2468(4) 0.2302(5) 0.6687(5) 0.240(5) Uani 1 1 d . . . . .
H240 H -0.281985 0.203709 0.650939 0.288 Uiso 1 1 calc R U . . .
C241 C -0.2039(2) 0.2368(3) 0.6571(3) 0.173(2) Uani 1 1 d . . . . .
H241 H -0.208694 0.213312 0.632444 0.208 Uiso 1 1 calc R U . . .
C242 C -0.1509(3) 0.2794(3) 0.6821(3) 0.1470(19) Uani 1 1 d . . . . .
C243 C -0.1120(2) 0.2526(2) 0.6299(2) 0.1425(16) Uani 1 1 d D U . . .
C244 C -0.0983(4) 0.2157(4) 0.6306(3) 0.238(4) Uani 1 1 d D U . . .
H244 H -0.084184 0.213784 0.657524 0.286 Uiso 1 1 calc R U . . .
C245 C -0.1041(4) 0.1822(4) 0.5943(3) 0.243(5) Uani 1 1 d D U . . .
H245 H -0.094363 0.158398 0.597289 0.291 Uiso 1 1 calc R U . . .
C246 C -0.1245(2) 0.1830(3) 0.5530(3) 0.1550(19) Uani 1 1 d D U . . .
C247 C -0.1439(4) 0.2167(3) 0.5515(3) 0.199(3) Uani 1 1 d D U . . .
H247 H -0.162214 0.216368 0.524170 0.238 Uiso 1 1 calc R U . . .
C248 C -0.1375(3) 0.2504(3) 0.5882(3) 0.182(2) Uani 1 1 d D U . . .
H248 H -0.150685 0.272349 0.584902 0.219 Uiso 1 1 calc R U . . .
C249 C -0.1320(2) 0.1476(3) 0.5150(2) 0.1581(19) Uani 1 1 d D U . . .
C250 C -0.1449(4) 0.1007(4) 0.5125(4) 0.218(4) Uani 1 1 d D U . . .
H250 H -0.147308 0.093577 0.536129 0.262 Uiso 1 1 calc R U . . .
C251 C -0.1542(4) 0.0645(4) 0.4737(4) 0.212(3) Uani 1 1 d D U . . .
H251 H -0.165060 0.033445 0.471333 0.255 Uiso 1 1 calc R U . . .
C252 C -0.1469(2) 0.0760(3) 0.4389(3) 0.161(2) Uani 1 1 d D U . . .
C253 C -0.1433(6) 0.1183(4) 0.4416(3) 0.255(5) Uani 1 1 d D U . . .
H253 H -0.146739 0.124499 0.416690 0.306 Uiso 1 1 calc R U . . .
C254 C -0.1348(5) 0.1540(3) 0.4787(3) 0.242(5) Uani 1 1 d D U . . .
H254 H -0.131008 0.183083 0.477897 0.290 Uiso 1 1 calc R U . . .
C255 C -0.1527(2) 0.0401(2) 0.4014(2) 0.1523(18) Uani 1 1 d D U . . .
C256 C -0.1065(2) 0.0436(2) 0.3941(2) 0.1549(19) Uani 1 1 d D U . . .
C257 C -0.1090(3) 0.0059(2) 0.3613(2) 0.170(2) Uani 1 1 d D U . . .
C258 C -0.1575(3) -0.0348(2) 0.3381(2) 0.191(3) Uani 1 1 d D U . . .
H258 H -0.158148 -0.060181 0.317960 0.229 Uiso 1 1 calc R U . . .
C259 C -0.2064(3) -0.0408(3) 0.3425(3) 0.201(3) Uani 1 1 d D U . . .
C260 C -0.2595(4) -0.0804(3) 0.3189(3) 0.240(4) Uani 1 1 d D U . . .
H260 H -0.263225 -0.107036 0.298085 0.288 Uiso 1 1 calc R U . . .
C261 C -0.3062(5) -0.0825(5) 0.3245(4) 0.256(6) Uani 1 1 d D U . . .
H261 H -0.340073 -0.110412 0.307275 0.308 Uiso 1 1 calc R U . . .
C262 C -0.3059(4) -0.0469(4) 0.3533(4) 0.243(5) Uani 1 1 d D U . . .
H262 H -0.338758 -0.048630 0.355674 0.291 Uiso 1 1 calc R U . . .
C263 C -0.2542(2) -0.0070(3) 0.3794(2) 0.200(3) Uani 1 1 d D U . . .
H263 H -0.252223 0.018137 0.400830 0.240 Uiso 1 1 calc R U . . .
C264 C -0.2046(2) -0.0026(3) 0.3754(2) 0.170(2) Uani 1 1 d D U . . .
O25 O 0.25783(17) 0.32598(14) 0.35223(13) 0.1514(12) Uani 1 1 d . . . . .
O26 O 0.15929(19) 0.29362(15) 0.31953(13) 0.1557(13) Uani 1 1 d . . . . .
O27 O 0.21631(18) 0.37734(14) 0.33467(11) 0.1468(12) Uani 1 1 d . . . . .
O28 O 0.2117(2) 0.31754(15) 0.27753(14) 0.1656(14) Uani 1 1 d . . . . .
O29 O -0.01181(15) 0.10174(16) 0.36634(13) 0.1660(14) Uani 1 1 d . . . . .
O30 O 0.03422(16) 0.07994(14) 0.41986(13) 0.1511(12) Uani 1 1 d . . . . .
O31 O -0.05447(15) 0.08211(14) 0.41369(14) 0.1614(13) Uani 1 1 d . . . . .
O32 O -0.0587(2) 0.02050(16) 0.35988(14) 0.1734(15) Uani 1 1 d . . . . .
O33 O 0.34311(13) 0.19197(12) 0.53113(9) 0.1204(9) Uani 1 1 d . . . . .
O34 O 0.39756(12) 0.24750(11) 0.51212(9) 0.1161(8) Uani 1 1 d . . . . .
O35 O 0.44131(13) 0.24773(11) 0.58509(9) 0.1182(9) Uani 1 1 d . . . . .
O36 O 0.42407(13) 0.18577(11) 0.52239(9) 0.1195(9) Uani 1 1 d . . . . .
O37 O 0.26718(16) 0.64137(11) 0.61035(10) 0.1323(10) Uani 1 1 d . . . . .
O38 O 0.27089(18) 0.69609(12) 0.67097(11) 0.1436(12) Uani 1 1 d . . . . .
O39 O 0.21484(15) 0.61204(12) 0.65062(11) 0.1331(10) Uani 1 1 d . . . . .
O40 O 0.31336(15) 0.64359(11) 0.68330(10) 0.1278(10) Uani 1 1 d . . . . .
O41 O 0.45141(12) 0.56769(11) 0.84654(10) 0.1188(8) Uani 1 1 d . . . . .
O42 O 0.39651(11) 0.51112(10) 0.86549(9) 0.1074(7) Uani 1 1 d . . . . .
O43 O 0.48264(11) 0.50967(10) 0.86108(8) 0.1122(8) Uani 1 1 d . . . . .
O44 O 0.49410(13) 0.57069(10) 0.92083(9) 0.1187(8) Uani 1 1 d . . . . .
O45 O 0.08571(12) 0.40021(11) 0.75109(11) 0.1237(9) Uani 1 1 d . . . . .
O46 O 0.04172(13) 0.43000(13) 0.70411(13) 0.1405(11) Uani 1 1 d . . . . .
O47 O -0.00989(12) 0.34620(13) 0.68990(12) 0.1313(10) Uani 1 1 d . . . . .
O48 O -0.00057(16) 0.40468(13) 0.75100(14) 0.1440(11) Uani 1 1 d . . . . .
B7 B 0.2098(4) 0.3274(3) 0.3207(2) 0.146(2) Uani 1 1 d . . . . .
B8 B -0.0221(3) 0.0697(3) 0.3896(3) 0.155(2) Uani 1 1 d . . . . .
B9 B 0.4011(2) 0.2197(2) 0.53776(17) 0.1143(15) Uani 1 1 d . . . . .
B10 B 0.2670(3) 0.6485(2) 0.6539(2) 0.1284(18) Uani 1 1 d . . . . .
B11 B 0.4561(2) 0.54014(19) 0.87334(17) 0.1123(14) Uani 1 1 d . . . . .
B12 B 0.0288(3) 0.3949(3) 0.7238(2) 0.1323(19) Uani 1 1 d . . . . .
C265 C 0.3015(4) 0.0379(3) 0.5019(3) 0.219(3) Uani 1 1 d D U . . .
H26A H 0.304087 0.015429 0.514815 0.263 Uiso 1 1 calc R U . . .
H26B H 0.263788 0.035269 0.494302 0.263 Uiso 1 1 calc R U . . .
C266 C 0.3451(3) 0.0886(2) 0.53665(19) 0.170(2) Uani 1 1 d D U . . .
H26C H 0.382437 0.095822 0.537807 0.204 Uiso 1 1 calc R U . . .
H26D H 0.334328 0.111831 0.529687 0.204 Uiso 1 1 calc R U . . .
C267 C 0.3454(5) 0.0892(3) 0.5800(3) 0.253(5) Uani 1 1 d D U . . .
H26E H 0.362788 0.070273 0.589250 0.303 Uiso 1 1 calc R U . . .
H26F H 0.306732 0.075472 0.576639 0.303 Uiso 1 1 calc R U . . .
C268 C 0.3789(5) 0.1411(3) 0.6154(2) 0.267(6) Uani 1 1 d D U . . .
H26G H 0.418661 0.152007 0.623767 0.401 Uiso 1 1 calc R U . . .
H26H H 0.371756 0.142316 0.640753 0.401 Uiso 1 1 calc R U . . .
H26I H 0.366896 0.161167 0.603573 0.401 Uiso 1 1 calc R U . . .
C269 C 0.3661(4) 0.0301(2) 0.4674(2) 0.171(2) Uani 1 1 d D U . . .
H26J H 0.364463 0.017993 0.438289 0.205 Uiso 1 1 calc R U . . .
H26K H 0.392086 0.063872 0.481348 0.205 Uiso 1 1 calc R U . . .
C270 C 0.3912(4) 0.0070(3) 0.4930(3) 0.201(3) Uani 1 1 d D U . . .
H27A H 0.404675 0.025212 0.524191 0.241 Uiso 1 1 calc R U . . .
H27B H 0.362335 -0.024704 0.484957 0.241 Uiso 1 1 calc R U . . .
C271 C 0.4388(5) 0.0038(3) 0.4844(4) 0.213(3) Uani 1 1 d D U . . .
H27C H 0.463946 0.034565 0.487309 0.256 Uiso 1 1 calc R U . . .
H27D H 0.460219 -0.003961 0.506571 0.256 Uiso 1 1 calc R U . . .
C272 C 0.4204(6) -0.0320(4) 0.4408(4) 0.263(5) Uani 1 1 d D U . . .
H27E H 0.415920 -0.061647 0.442612 0.394 Uiso 1 1 calc R U . . .
H27F H 0.448229 -0.021579 0.430132 0.394 Uiso 1 1 calc R U . . .
H27G H 0.384794 -0.036090 0.420910 0.394 Uiso 1 1 calc R U . . .
C273 C 0.2634(5) -0.0282(3) 0.4335(3) 0.218(4) Uani 1 1 d D U . . .
H27H H 0.273840 -0.047014 0.448531 0.261 Uiso 1 1 calc R U . . .
H27I H 0.227664 -0.030663 0.433162 0.261 Uiso 1 1 calc R U . . .
C274 C 0.2537(5) -0.0501(3) 0.3880(3) 0.237(4) Uani 1 1 d D U . . .
H27J H 0.289615 -0.045212 0.387090 0.284 Uiso 1 1 calc R U . . .
H27K H 0.237675 -0.034941 0.371017 0.284 Uiso 1 1 calc R U . . .
C275 C 0.2135(6) -0.1034(3) 0.3672(3) 0.271(6) Uani 1 1 d D U . . .
H27L H 0.228369 -0.118346 0.385045 0.326 Uiso 1 1 calc R U . . .
H27M H 0.176787 -0.108336 0.366274 0.326 Uiso 1 1 calc R U . . .
C276 C 0.2071(10) -0.1252(4) 0.3226(4) 0.444(15) Uani 1 1 d D U . . .
H27N H 0.181748 -0.158680 0.309944 0.666 Uiso 1 1 calc R U . . .
H27O H 0.191905 -0.110702 0.304842 0.666 Uiso 1 1 calc R U . . .
H27P H 0.243389 -0.120693 0.323577 0.666 Uiso 1 1 calc R U . . .
C277 C 0.3004(4) 0.0587(3) 0.4396(3) 0.201(3) Uani 1 1 d D U . . .
H27Q H 0.325483 0.091155 0.461337 0.241 Uiso 1 1 calc R U . . .
H27R H 0.312377 0.054091 0.416201 0.241 Uiso 1 1 calc R U . . .
C278 C 0.2425(5) 0.0537(4) 0.4209(4) 0.236(4) Uani 1 1 d D U . . .
H27S H 0.232348 0.064197 0.444476 0.283 Uiso 1 1 calc R U . . .
H27T H 0.215716 0.020473 0.402268 0.283 Uiso 1 1 calc R U . . .
C279 C 0.2392(6) 0.0838(4) 0.3933(4) 0.291(6) Uani 1 1 d D U . . .
H27U H 0.256415 0.117006 0.413318 0.349 Uiso 1 1 calc R U . . .
H27V H 0.261249 0.081099 0.376984 0.349 Uiso 1 1 calc R U . . .
C280 C 0.1813(7) 0.0700(8) 0.3622(5) 0.389(10) Uani 1 1 d D U . . .
H28A H 0.182694 0.090112 0.346470 0.584 Uiso 1 1 calc R U . . .
H28B H 0.164161 0.037478 0.341688 0.584 Uiso 1 1 calc R U . . .
H28C H 0.159322 0.073432 0.378070 0.584 Uiso 1 1 calc R U . . .
N1 N 0.3088(3) 0.0246(2) 0.46160(19) 0.180(2) Uani 1 1 d D . . . .
C281 C 0.6387(2) 0.2722(2) 0.21236(18) 0.1395(16) Uani 1 1 d D U . . .
H28D H 0.604209 0.275165 0.201336 0.167 Uiso 1 1 calc R U . . .
H28E H 0.664764 0.299140 0.240423 0.167 Uiso 1 1 calc R U . . .
C282 C 0.6247(3) 0.2260(2) 0.2197(2) 0.167(2) Uani 1 1 d D U . . .
H28F H 0.602871 0.198669 0.191588 0.201 Uiso 1 1 calc R U . . .
H28G H 0.659490 0.225150 0.235274 0.201 Uiso 1 1 calc R U . . .
C283 C 0.5910(4) 0.2240(3) 0.2464(3) 0.213(3) Uani 1 1 d D U . . .
H28H H 0.555209 0.223072 0.230349 0.256 Uiso 1 1 calc R U . . .
H28I H 0.611984 0.251907 0.274132 0.256 Uiso 1 1 calc R U . . .
C284 C 0.5805(5) 0.1786(4) 0.2549(4) 0.264(5) Uani 1 1 d D U . . .
H28J H 0.574416 0.153560 0.229577 0.397 Uiso 1 1 calc R U . . .
H28K H 0.547621 0.169086 0.260512 0.397 Uiso 1 1 calc R U . . .
H28L H 0.612863 0.184845 0.280053 0.397 Uiso 1 1 calc R U . . .
C285 C 0.7183(2) 0.26909(19) 0.19471(18) 0.1348(15) Uani 1 1 d D U . . .
H28M H 0.708906 0.238196 0.195815 0.162 Uiso 1 1 calc R U . . .
H28N H 0.732551 0.269672 0.172698 0.162 Uiso 1 1 calc R U . . .
C286 C 0.7643(2) 0.3062(2) 0.23828(18) 0.1483(18) Uani 1 1 d D U . . .
H28O H 0.749559 0.307784 0.260134 0.178 Uiso 1 1 calc R U . . .
H28P H 0.776766 0.336959 0.236634 0.178 Uiso 1 1 calc R U . . .
C287 C 0.8143(3) 0.2961(3) 0.2526(3) 0.195(3) Uani 1 1 d D U . . .
H28Q H 0.800893 0.265401 0.254239 0.235 Uiso 1 1 calc R U . . .
H28R H 0.827016 0.293037 0.229564 0.235 Uiso 1 1 calc R U . . .
C288 C 0.8616(5) 0.3291(5) 0.2928(4) 0.293(6) Uani 1 1 d D U . . .
H28S H 0.870467 0.360808 0.294608 0.440 Uiso 1 1 calc R U . . .
H28T H 0.893466 0.323346 0.294331 0.440 Uiso 1 1 calc R U . . .
H28U H 0.853145 0.325855 0.316741 0.440 Uiso 1 1 calc R U . . .
C289 C 0.6765(2) 0.32214(17) 0.17751(16) 0.1291(14) Uani 1 1 d D U . . .
H28V H 0.640970 0.323832 0.168359 0.155 Uiso 1 1 calc R U . . .
H28W H 0.701579 0.346988 0.206896 0.155 Uiso 1 1 calc R U . . .
C290 C 0.7022(2) 0.33291(18) 0.14716(18) 0.1350(15) Uani 1 1 d D U . . .
H29A H 0.674458 0.312180 0.116925 0.162 Uiso 1 1 calc R U . . .
H29B H 0.734368 0.326308 0.152716 0.162 Uiso 1 1 calc R U . . .
C291 C 0.7213(3) 0.3841(2) 0.1530(2) 0.1505(18) Uani 1 1 d D U . . .
H29C H 0.749493 0.404615 0.183163 0.181 Uiso 1 1 calc R U . . .
H29D H 0.689193 0.390734 0.148295 0.181 Uiso 1 1 calc R U . . .
C292 C 0.7465(3) 0.3963(2) 0.1219(2) 0.167(2) Uani 1 1 d D U . . .
H29E H 0.778287 0.389721 0.126284 0.250 Uiso 1 1 calc R U . . .
H29F H 0.758749 0.429400 0.128025 0.250 Uiso 1 1 calc R U . . .
H29G H 0.718258 0.377381 0.092008 0.250 Uiso 1 1 calc R U . . .
C293 C 0.6248(2) 0.23343(19) 0.13501(17) 0.1421(17) Uani 1 1 d D U . . .
H29H H 0.641763 0.237429 0.114947 0.171 Uiso 1 1 calc R U . . .
H29I H 0.621627 0.203927 0.137517 0.171 Uiso 1 1 calc R U . . .
C294 C 0.5658(3) 0.2286(3) 0.1148(2) 0.168(2) Uani 1 1 d D U . . .
H29J H 0.546349 0.219927 0.132373 0.201 Uiso 1 1 calc R U . . .
H29K H 0.568552 0.259159 0.115504 0.201 Uiso 1 1 calc R U . . .
C295 C 0.5326(3) 0.1929(3) 0.0694(2) 0.202(3) Uani 1 1 d D U . . .
H29L H 0.534360 0.163644 0.068446 0.242 Uiso 1 1 calc R U . . .
H29M H 0.549906 0.203776 0.051409 0.242 Uiso 1 1 calc R U . . .
C296 C 0.4708(3) 0.1821(4) 0.0493(3) 0.260(5) Uani 1 1 d D U . . .
H29N H 0.452143 0.168246 0.064953 0.390 Uiso 1 1 calc R U . . .
H29O H 0.452706 0.160225 0.018911 0.390 Uiso 1 1 calc R U . . .
H29P H 0.468400 0.211058 0.051177 0.390 Uiso 1 1 calc R U . . .
N2 N 0.66497(17) 0.27435(13) 0.18018(12) 0.1262(11) Uani 1 1 d D . . . .
C297 C 0.6201(3) 0.4010(2) 0.02056(18) 0.1456(17) Uani 1 1 d D U . . .
H29Q H 0.598175 0.371627 -0.005843 0.175 Uiso 1 1 calc R U . . .
H29R H 0.659471 0.407560 0.030972 0.175 Uiso 1 1 calc R U . . .
C298 C 0.6007(3) 0.3937(2) 0.0554(2) 0.160(2) Uani 1 1 d D U . . .
H29S H 0.631882 0.414659 0.084355 0.192 Uiso 1 1 calc R U . . .
H29T H 0.570162 0.402169 0.053010 0.192 Uiso 1 1 calc R U . . .
C299 C 0.5806(4) 0.3431(3) 0.0508(3) 0.198(3) Uani 1 1 d D U . . .
H29U H 0.612312 0.335841 0.056368 0.237 Uiso 1 1 calc R U . . .
H29V H 0.552448 0.322004 0.020794 0.237 Uiso 1 1 calc R U . . .
C300 C 0.5549(6) 0.3334(4) 0.0822(3) 0.265(5) Uani 1 1 d D U . . .
H30A H 0.537168 0.299749 0.074610 0.397 Uiso 1 1 calc R U . . .
H30B H 0.527040 0.344676 0.079961 0.397 Uiso 1 1 calc R U . . .
H30C H 0.584184 0.349508 0.111904 0.397 Uiso 1 1 calc R U . . .
C301 C 0.6362(4) 0.4890(3) 0.0402(3) 0.195(3) Uani 1 1 d D U . . .
H30D H 0.618188 0.487863 0.059885 0.234 Uiso 1 1 calc R U . . .
H30E H 0.626747 0.508251 0.025273 0.234 Uiso 1 1 calc R U . . .
C302 C 0.7035(3) 0.5138(3) 0.0687(2) 0.206(3) Uani 1 1 d D U . . .
H30F H 0.713597 0.494239 0.082778 0.247 Uiso 1 1 calc R U . . .
H30G H 0.722084 0.517094 0.049525 0.247 Uiso 1 1 calc R U . . .
C303 C 0.7221(5) 0.5604(3) 0.1018(3) 0.240(5) Uani 1 1 d D U . . .
H30H H 0.705012 0.556671 0.121772 0.288 Uiso 1 1 calc R U . . .
H30I H 0.709409 0.578926 0.087560 0.288 Uiso 1 1 calc R U . . .
C304 C 0.7866(6) 0.5870(7) 0.1280(3) 0.365(10) Uani 1 1 d D U . . .
H30J H 0.800854 0.564704 0.131285 0.548 Uiso 1 1 calc R U . . .
H30K H 0.796528 0.609481 0.156491 0.548 Uiso 1 1 calc R U . . .
H30L H 0.802787 0.603507 0.112569 0.548 Uiso 1 1 calc R U . . .
C305 C 0.5452(3) 0.4234(2) -0.0168(2) 0.1534(19) Uani 1 1 d D U . . .
H30M H 0.528788 0.390943 -0.038166 0.184 Uiso 1 1 calc R U . . .
H30N H 0.531191 0.421651 0.005253 0.184 Uiso 1 1 calc R U . . .
C306 C 0.5208(4) 0.4475(3) -0.0393(2) 0.187(3) Uani 1 1 d D U . . .
H30O H 0.529892 0.446316 -0.064066 0.225 Uiso 1 1 calc R U . . .
H30P H 0.538002 0.480705 -0.019361 0.225 Uiso 1 1 calc R U . . .
C307 C 0.4593(5) 0.4273(3) -0.0553(4) 0.198(3) Uani 1 1 d D U . . .
H30Q H 0.444215 0.392992 -0.068553 0.237 Uiso 1 1 calc R U . . .
H30R H 0.452038 0.434757 -0.029552 0.237 Uiso 1 1 calc R U . . .
C308 C 0.4272(5) 0.4389(4) -0.0844(3) 0.240(4) Uani 1 1 d D U . . .
H30S H 0.445962 0.472542 -0.076227 0.361 Uiso 1 1 calc R U . . .
H30T H 0.390867 0.430076 -0.083969 0.361 Uiso 1 1 calc R U . . .
H30U H 0.422101 0.422192 -0.113476 0.361 Uiso 1 1 calc R U . . .
C309 C 0.6367(3) 0.44191(19) -0.0268(2) 0.168(2) Uani 1 1 d D U . . .
H30V H 0.637751 0.468996 -0.033567 0.201 Uiso 1 1 calc R U . . .
H30W H 0.675493 0.446958 -0.013908 0.201 Uiso 1 1 calc R U . . .
C310 C 0.6047(3) 0.3986(2) -0.0692(2) 0.165(2) Uani 1 1 d D U . . .
H31A H 0.566393 0.394229 -0.083336 0.198 Uiso 1 1 calc R U . . .
H31B H 0.602128 0.371023 -0.062813 0.198 Uiso 1 1 calc R U . . .
C311 C 0.6309(3) 0.4007(3) -0.1006(2) 0.172(2) Uani 1 1 d D U . . .
H31C H 0.627124 0.424504 -0.111238 0.206 Uiso 1 1 calc R U . . .
H31D H 0.671080 0.410818 -0.084898 0.206 Uiso 1 1 calc R U . . .
C312 C 0.6052(4) 0.3545(3) -0.1392(3) 0.194(3) Uani 1 1 d D U . . .
H31E H 0.610638 0.331099 -0.129158 0.291 Uiso 1 1 calc R U . . .
H31F H 0.623080 0.358531 -0.158401 0.291 Uiso 1 1 calc R U . . .
H31G H 0.565389 0.344065 -0.154957 0.291 Uiso 1 1 calc R U . . .
N3 N 0.6143(3) 0.44179(15) 0.00822(15) 0.165(2) Uani 1 1 d D . . . .
C313 C 0.5752(3) 0.2388(3) 0.5066(2) 0.171(2) Uani 1 1 d D U . . .
H31H H 0.560624 0.241824 0.528495 0.205 Uiso 1 1 calc R U . . .
H31I H 0.569898 0.206470 0.495387 0.205 Uiso 1 1 calc R U . . .
C314 C 0.6378(3) 0.2718(3) 0.5294(3) 0.179(2) Uani 1 1 d D U . . .
H31J H 0.653558 0.267476 0.508337 0.215 Uiso 1 1 calc R U . . .
H31K H 0.643794 0.304406 0.539673 0.215 Uiso 1 1 calc R U . . .
C315 C 0.6687(4) 0.2635(3) 0.5677(3) 0.216(4) Uani 1 1 d D U . . .
H31L H 0.659290 0.230040 0.558030 0.259 Uiso 1 1 calc R U . . .
H31M H 0.655666 0.271093 0.590133 0.259 Uiso 1 1 calc R U . . .
C316 C 0.7328(4) 0.2930(4) 0.5880(3) 0.245(4) Uani 1 1 d D U . . .
H31N H 0.747657 0.278016 0.570645 0.367 Uiso 1 1 calc R U . . .
H31O H 0.749244 0.295399 0.617467 0.367 Uiso 1 1 calc R U . . .
H31P H 0.741864 0.324306 0.588670 0.367 Uiso 1 1 calc R U . . .
C317 C 0.5480(4) 0.2957(3) 0.4863(4) 0.220(4) Uani 1 1 d D U . . .
H31Q H 0.525326 0.300400 0.462188 0.264 Uiso 1 1 calc R U . . .
H31R H 0.587412 0.316990 0.495536 0.264 Uiso 1 1 calc R U . . .
C318 C 0.5334(5) 0.3104(4) 0.5243(5) 0.318(8) Uani 1 1 d D U . . .
H31S H 0.495140 0.287563 0.516452 0.382 Uiso 1 1 calc R U . . .
H31T H 0.558897 0.309443 0.549760 0.382 Uiso 1 1 calc R U . . .
C319 C 0.5373(7) 0.3579(5) 0.5361(7) 0.412(12) Uani 1 1 d D U . . .
H31U H 0.503496 0.357401 0.516608 0.494 Uiso 1 1 calc R U . . .
H31V H 0.570216 0.379975 0.535278 0.494 Uiso 1 1 calc R U . . .
C320 C 0.5430(12) 0.3718(8) 0.5856(8) 0.59(2) Uani 1 1 d D U . . .
H32A H 0.545823 0.403025 0.596750 0.881 Uiso 1 1 calc R U . . .
H32B H 0.510132 0.349157 0.585496 0.881 Uiso 1 1 calc R U . . .
H32C H 0.576288 0.371540 0.604007 0.881 Uiso 1 1 calc R U . . .
C321 C 0.4787(3) 0.2084(3) 0.4520(3) 0.179(2) Uani 1 1 d D U . . .
H32D H 0.477588 0.177340 0.442731 0.215 Uiso 1 1 calc R U . . .
H32E H 0.468358 0.212326 0.476238 0.215 Uiso 1 1 calc R U . . .
C322 C 0.4364(3) 0.2084(3) 0.4161(3) 0.207(3) Uani 1 1 d D U . . .
H32F H 0.444664 0.201445 0.390815 0.248 Uiso 1 1 calc R U . . .
H32G H 0.439655 0.240194 0.424204 0.248 Uiso 1 1 calc R U . . .
C323 C 0.3771(4) 0.1746(3) 0.4024(3) 0.195(3) Uani 1 1 d D U . . .
H32H H 0.370383 0.180112 0.428490 0.234 Uiso 1 1 calc R U . . .
H32I H 0.373919 0.142800 0.392715 0.234 Uiso 1 1 calc R U . . .
C324 C 0.3298(5) 0.1745(4) 0.3671(3) 0.247(4) Uani 1 1 d D U . . .
H32J H 0.332610 0.205836 0.375288 0.370 Uiso 1 1 calc R U . . .
H32K H 0.294006 0.152464 0.363707 0.370 Uiso 1 1 calc R U . . .
H32L H 0.332565 0.165103 0.339773 0.370 Uiso 1 1 calc R U . . .
C325 C 0.5599(3) 0.2394(3) 0.4331(2) 0.173(2) Uani 1 1 d D U . . .
H32M H 0.537511 0.245219 0.409758 0.208 Uiso 1 1 calc R U . . .
H32N H 0.598927 0.263542 0.445363 0.208 Uiso 1 1 calc R U . . .
C326 C 0.5570(3) 0.1912(3) 0.4127(2) 0.161(2) Uani 1 1 d D U . . .
H32O H 0.583353 0.187031 0.435026 0.194 Uiso 1 1 calc R U . . .
H32P H 0.519205 0.166674 0.403527 0.194 Uiso 1 1 calc R U . . .
C327 C 0.5706(4) 0.1846(3) 0.3738(3) 0.200(3) Uani 1 1 d D U . . .
H32Q H 0.607166 0.210457 0.382160 0.240 Uiso 1 1 calc R U . . .
H32R H 0.542365 0.185907 0.350323 0.240 Uiso 1 1 calc R U . . .
C328 C 0.5720(5) 0.1368(3) 0.3564(3) 0.221(4) Uani 1 1 d D U . . .
H32S H 0.593079 0.131938 0.380668 0.332 Uiso 1 1 calc R U . . .
H32T H 0.589930 0.137493 0.336882 0.332 Uiso 1 1 calc R U . . .
H32U H 0.534031 0.111321 0.340684 0.332 Uiso 1 1 calc R U . . .
N4 N 0.5395(2) 0.24582(16) 0.46911(18) 0.1500(15) Uani 1 1 d D . . . .
C329 C 0.1634(3) 0.0589(3) 0.7709(3) 0.186(3) Uani 1 1 d D U . . .
H32V H 0.153094 0.046965 0.739558 0.223 Uiso 1 1 calc R U . . .
H32W H 0.153126 0.084460 0.777772 0.223 Uiso 1 1 calc R U . . .
C330 C 0.2254(4) 0.0795(3) 0.7946(4) 0.229(4) Uani 1 1 d D U . . .
H33A H 0.237793 0.056902 0.783007 0.274 Uiso 1 1 calc R U . . .
H33B H 0.236305 0.086496 0.825573 0.274 Uiso 1 1 calc R U . . .
C331 C 0.2532(4) 0.1247(4) 0.7891(4) 0.250(4) Uani 1 1 d D U . . .
H33C H 0.235895 0.118560 0.758221 0.300 Uiso 1 1 calc R U . . .
H33D H 0.245549 0.148731 0.805222 0.300 Uiso 1 1 calc R U . . .
C332 C 0.3148(4) 0.1440(4) 0.8043(5) 0.308(7) Uani 1 1 d D U . . .
H33E H 0.328756 0.128795 0.821809 0.462 Uiso 1 1 calc R U . . .
H33F H 0.332780 0.177625 0.821622 0.462 Uiso 1 1 calc R U . . .
H33G H 0.323054 0.138114 0.779246 0.462 Uiso 1 1 calc R U . . .
C333 C 0.1384(4) 0.0360(3) 0.8266(3) 0.193(3) Uani 1 1 d D U . . .
H33H H 0.177988 0.045510 0.844163 0.231 Uiso 1 1 calc R U . . .
H33I H 0.115907 0.009584 0.831395 0.231 Uiso 1 1 calc R U . . .
C334 C 0.1264(4) 0.0777(4) 0.8441(3) 0.221(4) Uani 1 1 d D U . . .
H33J H 0.145935 0.103105 0.836805 0.266 Uiso 1 1 calc R U . . .
H33K H 0.086114 0.067234 0.828845 0.266 Uiso 1 1 calc R U . . .
C335 C 0.1432(5) 0.0967(4) 0.8909(3) 0.241(4) Uani 1 1 d D U . . .
H33L H 0.182813 0.104699 0.905945 0.289 Uiso 1 1 calc R U . . .
H33M H 0.121545 0.071786 0.897693 0.289 Uiso 1 1 calc R U . . .
C336 C 0.1358(7) 0.1402(5) 0.9096(4) 0.362(10) Uani 1 1 d D U . . .
H33N H 0.148211 0.149827 0.940816 0.543 Uiso 1 1 calc R U . . .
H33O H 0.158048 0.165720 0.904134 0.543 Uiso 1 1 calc R U . . .
H33P H 0.096593 0.132706 0.895857 0.543 Uiso 1 1 calc R U . . .
C337 C 0.0665(2) 0.0021(3) 0.7504(2) 0.163(2) Uani 1 1 d D U . . .
H33Q H 0.062059 -0.006814 0.720321 0.195 Uiso 1 1 calc R U . . .
H33R H 0.058138 0.028695 0.757470 0.195 Uiso 1 1 calc R U . . .
C338 C 0.0228(3) -0.0392(3) 0.7520(3) 0.201(3) Uani 1 1 d D U . . .
H33S H 0.028217 -0.067012 0.742007 0.241 Uiso 1 1 calc R U . . .
H33T H 0.028693 -0.031743 0.782359 0.241 Uiso 1 1 calc R U . . .
C339 C -0.0360(3) -0.0506(3) 0.7250(3) 0.213(3) Uani 1 1 d D U . . .
H33U H -0.041013 -0.057113 0.694958 0.256 Uiso 1 1 calc R U . . .
H33V H -0.040779 -0.022400 0.735338 0.256 Uiso 1 1 calc R U . . .
C340 C -0.0835(5) -0.0923(3) 0.7242(4) 0.250(4) Uani 1 1 d D U . . .
H34A H -0.079503 -0.120637 0.714172 0.376 Uiso 1 1 calc R U . . .
H34B H -0.119543 -0.097024 0.704625 0.376 Uiso 1 1 calc R U . . .
H34C H -0.081156 -0.085472 0.753338 0.376 Uiso 1 1 calc R U . . .
C341 C 0.1436(3) -0.0208(3) 0.7711(3) 0.190(3) Uani 1 1 d D U . . .
H34D H 0.182487 -0.008647 0.792172 0.228 Uiso 1 1 calc R U . . .
H34E H 0.120053 -0.045898 0.776766 0.228 Uiso 1 1 calc R U . . .
C342 C 0.1389(4) -0.0427(3) 0.7257(3) 0.188(3) Uani 1 1 d D U . . .
H34F H 0.100994 -0.052626 0.704016 0.226 Uiso 1 1 calc R U . . .
H34G H 0.165500 -0.018898 0.720779 0.226 Uiso 1 1 calc R U . . .
C343 C 0.1505(4) -0.0847(3) 0.7191(3) 0.225(4) Uani 1 1 d D U . . .
H34H H 0.187462 -0.074927 0.742079 0.270 Uiso 1 1 calc R U . . .
H34I H 0.122622 -0.108886 0.722735 0.270 Uiso 1 1 calc R U . . .
C344 C 0.1496(5) -0.1057(4) 0.6770(4) 0.250(4) Uani 1 1 d D U . . .
H34J H 0.116364 -0.109951 0.653973 0.374 Uiso 1 1 calc R U . . .
H34K H 0.149075 -0.135951 0.672985 0.374 Uiso 1 1 calc R U . . .
H34L H 0.182810 -0.085039 0.675918 0.374 Uiso 1 1 calc R U . . .
N5 N 0.1271(2) 0.0189(2) 0.77977(18) 0.1733(19) Uani 1 1 d D . . . .
C345 C 0.0699(5) 0.1934(4) 0.1323(3) 0.229(4) Uani 1 1 d D U . . .
H34M H 0.030767 0.186742 0.117144 0.275 Uiso 1 1 calc R U . . .
H34N H 0.075664 0.169437 0.113907 0.275 Uiso 1 1 calc R U . . .
C346 C 0.1078(5) 0.2414(4) 0.1361(4) 0.244(4) Uani 1 1 d D U . . .
H34O H 0.099312 0.265278 0.151387 0.292 Uiso 1 1 calc R U . . .
H34P H 0.147073 0.249797 0.153327 0.292 Uiso 1 1 calc R U . . .
C347 C 0.0996(8) 0.2409(7) 0.0917(5) 0.396(10) Uani 1 1 d D U . . .
H34Q H 0.112935 0.220055 0.078231 0.475 Uiso 1 1 calc R U . . .
H34R H 0.059448 0.227957 0.073258 0.475 Uiso 1 1 calc R U . . .
C348 C 0.1296(9) 0.2884(8) 0.0930(8) 0.493(17) Uani 1 1 d D U . . .
H34S H 0.122739 0.285754 0.063594 0.740 Uiso 1 1 calc R U . . .
H34T H 0.116011 0.309062 0.105598 0.740 Uiso 1 1 calc R U . . .
H34U H 0.169529 0.301156 0.110574 0.740 Uiso 1 1 calc R U . . .
C349 C 0.0703(4) 0.2263(4) 0.2057(3) 0.226(4) Uani 1 1 d D U . . .
H34V H 0.069280 0.218800 0.230625 0.271 Uiso 1 1 calc R U . . .
H34W H 0.102593 0.257205 0.216988 0.271 Uiso 1 1 calc R U . . .
C350 C 0.0155(4) 0.2289(4) 0.1822(4) 0.284(6) Uani 1 1 d D U . . .
H35A H -0.017698 0.199533 0.173513 0.341 Uiso 1 1 calc R U . . .
H35B H 0.014549 0.234708 0.156211 0.341 Uiso 1 1 calc R U . . .
C351 C 0.0180(5) 0.2712(5) 0.2170(5) 0.277(5) Uani 1 1 d D U . . .
H35C H 0.052793 0.299751 0.226875 0.333 Uiso 1 1 calc R U . . .
H35D H 0.017788 0.264360 0.242376 0.333 Uiso 1 1 calc R U . . .
C352 C -0.0342(5) 0.2794(5) 0.1964(7) 0.379(10) Uani 1 1 d D U . . .
H35E H -0.032562 0.305572 0.217943 0.568 Uiso 1 1 calc R U . . .
H35F H -0.033545 0.286500 0.171515 0.568 Uiso 1 1 calc R U . . .
H35G H -0.068459 0.251201 0.186976 0.568 Uiso 1 1 calc R U . . .
C353 C 0.1371(4) 0.1956(3) 0.1976(3) 0.198(3) Uani 1 1 d D U . . .
H35H H 0.162821 0.229277 0.209647 0.237 Uiso 1 1 calc R U . . .
H35I H 0.146843 0.179047 0.176233 0.237 Uiso 1 1 calc R U . . .
C354 C 0.1466(4) 0.1789(3) 0.2346(3) 0.203(3) Uani 1 1 d D U . . .
H35J H 0.128857 0.144387 0.222776 0.244 Uiso 1 1 calc R U . . .
H35K H 0.130704 0.190135 0.253628 0.244 Uiso 1 1 calc R U . . .
C355 C 0.2122(4) 0.2001(4) 0.2608(3) 0.218(3) Uani 1 1 d D U . . .
H35L H 0.228872 0.193675 0.240764 0.261 Uiso 1 1 calc R U . . .
H35M H 0.229083 0.234295 0.276900 0.261 Uiso 1 1 calc R U . . .
C356 C 0.2220(5) 0.1767(4) 0.2920(4) 0.254(4) Uani 1 1 d D U . . .
H35N H 0.217267 0.191531 0.317144 0.381 Uiso 1 1 calc R U . . .
H35O H 0.259869 0.180188 0.301310 0.381 Uiso 1 1 calc R U . . .
H35P H 0.195311 0.143558 0.277390 0.381 Uiso 1 1 calc R U . . .
C357 C 0.0336(4) 0.1402(3) 0.1659(3) 0.205(3) Uani 1 1 d D U . . .
H35Q H -0.003408 0.138912 0.153963 0.246 Uiso 1 1 calc R U . . .
H35R H 0.039936 0.137215 0.193734 0.246 Uiso 1 1 calc R U . . .
C358 C 0.0335(5) 0.0983(4) 0.1344(4) 0.248(4) Uani 1 1 d D U . . .
H35S H 0.022291 0.098931 0.105507 0.298 Uiso 1 1 calc R U . . .
H35T H 0.071635 0.101664 0.144401 0.298 Uiso 1 1 calc R U . . .
C359 C -0.0055(7) 0.0515(5) 0.1307(5) 0.289(6) Uani 1 1 d D U . . .
H35U H 0.009286 0.051414 0.159661 0.347 Uiso 1 1 calc R U . . .
H35V H -0.041401 0.052101 0.125820 0.347 Uiso 1 1 calc R U . . .
C360 C -0.0192(9) 0.0058(6) 0.0997(6) 0.407(11) Uani 1 1 d D U . . .
H36A H 0.009538 0.009194 0.089418 0.611 Uiso 1 1 calc R U . . .
H36B H -0.055200 -0.006373 0.075234 0.611 Uiso 1 1 calc R U . . .
H36C H -0.020963 -0.015767 0.113857 0.611 Uiso 1 1 calc R U . . .
N6 N 0.0783(3) 0.1880(3) 0.1744(2) 0.188(2) Uani 1 1 d D . . . .
C361 C 0.3358(7) 0.7815(5) 0.1370(6) 0.299(7) Uani 1 1 d D U . . .
H36D H 0.300361 0.776525 0.138904 0.359 Uiso 1 1 calc R U . . .
H36E H 0.325906 0.760907 0.107365 0.359 Uiso 1 1 calc R U . . .
C362 C 0.3636(7) 0.7646(5) 0.1663(6) 0.319(7) Uani 1 1 d D U . . .
H36F H 0.379414 0.788226 0.196033 0.383 Uiso 1 1 calc R U . . .
H36G H 0.395400 0.764176 0.160602 0.383 Uiso 1 1 calc R U . . .
C363 C 0.3329(11) 0.7187(7) 0.1661(8) 0.466(15) Uani 1 1 d D U . . .
H36H H 0.356091 0.702328 0.169198 0.559 Uiso 1 1 calc R U . . .
H36I H 0.298379 0.698817 0.138943 0.559 Uiso 1 1 calc R U . . .
C364 C 0.3191(17) 0.7307(10) 0.2070(11) 0.63(3) Uani 1 1 d D U . . .
H36J H 0.298571 0.701708 0.208969 0.940 Uiso 1 1 calc R U . . .
H36K H 0.353797 0.750552 0.233403 0.940 Uiso 1 1 calc R U . . .
H36L H 0.296468 0.747065 0.203349 0.940 Uiso 1 1 calc R U . . .
C365 C 0.3206(7) 0.8432(6) 0.1137(5) 0.318(7) Uani 1 1 d D U . . .
H36M H 0.287753 0.834280 0.119730 0.382 Uiso 1 1 calc R U . . .
H36N H 0.337450 0.877200 0.121718 0.382 Uiso 1 1 calc R U . . .
C366 C 0.3023(9) 0.8178(8) 0.0657(6) 0.385(9) Uani 1 1 d D U . . .
H36O H 0.299269 0.786108 0.059064 0.462 Uiso 1 1 calc R U . . .
H36P H 0.329463 0.835090 0.056657 0.462 Uiso 1 1 calc R U . . .
C367 C 0.2449(9) 0.8149(10) 0.0418(6) 0.442(13) Uani 1 1 d D U . . .
H36Q H 0.215520 0.782548 0.030473 0.530 Uiso 1 1 calc R U . . .
H36R H 0.237583 0.835355 0.062407 0.530 Uiso 1 1 calc R U . . .
C368 C 0.2424(13) 0.8299(12) 0.0042(10) 0.63(3) Uani 1 1 d D U . . .
H36S H 0.205681 0.827735 -0.010210 0.943 Uiso 1 1 calc R U . . .
H36T H 0.270950 0.862154 0.015340 0.943 Uiso 1 1 calc R U . . .
H36U H 0.248909 0.809398 -0.016564 0.943 Uiso 1 1 calc R U . . .
C369 C 0.4053(7) 0.8283(6) 0.1227(5) 0.307(7) Uani 1 1 d D U . . .
H36V H 0.386304 0.800901 0.094689 0.369 Uiso 1 1 calc R U . . .
H36W H 0.436041 0.825850 0.142717 0.369 Uiso 1 1 calc R U . . .
C370 C 0.4281(9) 0.8761(6) 0.1164(8) 0.413(12) Uani 1 1 d D U . . .
H37A H 0.398298 0.876935 0.093763 0.496 Uiso 1 1 calc R U . . .
H37B H 0.443345 0.903535 0.143678 0.496 Uiso 1 1 calc R U . . .
C371 C 0.4753(10) 0.8750(4) 0.1023(7) 0.391(10) Uani 1 1 d D U . . .
H37C H 0.494901 0.861490 0.119055 0.469 Uiso 1 1 calc R U . . .
H37D H 0.456824 0.852844 0.071592 0.469 Uiso 1 1 calc R U . . .
C372 C 0.5188(12) 0.9192(10) 0.1066(11) 0.560(19) Uani 1 1 d D U . . .
H37E H 0.544631 0.912420 0.096527 0.840 Uiso 1 1 calc R U . . .
H37F H 0.500840 0.932743 0.089217 0.840 Uiso 1 1 calc R U . . .
H37G H 0.539138 0.941439 0.136956 0.840 Uiso 1 1 calc R U . . .
C373 C 0.3935(7) 0.8685(6) 0.1877(5) 0.329(8) Uani 1 1 d D U . . .
H37H H 0.410571 0.899597 0.187563 0.395 Uiso 1 1 calc R U . . .
H37I H 0.423590 0.863406 0.205291 0.395 Uiso 1 1 calc R U . . .
C374 C 0.3512(8) 0.8669(7) 0.2091(6) 0.369(8) Uani 1 1 d D U . . .
H37J H 0.318393 0.867455 0.189468 0.443 Uiso 1 1 calc R U . . .
H37K H 0.338213 0.837540 0.213097 0.443 Uiso 1 1 calc R U . . .
C375 C 0.3789(10) 0.9085(8) 0.2528(6) 0.424(12) Uani 1 1 d D U . . .
H37L H 0.388347 0.937828 0.248664 0.509 Uiso 1 1 calc R U . . .
H37M H 0.413697 0.909846 0.271702 0.509 Uiso 1 1 calc R U . . .
C376 C 0.3376(8) 0.9028(7) 0.2750(7) 0.393(11) Uani 1 1 d D U . . .
H37N H 0.355332 0.929373 0.302917 0.589 Uiso 1 1 calc R U . . .
H37O H 0.303406 0.901785 0.256315 0.589 Uiso 1 1 calc R U . . .
H37P H 0.328690 0.873877 0.279292 0.589 Uiso 1 1 calc R U . . .
N7 N 0.3638(4) 0.8313(4) 0.1418(3) 0.251(4) Uani 1 1 d D . . . .
C377 C 0.0939(11) 0.2618(9) 0.7207(8) 0.454(15) Uani 1 1 d D U . . .
H37Q H 0.064846 0.232988 0.694997 0.544 Uiso 1 1 calc R U . . .
H37R H 0.113357 0.251839 0.741656 0.544 Uiso 1 1 calc R U . . .
C378 C 0.0648(9) 0.2836(8) 0.7401(8) 0.435(13) Uani 1 1 d D U . . .
H37S H 0.042352 0.289566 0.716935 0.522 Uiso 1 1 calc R U . . .
H37T H 0.094545 0.314616 0.762213 0.522 Uiso 1 1 calc R U . . .
C379 C 0.0281(10) 0.2672(9) 0.7605(5) 0.498(16) Uani 1 1 d D U . . .
H37U H 0.054848 0.278740 0.790892 0.597 Uiso 1 1 calc R U . . .
H37V H 0.009633 0.287412 0.760769 0.597 Uiso 1 1 calc R U . . .
C380 C -0.0155(11) 0.2229(9) 0.7536(10) 0.485(16) Uiso 1 1 d D U . . .
H38A H -0.028987 0.228401 0.775620 0.728 Uiso 1 1 calc R U . . .
H38B H -0.046273 0.209760 0.724906 0.728 Uiso 1 1 calc R U . . .
H38C H -0.000217 0.200926 0.755589 0.728 Uiso 1 1 calc R U . . .
C381 C 0.1487(9) 0.2539(7) 0.6768(6) 0.494(16) Uani 1 1 d D U . . .
H38D H 0.112677 0.231557 0.651477 0.592 Uiso 1 1 calc R U . . .
H38E H 0.172717 0.271713 0.665849 0.592 Uiso 1 1 calc R U . . .
C382 C 0.1743(8) 0.2256(7) 0.6928(6) 0.438(13) Uani 1 1 d D U . . .
H38F H 0.213847 0.247067 0.712848 0.526 Uiso 1 1 calc R U . . .
H38G H 0.156174 0.213592 0.709873 0.526 Uiso 1 1 calc R U . . .
C383 C 0.1721(10) 0.1852(8) 0.6605(8) 0.541(18) Uani 1 1 d D U . . .
H38H H 0.187914 0.197018 0.642202 0.649 Uiso 1 1 calc R U . . .
H38I H 0.132417 0.162969 0.641619 0.649 Uiso 1 1 calc R U . . .
C384 C 0.2004(10) 0.1580(7) 0.6759(10) 0.545(19) Uani 1 1 d D U . . .
H38J H 0.195031 0.132939 0.650882 0.818 Uiso 1 1 calc R U . . .
H38K H 0.240193 0.178837 0.693611 0.818 Uiso 1 1 calc R U . . .
H38L H 0.184381 0.144594 0.693024 0.818 Uiso 1 1 calc R U . . .
C385 C 0.1913(8) 0.3236(7) 0.7500(5) 0.367(10) Uani 1 1 d D U . . .
H38M H 0.182020 0.344804 0.768062 0.440 Uiso 1 1 calc R U . . .
H38N H 0.201734 0.305281 0.765717 0.440 Uiso 1 1 calc R U . . .
C386 C 0.2428(7) 0.3539(7) 0.7450(6) 0.329(7) Uani 1 1 d D U . . .
H38O H 0.245669 0.332738 0.721523 0.395 Uiso 1 1 calc R U . . .
H38P H 0.233957 0.376274 0.734609 0.395 Uiso 1 1 calc R U . . .
C387 C 0.3012(8) 0.3820(4) 0.7833(5) 0.317(8) Uani 1 1 d D U . . .
H38Q H 0.299560 0.406074 0.805155 0.381 Uiso 1 1 calc R U . . .
H38R H 0.307867 0.360485 0.796226 0.381 Uiso 1 1 calc R U . . .
C388 C 0.3533(6) 0.4069(6) 0.7773(7) 0.466(18) Uani 1 1 d D U . . .
H38S H 0.386666 0.416240 0.803078 0.699 Uiso 1 1 calc R U . . .
H38T H 0.353466 0.434600 0.772737 0.699 Uiso 1 1 calc R U . . .
H38U H 0.352692 0.385654 0.752134 0.699 Uiso 1 1 calc R U . . .
C389 C 0.1232(7) 0.3211(5) 0.6865(5) 0.313(7) Uani 1 1 d D U . . .
H38V H 0.153650 0.337969 0.680044 0.376 Uiso 1 1 calc R U . . .
H38W H 0.119954 0.344536 0.707803 0.376 Uiso 1 1 calc R U . . .
C390 C 0.0687(7) 0.2940(7) 0.6451(5) 0.372(10) Uani 1 1 d D U . . .
H39A H 0.037125 0.282204 0.652266 0.446 Uiso 1 1 calc R U . . .
H39B H 0.069044 0.266841 0.625875 0.446 Uiso 1 1 calc R U . . .
C391 C 0.0612(8) 0.3257(7) 0.6216(6) 0.354(9) Uani 1 1 d D U . . .
H39C H 0.065726 0.354250 0.642890 0.425 Uiso 1 1 calc R U . . .
H39D H 0.092349 0.335459 0.613643 0.425 Uiso 1 1 calc R U . . .
C392 C 0.0081(8) 0.3080(9) 0.5815(6) 0.431(13) Uani 1 1 d D U . . .
H39E H 0.010327 0.332457 0.570900 0.646 Uiso 1 1 calc R U . . .
H39F H 0.003215 0.280552 0.559203 0.646 Uiso 1 1 calc R U . . .
H39G H -0.023569 0.299457 0.588629 0.646 Uiso 1 1 calc R U . . .
N8 N 0.1374(6) 0.2889(5) 0.7061(3) 0.298(6) Uani 1 1 d D . . . .
C393 C 0.1216(2) 0.54743(19) 0.27272(17) 0.1296(14) Uani 1 1 d D U . . .
H39H H 0.112007 0.573481 0.278426 0.156 Uiso 1 1 calc R U . . .
H39I H 0.116536 0.536917 0.242487 0.156 Uiso 1 1 calc R U . . .
C394 C 0.1839(2) 0.5662(2) 0.3030(2) 0.1495(18) Uani 1 1 d D U . . .
H39J H 0.190074 0.578112 0.333477 0.179 Uiso 1 1 calc R U . . .
H39K H 0.194261 0.540606 0.297821 0.179 Uiso 1 1 calc R U . . .
C395 C 0.2198(3) 0.6048(3) 0.2949(3) 0.190(3) Uani 1 1 d D U . . .
H39L H 0.209818 0.630593 0.301234 0.228 Uiso 1 1 calc R U . . .
H39M H 0.211110 0.593000 0.263845 0.228 Uiso 1 1 calc R U . . .
C396 C 0.2831(3) 0.6248(3) 0.3215(3) 0.224(4) Uani 1 1 d D U . . .
H39N H 0.303026 0.649543 0.314130 0.335 Uiso 1 1 calc R U . . .
H39O H 0.292567 0.637543 0.352330 0.335 Uiso 1 1 calc R U . . .
H39P H 0.293862 0.599873 0.314865 0.335 Uiso 1 1 calc R U . . .
C397 C 0.0927(2) 0.46515(19) 0.26715(18) 0.1341(16) Uani 1 1 d D U . . .
H39Q H 0.130170 0.474568 0.289169 0.161 Uiso 1 1 calc R U . . .
H39R H 0.065777 0.439942 0.270485 0.161 Uiso 1 1 calc R U . . .
C398 C 0.0906(2) 0.44525(19) 0.22314(19) 0.1382(16) Uani 1 1 d D U . . .
H39S H 0.121481 0.468539 0.221209 0.166 Uiso 1 1 calc R U . . .
H39T H 0.055374 0.439757 0.200940 0.166 Uiso 1 1 calc R U . . .
C399 C 0.0949(3) 0.3988(2) 0.2129(3) 0.173(2) Uani 1 1 d D U . . .
H39U H 0.128834 0.403658 0.236286 0.207 Uiso 1 1 calc R U . . .
H39V H 0.062587 0.374806 0.212768 0.207 Uiso 1 1 calc R U . . .
C400 C 0.0969(4) 0.3805(3) 0.1701(3) 0.219(4) Uani 1 1 d D U . . .
H40A H 0.061594 0.371854 0.146481 0.329 Uiso 1 1 calc R U . . .
H40B H 0.103331 0.353123 0.167064 0.329 Uiso 1 1 calc R U . . .
H40C H 0.127211 0.404837 0.169087 0.329 Uiso 1 1 calc R U . . .
C401 C 0.02097(19) 0.4943(2) 0.24608(16) 0.1341(16) Uani 1 1 d D U . . .
H40D H 0.014848 0.522105 0.254394 0.161 Uiso 1 1 calc R U . . .
H40E H 0.018433 0.487053 0.216574 0.161 Uiso 1 1 calc R U . . .
C402 C -0.0258(2) 0.4534(3) 0.2448(2) 0.183(3) Uani 1 1 d D U . . .
H40F H -0.019836 0.425539 0.236380 0.220 Uiso 1 1 calc R U . . .
H40G H -0.023391 0.460609 0.274249 0.220 Uiso 1 1 calc R U . . .
C403 C -0.0839(2) 0.4415(3) 0.2141(2) 0.170(2) Uani 1 1 d D U . . .
H40H H -0.087696 0.432085 0.184185 0.204 Uiso 1 1 calc R U . . .
H40I H -0.089877 0.469447 0.221394 0.204 Uiso 1 1 calc R U . . .
C404 C -0.1286(3) 0.4012(3) 0.2169(3) 0.231(4) Uani 1 1 d D U . . .
H40J H -0.127430 0.372040 0.204342 0.346 Uiso 1 1 calc R U . . .
H40K H -0.165474 0.397974 0.200992 0.346 Uiso 1 1 calc R U . . .
H40L H -0.121121 0.408332 0.247218 0.346 Uiso 1 1 calc R U . . .
C405 C 0.0865(2) 0.5230(2) 0.32429(17) 0.1512(19) Uani 1 1 d D U . . .
H40M H 0.058030 0.497314 0.325923 0.181 Uiso 1 1 calc R U . . .
H40N H 0.123325 0.528001 0.343665 0.181 Uiso 1 1 calc R U . . .
C406 C 0.0810(3) 0.5672(3) 0.34153(19) 0.165(2) Uani 1 1 d D U . . .
H40O H 0.049825 0.566489 0.318848 0.199 Uiso 1 1 calc R U . . .
H40P H 0.115447 0.594736 0.348669 0.199 Uiso 1 1 calc R U . . .
C407 C 0.0706(5) 0.5719(5) 0.3828(3) 0.245(4) Uani 1 1 d D U . . .
H40Q H 0.097777 0.567043 0.403735 0.295 Uiso 1 1 calc R U . . .
H40R H 0.032771 0.548164 0.374883 0.295 Uiso 1 1 calc R U . . .
C408 C 0.0768(7) 0.6222(5) 0.4037(4) 0.313(7) Uani 1 1 d D U . . .
H40S H 0.113191 0.645524 0.409337 0.469 Uiso 1 1 calc R U . . .
H40T H 0.073592 0.626673 0.430898 0.469 Uiso 1 1 calc R U . . .
H40U H 0.047501 0.625752 0.383879 0.469 Uiso 1 1 calc R U . . .
N9 N 0.08054(14) 0.50704(15) 0.27720(12) 0.1212(11) Uani 1 1 d D . . . .
C409 C 0.1763(11) 0.0006(11) 0.0682(9) 0.517(4) Uani 1 1 d D U . . .
H40V H 0.152563 -0.032340 0.061294 0.620 Uiso 1 1 calc R U . . .
H40W H 0.182525 0.019231 0.097450 0.620 Uiso 1 1 calc R U . . .
C410 C 0.1429(12) 0.0144(11) 0.0376(10) 0.517(4) Uani 1 1 d D U . . .
H41A H 0.134817 -0.004937 0.007946 0.620 Uiso 1 1 calc R U . . .
H41B H 0.166305 0.047214 0.043713 0.620 Uiso 1 1 calc R U . . .
C411 C 0.0875(11) 0.0102(10) 0.0382(10) 0.517(4) Uani 1 1 d D U . . .
H41C H 0.057356 -0.011398 0.008911 0.620 Uiso 1 1 calc R U . . .
H41D H 0.081118 -0.004626 0.058018 0.620 Uiso 1 1 calc R U . . .
C412 C 0.0819(13) 0.0545(11) 0.0513(11) 0.517(4) Uani 1 1 d D U . . .
H41E H 0.044996 0.047007 0.050317 0.775 Uiso 1 1 calc R U . . .
H41F H 0.110392 0.075957 0.080647 0.775 Uiso 1 1 calc R U . . .
H41G H 0.086535 0.069158 0.031343 0.775 Uiso 1 1 calc R U . . .
C413 C 0.2558(11) -0.0109(10) 0.1067(10) 0.517(4) Uani 1 1 d D U . . .
H41H H 0.281089 0.017476 0.133751 0.620 Uiso 1 1 calc R U . . .
H41I H 0.278813 -0.025016 0.098994 0.620 Uiso 1 1 calc R U . . .
C414 C 0.2143(12) -0.0458(10) 0.1168(10) 0.517(4) Uani 1 1 d D U . . .
H41J H 0.195843 -0.077509 0.093603 0.620 Uiso 1 1 calc R U . . .
H41K H 0.185428 -0.036331 0.118523 0.620 Uiso 1 1 calc R U . . .
C415 C 0.2480(12) -0.0454(10) 0.1612(10) 0.517(4) Uani 1 1 d D U . . .
H41L H 0.279185 -0.051126 0.159163 0.620 Uiso 1 1 calc R U . . .
H41M H 0.264496 -0.013453 0.183461 0.620 Uiso 1 1 calc R U . . .
C416 C 0.2198(13) -0.0782(10) 0.1777(10) 0.517(4) Uani 1 1 d D U . . .
H41N H 0.246606 -0.073271 0.205469 0.775 Uiso 1 1 calc R U . . .
H41O H 0.189641 -0.072421 0.181420 0.775 Uiso 1 1 calc R U . . .
H41P H 0.204420 -0.110323 0.156974 0.775 Uiso 1 1 calc R U . . .
C417 C 0.2742(12) 0.0574(9) 0.0860(9) 0.517(4) Uani 1 1 d D U . . .
H41Q H 0.269968 0.064304 0.060196 0.620 Uiso 1 1 calc R U . . .
H41R H 0.263454 0.076989 0.104113 0.620 Uiso 1 1 calc R U . . .
C418 C 0.3354(12) 0.0707(9) 0.1116(9) 0.517(4) Uani 1 1 d D U . . .
H41S H 0.342165 0.071803 0.140816 0.620 Uiso 1 1 calc R U . . .
H41T H 0.344440 0.046920 0.096898 0.620 Uiso 1 1 calc R U . . .
C419 C 0.3712(12) 0.1166(11) 0.1149(10) 0.517(4) Uani 1 1 d D U . . .
H41U H 0.348520 0.122357 0.091621 0.620 Uiso 1 1 calc R U . . .
H41V H 0.401035 0.113494 0.107693 0.620 Uiso 1 1 calc R U . . .
C420 C 0.3991(13) 0.1606(9) 0.1557(10) 0.517(4) Uani 1 1 d D U . . .
H42A H 0.420876 0.187136 0.151140 0.775 Uiso 1 1 calc R U . . .
H42B H 0.370778 0.166043 0.163135 0.775 Uiso 1 1 calc R U . . .
H42C H 0.423703 0.157110 0.179333 0.775 Uiso 1 1 calc R U . . .
C421 C 0.2357(11) -0.0225(9) 0.0303(9) 0.517(4) Uani 1 1 d D U . . .
H42D H 0.207722 -0.023006 0.005289 0.620 Uiso 1 1 calc R U . . .
H42E H 0.223814 -0.055147 0.027260 0.620 Uiso 1 1 calc R U . . .
C422 C 0.2918(12) -0.0052(10) 0.0272(10) 0.517(4) Uani 1 1 d D U . . .
H42F H 0.298964 0.024016 0.022891 0.620 Uiso 1 1 calc R U . . .
H42G H 0.321447 0.002902 0.055412 0.620 Uiso 1 1 calc R U . . .
C423 C 0.2980(12) -0.0381(10) -0.0081(9) 0.517(4) Uani 1 1 d D U . . .
H42H H 0.284489 -0.032794 -0.034536 0.620 Uiso 1 1 calc R U . . .
H42I H 0.272608 -0.070442 -0.014576 0.620 Uiso 1 1 calc R U . . .
C424 C 0.3562(13) -0.0353(10) 0.0000(10) 0.517(4) Uani 1 1 d D U . . .
H42J H 0.353100 -0.058336 -0.025342 0.775 Uiso 1 1 calc R U . . .
H42K H 0.382001 -0.004012 0.005185 0.775 Uiso 1 1 calc R U . . .
H42L H 0.370054 -0.041869 0.025256 0.775 Uiso 1 1 calc R U . . .
N10 N 0.2337(9) 0.0048(9) 0.0713(8) 0.517(4) Uani 1 1 d D . . . .
C425 C -0.0005(16) 0.0454(9) 0.4958(11) 0.367(4) Uani 0.5 1 d D U P A -1
H42M H -0.034590 0.039355 0.471841 0.441 Uiso 0.5 1 calc R U P A -1
H42N H 0.031438 0.063010 0.491174 0.441 Uiso 0.5 1 calc R U P A -1
C426 C 0.0039(14) 0.0772(9) 0.5385(10) 0.367(4) Uani 0.5 1 d D U P A -1
H42O H 0.040662 0.088775 0.562516 0.441 Uiso 0.5 1 calc R U P A -1
H42P H -0.025304 0.059806 0.545791 0.441 Uiso 0.5 1 calc R U P A -1
C427 C -0.0040(12) 0.1187(9) 0.5301(12) 0.367(4) Uani 0.5 1 d D U P A -1
H42Q H -0.025452 0.108218 0.498683 0.441 Uiso 0.5 1 calc R U P A -1
H42R H -0.026268 0.126646 0.544414 0.441 Uiso 0.5 1 calc R U P A -1
C428 C 0.0506(13) 0.1632(10) 0.5461(12) 0.367(4) Uani 0.5 1 d D U P A -1
H42S H 0.041958 0.187240 0.539655 0.551 Uiso 0.5 1 calc R U P A -1
H42T H 0.071784 0.174463 0.577341 0.551 Uiso 0.5 1 calc R U P A -1
H42U H 0.072602 0.156004 0.531533 0.551 Uiso 0.5 1 calc R U P A -1
C429 C 0.0021(11) -0.0227(11) 0.4484(9) 0.367(4) Uani 0.5 1 d D U P A -1
H42V H -0.021864 -0.056885 0.434020 0.441 Uiso 0.5 1 calc R U P A -1
H42W H -0.010940 -0.008856 0.428566 0.441 Uiso 0.5 1 calc R U P A -1
C430 C 0.0637(12) -0.0116(13) 0.4588(10) 0.367(4) Uani 0.5 1 d D U P A -1
H43A H 0.071430 -0.032387 0.472269 0.441 Uiso 0.5 1 calc R U P A -1
H43B H 0.086805 0.020554 0.481465 0.441 Uiso 0.5 1 calc R U P A -1
C431 C 0.0872(13) -0.0145(13) 0.4244(11) 0.367(4) Uani 0.5 1 d D U P A -1
H43C H 0.055353 -0.032828 0.395395 0.441 Uiso 0.5 1 calc R U P A -1
H43D H 0.106530 0.017468 0.426527 0.441 Uiso 0.5 1 calc R U P A -1
C432 C 0.1273(14) -0.0359(12) 0.4273(12) 0.367(4) Uani 0.5 1 d D U P A -1
H43E H 0.115724 -0.061396 0.436425 0.551 Uiso 0.5 1 calc R U P A -1
H43F H 0.164958 -0.011997 0.448317 0.551 Uiso 0.5 1 calc R U P A -1
H43G H 0.126764 -0.048065 0.398936 0.551 Uiso 0.5 1 calc R U P A -1
C433 C 0.0522(10) 0.0013(10) 0.5247(10) 0.367(4) Uani 0.5 1 d D U P A -1
H43H H 0.060515 0.020032 0.554499 0.441 Uiso 0.5 1 calc R U P A -1
H43I H 0.083776 0.017356 0.518861 0.441 Uiso 0.5 1 calc R U P A -1
C434 C 0.0466(13) -0.0484(12) 0.5208(14) 0.367(4) Uani 0.5 1 d D U P A -1
H43J H 0.047545 -0.051608 0.547808 0.441 Uiso 0.5 1 calc R U P A -1
H43K H 0.010321 -0.072654 0.496862 0.441 Uiso 0.5 1 calc R U P A -1
C435 C 0.0943(14) -0.0564(11) 0.5124(14) 0.367(4) Uani 0.5 1 d D U P A -1
H43L H 0.088150 -0.059975 0.482643 0.441 Uiso 0.5 1 calc R U P A -1
H43M H 0.130088 -0.028187 0.532365 0.441 Uiso 0.5 1 calc R U P A -1
C436 C 0.0993(16) -0.0991(12) 0.5183(15) 0.367(4) Uani 0.5 1 d D U P A -1
H43N H 0.129878 -0.101508 0.512450 0.551 Uiso 0.5 1 calc R U P A -1
H43O H 0.106511 -0.095599 0.547918 0.551 Uiso 0.5 1 calc R U P A -1
H43P H 0.064498 -0.127444 0.498109 0.551 Uiso 0.5 1 calc R U P A -1
C437 C -0.0503(9) -0.0347(12) 0.4980(11) 0.367(4) Uani 0.5 1 d D U P A -1
H43Q H -0.050034 -0.065246 0.490997 0.441 Uiso 0.5 1 calc R U P A -1
H43R H -0.041993 -0.022003 0.528881 0.441 Uiso 0.5 1 calc R U P A -1
C438 C -0.1090(10) -0.0435(11) 0.4720(13) 0.367(4) Uani 0.5 1 d D U P A -1
H43S H -0.114865 -0.047252 0.442196 0.441 Uiso 0.5 1 calc R U P A -1
H43T H -0.114517 -0.016638 0.485274 0.441 Uiso 0.5 1 calc R U P A -1
C439 C -0.1507(11) -0.0878(11) 0.4710(13) 0.367(4) Uani 0.5 1 d D U P A -1
H43U H -0.145467 -0.114572 0.456748 0.441 Uiso 0.5 1 calc R U P A -1
H43V H -0.142787 -0.084391 0.500966 0.441 Uiso 0.5 1 calc R U P A -1
C440 C -0.2111(11) -0.0985(12) 0.4473(12) 0.367(4) Uani 0.5 1 d D U P A -1
H44A H -0.235581 -0.127131 0.447737 0.551 Uiso 0.5 1 calc R U P A -1
H44B H -0.216882 -0.072595 0.461555 0.551 Uiso 0.5 1 calc R U P A -1
H44C H -0.219564 -0.102794 0.417311 0.551 Uiso 0.5 1 calc R U P A -1
N11 N -0.0021(9) -0.0018(9) 0.4922(9) 0.367(4) Uani 0.5 1 d D . P A -1
C441 C -0.0315(10) 0.4472(7) -0.0356(7) 0.253(10) Uani 0.5 1 d D U P B -1
H44D H -0.002392 0.438900 -0.038857 0.304 Uiso 0.5 1 calc R U P B -1
H44E H -0.043838 0.458170 -0.058224 0.304 Uiso 0.5 1 calc R U P B -1
C442 C -0.0049(9) 0.4880(8) 0.0083(8) 0.221(9) Uani 0.5 1 d D U P B -1
H44F H 0.013799 0.479958 0.031388 0.265 Uiso 0.5 1 calc R U P B -1
H44G H -0.033914 0.494700 0.014083 0.265 Uiso 0.5 1 calc R U P B -1
C443 C 0.0385(10) 0.5322(9) 0.0082(8) 0.277(14) Uani 0.5 1 d D U P B -1
H44H H 0.045023 0.522808 -0.017698 0.332 Uiso 0.5 1 calc R U P B -1
H44I H 0.023258 0.554556 0.006593 0.332 Uiso 0.5 1 calc R U P B -1
C444 C 0.0947(11) 0.5566(12) 0.0494(9) 0.348(18) Uani 0.5 1 d D U P B -1
H44J H 0.120747 0.583904 0.048219 0.522 Uiso 0.5 1 calc R U P B -1
H44K H 0.088530 0.566469 0.075026 0.522 Uiso 0.5 1 calc R U P B -1
H44L H 0.110276 0.534747 0.050755 0.522 Uiso 0.5 1 calc R U P B -1
C445 C -0.0562(10) 0.3767(7) -0.0192(6) 0.278(11) Uani 0.5 1 d D U P B -1
H44M H -0.026464 0.374889 -0.027164 0.333 Uiso 0.5 1 calc R U P B -1
H44N H -0.037650 0.398017 0.011800 0.333 Uiso 0.5 1 calc R U P B -1
C446 C -0.0904(10) 0.3283(7) -0.0222(8) 0.279(9) Uani 0.5 1 d D U P B -1
H44O H -0.115807 0.307830 -0.052986 0.335 Uiso 0.5 1 calc R U P B -1
H44P H -0.113726 0.331129 -0.007038 0.335 Uiso 0.5 1 calc R U P B -1
C447 C -0.0578(13) 0.3034(8) -0.0037(9) 0.351(17) Uani 0.5 1 d D U P B -1
H44Q H -0.072413 0.272683 -0.027315 0.422 Uiso 0.5 1 calc R U P B -1
H44R H -0.018790 0.321558 0.001952 0.422 Uiso 0.5 1 calc R U P B -1
C448 C -0.056(2) 0.2945(13) 0.0363(9) 0.60(4) Uani 0.5 1 d D U P B -1
H44S H -0.033027 0.278500 0.042027 0.905 Uiso 0.5 1 calc R U P B -1
H44T H -0.039395 0.324257 0.061009 0.905 Uiso 0.5 1 calc R U P B -1
H44U H -0.093469 0.274972 0.031497 0.905 Uiso 0.5 1 calc R U P B -1
C449 C -0.1219(10) 0.4107(10) -0.0268(9) 0.322(13) Uani 0.5 1 d D U P B -1
H44V H -0.140376 0.382753 -0.022030 0.387 Uiso 0.5 1 calc R U P B -1
H44W H -0.099264 0.437118 0.001903 0.387 Uiso 0.5 1 calc R U P B -1
C450 C -0.1681(13) 0.4206(13) -0.0526(10) 0.369(15) Uani 0.5 1 d D U P B -1
H45A H -0.196726 0.391090 -0.077680 0.443 Uiso 0.5 1 calc R U P B -1
H45B H -0.151640 0.442818 -0.064029 0.443 Uiso 0.5 1 calc R U P B -1
C451 C -0.1983(9) 0.4403(9) -0.0289(7) 0.258(9) Uani 0.5 1 d D U P B -1
H45C H -0.192581 0.432757 -0.003292 0.309 Uiso 0.5 1 calc R U P B -1
H45D H -0.178480 0.474671 -0.017933 0.309 Uiso 0.5 1 calc R U P B -1
C452 C -0.2608(9) 0.4254(6) -0.0523(5) 0.38(2) Uani 0.5 1 d D U P B -1
H45E H -0.272232 0.441299 -0.032332 0.571 Uiso 0.5 1 calc R U P B -1
H45F H -0.267815 0.433785 -0.077048 0.571 Uiso 0.5 1 calc R U P B -1
H45G H -0.282011 0.391585 -0.062308 0.571 Uiso 0.5 1 calc R U P B -1
C453 C -0.1152(13) 0.3720(10) -0.0942(5) 0.39(2) Uani 0.5 1 d D U P B -1
H45H H -0.154603 0.354382 -0.100580 0.468 Uiso 0.5 1 calc R U P B -1
H45I H -0.113249 0.392804 -0.109578 0.468 Uiso 0.5 1 calc R U P B -1
C454 C -0.0952(16) 0.3371(13) -0.1122(7) 0.366(16) Uani 0.5 1 d D U P B -1
H45J H -0.054108 0.352476 -0.098169 0.439 Uiso 0.5 1 calc R U P B -1
H45K H -0.108297 0.310345 -0.104401 0.439 Uiso 0.5 1 calc R U P B -1
C455 C -0.1154(14) 0.3186(12) -0.1610(7) 0.329(13) Uani 0.5 1 d D U P B -1
H45L H -0.099887 0.345228 -0.168385 0.395 Uiso 0.5 1 calc R U P B -1
H45M H -0.156326 0.305680 -0.174775 0.395 Uiso 0.5 1 calc R U P B -1
C456 C -0.1002(14) 0.2812(12) -0.1805(9) 0.37(2) Uani 0.5 1 d D U P B -1
H45N H -0.114870 0.271624 -0.211790 0.557 Uiso 0.5 1 calc R U P B -1
H45O H -0.059698 0.293781 -0.167874 0.557 Uiso 0.5 1 calc R U P B -1
H45P H -0.116268 0.254141 -0.174278 0.557 Uiso 0.5 1 calc R U P B -1
N12 N -0.0810(6) 0.4026(6) -0.0445(4) 0.227(7) Uani 0.5 1 d D . P B -1
C457 C 0.6061(12) 0.7817(7) 0.0678(7) 0.618(11) Uani 1 1 d D . . . .
H457 H 0.568418 0.760273 0.057887 0.742 Uiso 1 1 calc R U . . .
C458 C 0.7033(12) 0.7937(7) 0.0771(10) 0.618(11) Uani 1 1 d D . . . .
H45Q H 0.721426 0.773869 0.072873 0.927 Uiso 1 1 calc R U . . .
H45R H 0.705472 0.810752 0.058564 0.927 Uiso 1 1 calc R U . . .
H45S H 0.722100 0.815983 0.107320 0.927 Uiso 1 1 calc R U . . .
C459 C 0.6220(15) 0.7154(6) 0.0456(9) 0.618(11) Uani 1 1 d D . . . .
H45T H 0.652380 0.707700 0.046060 0.927 Uiso 1 1 calc R U . . .
H45U H 0.603907 0.700910 0.061246 0.927 Uiso 1 1 calc R U . . .
H45V H 0.594897 0.703695 0.015653 0.927 Uiso 1 1 calc R U . . .
N13 N 0.6434(12) 0.7639(6) 0.0654(7) 0.618(11) Uani 1 1 d D . . . .
O49 O 0.6189(12) 0.8224(5) 0.0817(7) 0.618(11) Uani 1 1 d D . . . .
C460 C 0.8929(5) 0.1430(5) 0.2045(3) 0.352(15) Uani 0.880(11) 1 d D . P . .
H460 H 0.857645 0.134839 0.183001 0.423 Uiso 0.880(11) 1 calc R U P . .
C461 C 0.8896(7) 0.2077(6) 0.2599(6) 0.328(10) Uani 0.880(11) 1 d D . P . .
H46A H 0.913724 0.231018 0.289582 0.492 Uiso 0.880(11) 1 calc R U P . .
H46B H 0.882307 0.223338 0.240698 0.492 Uiso 0.880(11) 1 calc R U P . .
H46C H 0.854366 0.186828 0.258291 0.492 Uiso 0.880(11) 1 calc R U P . .
C462 C 0.9711(5) 0.1854(6) 0.2756(6) 0.387(14) Uani 0.880(11) 1 d D . P . .
H46D H 0.985793 0.211158 0.303523 0.581 Uiso 0.880(11) 1 calc R U P . .
H46E H 0.965522 0.156570 0.279591 0.581 Uiso 0.880(11) 1 calc R U P . .
H46F H 0.997558 0.192308 0.263071 0.581 Uiso 0.880(11) 1 calc R U P . .
N14 N 0.9175(4) 0.1798(4) 0.2462(3) 0.230(4) Uani 0.880(11) 1 d D . P . .
O50 O 0.9204(9) 0.1220(6) 0.1978(8) 0.428(13) Uani 0.880(11) 1 d D . P . .
C463 C -0.0586(7) 0.5972(6) 0.1546(5) 0.216(4) Uani 0.443(8) 1 d D . P . .
H463 H -0.071728 0.601083 0.176056 0.259 Uiso 0.443(8) 1 calc R U P . .
C464 C -0.0928(9) 0.5116(6) 0.1456(6) 0.216(4) Uani 0.443(8) 1 d D . P . .
H46G H -0.132694 0.501631 0.135421 0.324 Uiso 0.443(8) 1 calc R U P . .
H46H H -0.075184 0.522728 0.177116 0.324 Uiso 0.443(8) 1 calc R U P . .
H46I H -0.086790 0.485312 0.132558 0.324 Uiso 0.443(8) 1 calc R U P . .
C465 C -0.0430(9) 0.5461(8) 0.1020(6) 0.216(4) Uani 0.443(8) 1 d D . P . .
H46J H -0.024481 0.576248 0.101028 0.324 Uiso 0.443(8) 1 calc R U P . .
H46K H -0.072606 0.523688 0.073273 0.324 Uiso 0.443(8) 1 calc R U P . .
H46L H -0.015906 0.534685 0.111062 0.324 Uiso 0.443(8) 1 calc R U P . .
N15 N -0.0668(6) 0.5517(5) 0.1327(4) 0.216(4) Uani 0.443(8) 1 d D . P . .
O51 O -0.0358(6) 0.6329(5) 0.1486(4) 0.216(4) Uani 0.443(8) 1 d D . P . .

loop_
_atom_site_aniso_label
_atom_site_aniso_U_11
_atom_site_aniso_U_22
_atom_site_aniso_U_33
_atom_site_aniso_U_23
_atom_site_aniso_U_13
_atom_site_aniso_U_12
C1 0.114(3) 0.101(3) 0.096(2) 0.050(2) 0.047(2) 0.051(2)
C2 0.112(3) 0.104(3) 0.101(3) 0.046(2) 0.047(2) 0.047(2)
C3 0.117(3) 0.105(3) 0.106(3) 0.056(2) 0.052(2) 0.043(2)
C4 0.129(3) 0.095(2) 0.088(2) 0.048(2) 0.048(2) 0.050(2)
C5 0.122(3) 0.103(3) 0.098(3) 0.050(2) 0.048(2) 0.046(2)
C6 0.134(3) 0.119(3) 0.113(3) 0.072(3) 0.056(3) 0.048(3)
C7 0.140(4) 0.121(3) 0.115(3) 0.068(3) 0.057(3) 0.051(3)
C8 0.169(5) 0.130(3) 0.115(3) 0.079(3) 0.068(3) 0.072(3)
C9 0.134(3) 0.128(3) 0.114(3) 0.070(3) 0.050(3) 0.052(3)
C10 0.135(3) 0.108(3) 0.090(2) 0.058(2) 0.046(2) 0.054(3)
C11 0.131(3) 0.101(3) 0.096(2) 0.053(2) 0.046(2) 0.048(2)
C12 0.121(3) 0.125(3) 0.110(3) 0.066(3) 0.030(3) 0.044(3)
C13 0.126(4) 0.108(3) 0.109(3) 0.056(3) 0.031(3) 0.039(3)
C14 0.122(3) 0.097(3) 0.097(3) 0.041(2) 0.037(2) 0.030(3)
C15 0.132(3) 0.097(3) 0.094(2) 0.051(2) 0.041(2) 0.045(2)
C16 0.125(3) 0.095(2) 0.091(2) 0.043(2) 0.043(2) 0.044(2)
C17 0.123(3) 0.093(2) 0.088(2) 0.044(2) 0.047(2) 0.046(2)
C18 0.122(3) 0.096(2) 0.098(2) 0.050(2) 0.048(2) 0.049(2)
C19 0.129(3) 0.115(3) 0.106(3) 0.063(3) 0.045(2) 0.051(3)
C20 0.136(3) 0.120(3) 0.122(3) 0.081(3) 0.058(3) 0.055(3)
C21 0.159(4) 0.130(4) 0.123(4) 0.074(3) 0.066(3) 0.062(3)
C22 0.177(5) 0.124(4) 0.148(4) 0.076(3) 0.090(4) 0.070(3)
C23 0.156(4) 0.122(3) 0.131(4) 0.074(3) 0.071(3) 0.068(3)
C24 0.214(6) 0.136(4) 0.169(5) 0.100(4) 0.112(5) 0.089(4)
C25 0.212(6) 0.134(5) 0.206(7) 0.108(5) 0.104(6) 0.082(4)
C26 0.220(6) 0.130(4) 0.152(5) 0.092(4) 0.094(4) 0.086(4)
C27 0.159(4) 0.123(3) 0.135(4) 0.080(3) 0.063(3) 0.052(3)
C28 0.128(3) 0.115(3) 0.121(3) 0.077(3) 0.051(3) 0.047(3)
C29 0.113(3) 0.105(3) 0.107(3) 0.067(3) 0.040(2) 0.036(2)
C30 0.137(4) 0.114(3) 0.131(4) 0.051(3) 0.061(3) 0.042(3)
C31 0.121(3) 0.125(4) 0.153(4) 0.067(4) 0.060(3) 0.029(3)
C32 0.107(3) 0.097(3) 0.120(3) 0.056(3) 0.045(2) 0.034(2)
C33 0.131(4) 0.103(3) 0.144(4) 0.054(3) 0.059(3) 0.031(3)
C34 0.135(4) 0.130(4) 0.138(4) 0.068(3) 0.062(3) 0.051(3)
C35 0.108(3) 0.107(3) 0.134(3) 0.071(3) 0.045(3) 0.038(3)
C36 0.110(3) 0.119(3) 0.111(3) 0.047(3) 0.043(3) 0.037(3)
C37 0.116(3) 0.117(3) 0.125(3) 0.057(3) 0.048(3) 0.030(3)
C38 0.127(3) 0.103(3) 0.136(3) 0.064(3) 0.063(3) 0.043(3)
C39 0.126(4) 0.132(5) 0.263(8) 0.047(5) 0.098(5) 0.027(4)
C40 0.139(5) 0.111(4) 0.250(8) 0.029(4) 0.104(5) 0.030(3)
C41 0.123(3) 0.108(3) 0.148(4) 0.074(3) 0.070(3) 0.043(2)
C42 0.133(3) 0.108(3) 0.114(3) 0.061(3) 0.062(3) 0.040(3)
C43 0.164(4) 0.120(3) 0.135(4) 0.069(3) 0.083(3) 0.055(3)
C44 0.213(6) 0.139(4) 0.166(5) 0.079(4) 0.127(5) 0.070(4)
C45 0.175(5) 0.160(5) 0.182(5) 0.108(5) 0.116(5) 0.069(4)
C46 0.229(7) 0.202(7) 0.198(6) 0.132(6) 0.138(6) 0.080(5)
C47 0.268(10) 0.274(11) 0.250(10) 0.190(9) 0.179(9) 0.123(9)
C48 0.230(8) 0.243(9) 0.283(10) 0.199(9) 0.169(8) 0.117(7)
C49 0.180(5) 0.193(6) 0.247(7) 0.163(6) 0.138(5) 0.094(5)
C50 0.142(4) 0.144(4) 0.171(5) 0.099(4) 0.093(4) 0.058(3)
C51 0.157(4) 0.105(3) 0.123(3) 0.065(3) 0.084(3) 0.061(3)
C52 0.124(3) 0.102(3) 0.100(3) 0.049(2) 0.048(3) 0.039(3)
C53 0.124(3) 0.106(3) 0.102(3) 0.051(2) 0.055(2) 0.045(2)
C54 0.097(2) 0.094(2) 0.087(2) 0.040(2) 0.043(2) 0.033(2)
C55 0.106(3) 0.096(2) 0.088(2) 0.045(2) 0.048(2) 0.043(2)
C56 0.104(3) 0.115(3) 0.097(2) 0.052(2) 0.045(2) 0.043(2)
C57 0.100(3) 0.121(3) 0.102(3) 0.061(2) 0.045(2) 0.041(2)
C58 0.099(3) 0.112(3) 0.114(3) 0.060(2) 0.052(2) 0.037(2)
C59 0.096(3) 0.112(3) 0.102(2) 0.059(2) 0.042(2) 0.043(2)
C60 0.089(2) 0.090(2) 0.097(2) 0.041(2) 0.0434(19) 0.0329(19)
C61 0.101(2) 0.092(2) 0.093(2) 0.042(2) 0.047(2) 0.042(2)
C62 0.090(2) 0.090(2) 0.110(3) 0.043(2) 0.043(2) 0.0349(19)
C63 0.103(3) 0.095(2) 0.099(2) 0.038(2) 0.034(2) 0.046(2)
C64 0.088(3) 0.093(2) 0.112(3) 0.029(2) 0.046(2) 0.027(2)
C65 0.105(3) 0.097(2) 0.103(3) 0.045(2) 0.048(2) 0.036(2)
C66 0.097(3) 0.086(2) 0.098(2) 0.031(2) 0.050(2) 0.0325(19)
C67 0.123(3) 0.093(2) 0.096(2) 0.048(2) 0.063(2) 0.048(2)
C68 0.115(3) 0.093(2) 0.111(3) 0.043(2) 0.053(2) 0.037(2)
C69 0.083(2) 0.091(2) 0.123(3) 0.047(2) 0.047(2) 0.0309(19)
C70 0.084(2) 0.087(2) 0.116(3) 0.036(2) 0.039(2) 0.0321(19)
C71 0.085(2) 0.102(3) 0.127(3) 0.030(3) 0.044(2) 0.038(2)
C72 0.091(3) 0.105(3) 0.151(4) 0.035(3) 0.050(3) 0.044(2)
C73 0.076(2) 0.113(3) 0.149(4) 0.059(3) 0.052(3) 0.038(2)
C74 0.096(3) 0.133(4) 0.158(5) 0.059(4) 0.051(3) 0.047(3)
C75 0.108(4) 0.156(5) 0.205(7) 0.099(5) 0.065(4) 0.067(4)
C76 0.130(4) 0.171(5) 0.162(5) 0.085(5) 0.057(4) 0.072(4)
C77 0.106(3) 0.128(3) 0.151(4) 0.069(3) 0.058(3) 0.050(3)
C78 0.078(2) 0.096(3) 0.126(3) 0.049(3) 0.043(2) 0.027(2)
C79 0.087(2) 0.089(2) 0.111(3) 0.033(2) 0.042(2) 0.0250(19)
C80 0.126(3) 0.098(3) 0.119(3) 0.050(2) 0.065(3) 0.039(2)
C81 0.135(3) 0.091(3) 0.123(3) 0.047(2) 0.065(3) 0.039(2)
C82 0.092(2) 0.094(3) 0.101(2) 0.044(2) 0.044(2) 0.0285(19)
C83 0.144(4) 0.103(3) 0.139(4) 0.051(3) 0.091(3) 0.041(3)
C84 0.146(4) 0.099(3) 0.157(4) 0.061(3) 0.094(3) 0.044(3)
C85 0.096(2) 0.091(2) 0.097(2) 0.042(2) 0.043(2) 0.0329(19)
C86 0.219(6) 0.093(3) 0.190(5) 0.057(3) 0.144(5) 0.049(3)
C87 0.231(6) 0.118(4) 0.189(5) 0.072(4) 0.154(5) 0.069(4)
C88 0.098(2) 0.096(3) 0.095(2) 0.046(2) 0.042(2) 0.036(2)
C89 0.213(6) 0.095(3) 0.141(4) 0.050(3) 0.107(4) 0.043(3)
C90 0.230(6) 0.111(4) 0.161(4) 0.070(3) 0.137(5) 0.068(4)
C91 0.106(3) 0.097(2) 0.088(2) 0.041(2) 0.040(2) 0.036(2)
C92 0.106(3) 0.099(2) 0.087(2) 0.041(2) 0.040(2) 0.041(2)
C93 0.117(3) 0.099(3) 0.093(3) 0.040(2) 0.050(2) 0.043(2)
C94 0.140(4) 0.095(3) 0.083(2) 0.034(2) 0.047(3) 0.036(3)
C95 0.110(3) 0.106(3) 0.082(2) 0.048(2) 0.033(2) 0.035(2)
C96 0.149(4) 0.106(3) 0.100(3) 0.048(3) 0.041(3) 0.033(3)
C97 0.119(4) 0.118(4) 0.122(4) 0.056(3) 0.019(3) 0.031(3)
C98 0.105(3) 0.131(4) 0.152(4) 0.087(4) 0.033(3) 0.035(3)
C99 0.109(3) 0.115(3) 0.116(3) 0.064(3) 0.035(3) 0.039(3)
C100 0.107(3) 0.096(2) 0.094(3) 0.056(2) 0.037(2) 0.036(2)
C101 0.104(3) 0.115(3) 0.093(3) 0.043(2) 0.040(2) 0.029(2)
C102 0.122(3) 0.126(3) 0.089(3) 0.050(3) 0.049(2) 0.043(3)
C103 0.130(4) 0.121(3) 0.100(3) 0.046(3) 0.048(3) 0.048(3)
C104 0.170(5) 0.148(4) 0.115(3) 0.060(3) 0.077(4) 0.082(4)
C105 0.122(4) 0.155(5) 0.134(4) 0.059(4) 0.063(3) 0.052(4)
C106 0.196(7) 0.204(7) 0.194(6) 0.077(6) 0.129(6) 0.081(6)
C107 0.147(6) 0.207(9) 0.248(9) 0.087(8) 0.113(7) 0.038(6)
C108 0.167(7) 0.190(7) 0.216(8) 0.044(6) 0.105(6) 0.021(5)
C109 0.118(4) 0.154(5) 0.162(5) 0.052(4) 0.070(4) 0.018(3)
C110 0.126(4) 0.139(4) 0.114(3) 0.052(3) 0.059(3) 0.043(3)
C111 0.107(3) 0.113(3) 0.089(3) 0.038(2) 0.034(2) 0.027(2)
C112 0.278(8) 0.165(5) 0.111(4) 0.068(4) 0.081(4) 0.131(6)
C113 0.292(9) 0.178(5) 0.094(3) 0.064(4) 0.084(4) 0.136(6)
C114 0.105(3) 0.109(3) 0.097(3) 0.047(2) 0.038(2) 0.033(2)
C115 0.325(10) 0.263(8) 0.090(3) 0.070(4) 0.064(5) 0.209(8)
C116 0.297(10) 0.295(9) 0.092(4) 0.087(5) 0.079(5) 0.209(9)
C117 0.111(3) 0.100(3) 0.087(3) 0.042(2) 0.035(2) 0.029(2)
C118 0.311(10) 0.236(7) 0.100(4) 0.081(5) 0.068(5) 0.189(8)
C119 0.388(12) 0.224(7) 0.112(4) 0.082(4) 0.095(5) 0.226(9)
C120 0.092(2) 0.106(3) 0.098(3) 0.053(2) 0.039(2) 0.030(2)
C121 0.285(8) 0.189(6) 0.103(4) 0.073(4) 0.091(4) 0.146(6)
C122 0.300(9) 0.188(6) 0.115(4) 0.076(4) 0.093(5) 0.147(6)
C123 0.109(3) 0.106(3) 0.091(2) 0.051(2) 0.045(2) 0.040(2)
C124 0.089(3) 0.112(3) 0.102(3) 0.059(2) 0.040(2) 0.030(2)
C125 0.110(3) 0.110(3) 0.109(3) 0.055(3) 0.053(2) 0.042(3)
C126 0.108(3) 0.109(3) 0.108(3) 0.046(2) 0.049(2) 0.033(3)
C127 0.113(3) 0.101(3) 0.108(3) 0.054(2) 0.053(2) 0.033(2)
C128 0.117(3) 0.110(3) 0.117(3) 0.048(3) 0.048(3) 0.027(3)
C129 0.112(3) 0.124(4) 0.129(4) 0.058(3) 0.051(3) 0.012(3)
C130 0.107(3) 0.130(4) 0.121(3) 0.065(3) 0.053(3) 0.025(3)
C131 0.107(3) 0.120(3) 0.097(2) 0.058(2) 0.045(2) 0.028(3)
C132 0.091(2) 0.112(3) 0.094(2) 0.059(2) 0.040(2) 0.026(2)
O1 0.121(2) 0.126(2) 0.1164(19) 0.0699(17) 0.0514(17) 0.0589(17)
O2 0.114(2) 0.129(2) 0.125(2) 0.0661(18) 0.0535(18) 0.0525(17)
O3 0.1137(19) 0.1188(19) 0.0901(16) 0.0350(15) 0.0357(15) 0.0552(17)
O4 0.124(2) 0.1162(19) 0.0998(18) 0.0366(16) 0.0507(16) 0.0544(17)
O5 0.170(3) 0.144(3) 0.132(2) 0.095(2) 0.068(2) 0.059(2)
O6 0.170(3) 0.164(3) 0.144(2) 0.112(2) 0.073(2) 0.078(2)
O7 0.188(3) 0.127(2) 0.133(2) 0.085(2) 0.079(2) 0.075(2)
O8 0.220(4) 0.142(3) 0.138(3) 0.091(2) 0.099(3) 0.084(3)
O9 0.119(2) 0.134(2) 0.137(2) 0.074(2) 0.0238(19) 0.030(2)
O10 0.122(2) 0.1067(19) 0.121(2) 0.0576(17) 0.0329(18) 0.0217(16)
O11 0.1118(19) 0.116(2) 0.1090(18) 0.0409(17) 0.0518(16) 0.0222(16)
O12 0.153(3) 0.122(2) 0.111(2) 0.0378(19) 0.054(2) 0.049(2)
O13 0.145(2) 0.1024(19) 0.160(3) 0.0732(19) 0.082(2) 0.0403(17)
O14 0.160(3) 0.115(2) 0.130(2) 0.0765(19) 0.064(2) 0.053(2)
O15 0.184(3) 0.1048(19) 0.126(2) 0.0656(17) 0.084(2) 0.0608(19)
O16 0.229(4) 0.113(2) 0.151(3) 0.071(2) 0.117(3) 0.073(2)
O17 0.0892(18) 0.146(2) 0.123(2) 0.0731(19) 0.0390(15) 0.0309(16)
O18 0.0960(17) 0.134(2) 0.137(2) 0.0778(19) 0.0539(16) 0.0379(16)
O19 0.0939(17) 0.1154(19) 0.1178(19) 0.0485(16) 0.0450(15) 0.0280(16)
O20 0.1015(19) 0.128(2) 0.133(2) 0.0563(19) 0.0608(17) 0.0378(17)
O21 0.0974(17) 0.1048(18) 0.127(2) 0.0456(16) 0.0373(16) 0.0375(15)
O22 0.0965(19) 0.1142(19) 0.121(2) 0.0464(17) 0.0407(16) 0.0364(15)
O23 0.0980(16) 0.1011(17) 0.1114(19) 0.0286(15) 0.0342(14) 0.0466(14)
O24 0.1106(19) 0.121(2) 0.123(2) 0.0199(18) 0.0342(18) 0.0574(17)
B1 0.112(4) 0.119(4) 0.124(4) 0.057(3) 0.057(3) 0.055(3)
B2 0.188(6) 0.155(6) 0.129(4) 0.093(4) 0.084(5) 0.069(5)
B3 0.126(4) 0.110(4) 0.104(3) 0.040(3) 0.032(3) 0.028(3)
B4 0.173(6) 0.118(4) 0.121(4) 0.065(3) 0.069(4) 0.061(4)
B5 0.104(3) 0.131(4) 0.113(3) 0.061(3) 0.046(3) 0.042(3)
B6 0.091(3) 0.099(3) 0.133(4) 0.025(3) 0.032(3) 0.037(3)
C133 0.178(5) 0.136(4) 0.129(4) 0.084(3) 0.082(4) 0.082(4)
C134 0.128(4) 0.162(4) 0.110(3) 0.075(3) 0.039(3) 0.077(3)
C135 0.127(3) 0.141(4) 0.111(3) 0.062(3) 0.049(3) 0.059(3)
C136 0.111(3) 0.123(3) 0.090(2) 0.050(2) 0.033(2) 0.059(3)
C137 0.125(3) 0.121(3) 0.088(2) 0.039(2) 0.049(2) 0.047(3)
C138 0.110(3) 0.146(4) 0.101(3) 0.045(3) 0.026(2) 0.055(3)
C139 0.124(4) 0.145(4) 0.116(3) 0.048(3) 0.048(3) 0.046(3)
C140 0.122(4) 0.131(4) 0.107(3) 0.050(3) 0.039(3) 0.040(3)
C141 0.114(3) 0.121(3) 0.105(3) 0.051(3) 0.041(3) 0.045(3)
C142 0.111(3) 0.114(3) 0.083(2) 0.037(2) 0.031(2) 0.047(2)
C143 0.112(3) 0.106(3) 0.082(2) 0.036(2) 0.040(2) 0.047(2)
C144 0.112(3) 0.114(3) 0.087(2) 0.045(2) 0.042(2) 0.048(2)
C145 0.122(3) 0.114(3) 0.082(2) 0.046(2) 0.045(2) 0.052(3)
C146 0.103(3) 0.116(3) 0.085(2) 0.031(2) 0.031(2) 0.052(2)
C147 0.119(3) 0.108(3) 0.094(2) 0.049(2) 0.049(2) 0.056(2)
C148 0.116(3) 0.113(3) 0.079(2) 0.040(2) 0.034(2) 0.057(2)
C149 0.126(3) 0.113(3) 0.088(2) 0.044(2) 0.047(2) 0.057(3)
C150 0.130(3) 0.133(3) 0.108(3) 0.067(3) 0.048(3) 0.067(3)
C151 0.126(3) 0.150(4) 0.103(3) 0.072(3) 0.053(2) 0.079(3)
C152 0.159(4) 0.176(5) 0.122(4) 0.091(4) 0.075(3) 0.101(4)
C153 0.170(5) 0.153(4) 0.130(4) 0.080(4) 0.069(3) 0.090(4)
C154 0.190(5) 0.152(5) 0.121(4) 0.065(3) 0.077(4) 0.094(4)
C155 0.154(4) 0.169(5) 0.114(3) 0.078(4) 0.072(3) 0.087(4)
C156 0.159(4) 0.161(5) 0.129(4) 0.074(4) 0.077(3) 0.072(4)
C157 0.147(4) 0.194(6) 0.134(4) 0.098(4) 0.080(3) 0.076(4)
C158 0.151(4) 0.161(5) 0.143(4) 0.090(4) 0.083(4) 0.074(4)
C159 0.135(4) 0.149(4) 0.134(3) 0.079(3) 0.073(3) 0.073(3)
C160 0.136(3) 0.157(4) 0.125(3) 0.088(3) 0.065(3) 0.082(3)
C161 0.130(4) 0.167(5) 0.112(3) 0.086(3) 0.061(3) 0.085(4)
C162 0.125(3) 0.169(4) 0.110(3) 0.080(3) 0.052(3) 0.074(3)
C163 0.135(4) 0.192(5) 0.109(3) 0.083(4) 0.066(3) 0.090(4)
C164 0.128(4) 0.154(4) 0.110(3) 0.071(3) 0.056(3) 0.066(4)
C165 0.128(4) 0.160(4) 0.128(4) 0.063(4) 0.067(3) 0.061(3)
C166 0.135(4) 0.166(5) 0.151(4) 0.079(4) 0.085(4) 0.069(4)
C167 0.128(3) 0.195(5) 0.101(3) 0.082(4) 0.061(3) 0.082(4)
C168 0.143(4) 0.137(4) 0.140(4) 0.066(4) 0.068(4) 0.059(3)
C169 0.134(4) 0.136(4) 0.122(4) 0.067(3) 0.048(3) 0.048(3)
C170 0.147(4) 0.161(4) 0.115(4) 0.084(3) 0.071(3) 0.078(4)
C171 0.163(5) 0.254(8) 0.115(4) 0.056(5) 0.051(4) 0.112(5)
C172 0.195(6) 0.291(9) 0.118(4) 0.060(5) 0.067(4) 0.147(7)
C173 0.155(4) 0.146(4) 0.115(3) 0.083(3) 0.073(3) 0.074(3)
C174 0.167(4) 0.122(3) 0.107(3) 0.066(3) 0.075(3) 0.063(3)
C175 0.183(5) 0.121(4) 0.127(4) 0.075(3) 0.081(3) 0.064(3)
C176 0.221(6) 0.137(4) 0.126(4) 0.066(3) 0.080(4) 0.094(4)
C177 0.176(5) 0.152(5) 0.161(5) 0.098(4) 0.090(4) 0.079(4)
C178 0.229(7) 0.149(5) 0.204(6) 0.114(5) 0.107(6) 0.094(5)
C179 0.262(9) 0.169(7) 0.212(8) 0.120(7) 0.105(8) 0.109(6)
C180 0.201(7) 0.255(10) 0.238(9) 0.197(9) 0.108(7) 0.116(7)
C181 0.178(5) 0.212(6) 0.188(5) 0.146(5) 0.104(5) 0.103(5)
C182 0.152(4) 0.163(5) 0.136(4) 0.095(4) 0.077(3) 0.075(4)
C183 0.147(4) 0.115(3) 0.096(2) 0.062(2) 0.062(3) 0.061(3)
C184 0.136(4) 0.110(3) 0.100(3) 0.052(2) 0.067(3) 0.040(3)
C185 0.118(3) 0.113(3) 0.093(2) 0.055(2) 0.053(2) 0.042(2)
C186 0.114(3) 0.093(2) 0.088(2) 0.042(2) 0.055(2) 0.040(2)
C187 0.105(3) 0.093(2) 0.084(2) 0.0368(19) 0.047(2) 0.044(2)
C188 0.101(3) 0.100(2) 0.097(2) 0.041(2) 0.049(2) 0.027(2)
C189 0.095(3) 0.104(3) 0.092(2) 0.041(2) 0.040(2) 0.036(2)
C190 0.091(3) 0.096(2) 0.085(2) 0.0341(19) 0.036(2) 0.033(2)
C191 0.103(3) 0.091(2) 0.089(2) 0.0446(19) 0.048(2) 0.040(2)
C192 0.098(2) 0.085(2) 0.080(2) 0.0320(18) 0.0462(18) 0.0336(19)
C193 0.100(2) 0.091(2) 0.088(2) 0.0418(19) 0.0487(19) 0.042(2)
C194 0.092(2) 0.105(2) 0.092(2) 0.048(2) 0.0398(19) 0.040(2)
C195 0.106(3) 0.107(3) 0.115(3) 0.064(2) 0.056(2) 0.046(2)
C196 0.095(3) 0.131(3) 0.130(3) 0.067(3) 0.056(2) 0.047(3)
C197 0.117(3) 0.124(3) 0.124(3) 0.073(3) 0.063(3) 0.059(3)
C198 0.100(3) 0.106(3) 0.100(2) 0.052(2) 0.055(2) 0.046(2)
C199 0.110(3) 0.093(2) 0.092(2) 0.047(2) 0.053(2) 0.044(2)
C200 0.121(3) 0.118(3) 0.102(3) 0.057(2) 0.055(2) 0.052(2)
C201 0.091(2) 0.091(2) 0.085(2) 0.037(2) 0.0356(19) 0.025(2)
C202 0.099(3) 0.095(2) 0.076(2) 0.0264(19) 0.030(2) 0.025(2)
C203 0.103(3) 0.097(3) 0.095(3) 0.040(2) 0.045(2) 0.036(2)
C204 0.106(3) 0.091(2) 0.081(2) 0.0299(19) 0.034(2) 0.026(2)
C205 0.104(3) 0.083(2) 0.082(2) 0.041(2) 0.030(2) 0.018(2)
C206 0.105(3) 0.095(3) 0.090(2) 0.041(2) 0.019(2) 0.017(2)
C207 0.104(3) 0.113(3) 0.095(3) 0.047(3) 0.014(2) 0.016(3)
C208 0.089(3) 0.113(3) 0.128(4) 0.064(3) 0.023(3) 0.021(2)
C209 0.095(3) 0.100(3) 0.109(3) 0.055(2) 0.036(2) 0.032(2)
C210 0.091(2) 0.082(2) 0.094(2) 0.041(2) 0.038(2) 0.0162(18)
C211 0.083(2) 0.094(2) 0.086(2) 0.032(2) 0.0335(18) 0.0204(19)
C212 0.098(2) 0.091(2) 0.105(3) 0.040(2) 0.048(2) 0.0259(19)
C213 0.101(3) 0.109(3) 0.115(3) 0.052(3) 0.058(2) 0.033(2)
C214 0.076(2) 0.111(3) 0.091(2) 0.039(2) 0.0334(18) 0.028(2)
C215 0.107(3) 0.109(3) 0.111(3) 0.018(3) 0.059(2) 0.006(2)
C216 0.115(3) 0.111(3) 0.104(3) 0.022(3) 0.060(2) 0.015(3)
C217 0.073(2) 0.106(3) 0.083(2) 0.032(2) 0.0300(17) 0.0307(19)
C218 0.139(4) 0.117(3) 0.129(3) 0.040(3) 0.090(3) 0.043(3)
C219 0.132(3) 0.108(3) 0.141(4) 0.039(3) 0.080(3) 0.036(3)
C220 0.086(2) 0.125(3) 0.089(2) 0.045(2) 0.0405(19) 0.052(2)
C221 0.100(3) 0.155(4) 0.159(4) 0.009(4) 0.079(3) 0.013(3)
C222 0.109(3) 0.155(5) 0.143(4) -0.001(4) 0.073(3) 0.003(3)
C223 0.084(2) 0.115(3) 0.093(2) 0.040(2) 0.040(2) 0.048(2)
C224 0.106(3) 0.125(3) 0.095(3) 0.044(2) 0.049(2) 0.063(2)
C225 0.112(3) 0.116(3) 0.098(3) 0.041(2) 0.053(2) 0.059(2)
C226 0.122(3) 0.131(3) 0.097(3) 0.050(2) 0.060(3) 0.064(3)
C227 0.110(3) 0.114(3) 0.131(4) 0.059(3) 0.074(3) 0.057(2)
C228 0.123(3) 0.135(4) 0.140(4) 0.071(3) 0.072(3) 0.072(3)
C229 0.136(4) 0.144(4) 0.176(5) 0.088(4) 0.093(4) 0.085(3)
C230 0.098(3) 0.178(5) 0.163(5) 0.104(5) 0.058(3) 0.065(3)
C231 0.098(3) 0.139(3) 0.126(3) 0.063(3) 0.057(3) 0.055(3)
C232 0.088(2) 0.122(3) 0.110(3) 0.054(3) 0.049(2) 0.044(2)
C233 0.082(3) 0.152(4) 0.182(5) 0.105(4) 0.059(3) 0.040(3)
C234 0.115(4) 0.153(4) 0.163(5) 0.094(4) 0.082(3) 0.074(4)
C235 0.109(3) 0.154(4) 0.195(5) 0.118(4) 0.091(4) 0.064(3)
C236 0.193(6) 0.181(6) 0.255(8) 0.141(6) 0.154(6) 0.122(5)
C237 0.125(4) 0.144(5) 0.257(8) 0.130(5) 0.112(5) 0.059(4)
C238 0.184(6) 0.175(6) 0.391(13) 0.160(7) 0.210(8) 0.094(5)
C239 0.216(10) 0.231(11) 0.44(2) 0.188(12) 0.237(13) 0.101(9)
C240 0.129(5) 0.233(11) 0.384(17) 0.183(12) 0.127(8) 0.054(6)
C241 0.105(4) 0.188(6) 0.240(7) 0.129(6) 0.080(4) 0.046(4)
C242 0.129(4) 0.149(5) 0.206(6) 0.101(5) 0.093(4) 0.070(4)
C243 0.103(3) 0.160(5) 0.166(4) 0.082(4) 0.061(3) 0.049(3)
C244 0.316(12) 0.311(11) 0.182(6) 0.135(7) 0.095(7) 0.232(11)
C245 0.309(11) 0.311(11) 0.172(6) 0.110(7) 0.075(7) 0.229(11)
C246 0.103(3) 0.187(5) 0.184(5) 0.107(5) 0.054(4) 0.060(4)
C247 0.227(7) 0.170(6) 0.163(5) 0.083(5) 0.036(6) 0.086(6)
C248 0.201(6) 0.177(6) 0.175(5) 0.105(5) 0.055(5) 0.093(5)
C249 0.119(4) 0.176(5) 0.151(4) 0.068(5) 0.049(3) 0.047(4)
C250 0.282(10) 0.233(8) 0.256(9) 0.172(7) 0.157(9) 0.156(8)
C251 0.231(8) 0.199(7) 0.263(9) 0.136(7) 0.141(8) 0.099(7)
C252 0.098(3) 0.166(5) 0.199(6) 0.099(5) 0.049(4) 0.035(3)
C253 0.394(15) 0.190(8) 0.181(7) 0.106(6) 0.134(9) 0.104(9)
C254 0.378(14) 0.175(6) 0.217(8) 0.130(6) 0.158(10) 0.113(8)
C255 0.115(4) 0.147(4) 0.152(5) 0.065(4) 0.037(3) 0.031(3)
C256 0.105(3) 0.137(4) 0.158(5) 0.053(3) 0.032(3) 0.015(3)
C257 0.136(5) 0.141(5) 0.151(5) 0.038(4) 0.028(4) 0.025(4)
C258 0.161(5) 0.138(4) 0.156(5) 0.040(4) 0.019(4) 0.004(4)
C259 0.146(5) 0.157(5) 0.185(6) 0.076(4) 0.008(4) 0.000(4)
C260 0.156(5) 0.201(7) 0.207(7) 0.097(5) 0.000(5) -0.023(5)
C261 0.149(6) 0.241(10) 0.251(11) 0.153(7) 0.004(7) -0.011(8)
C262 0.129(5) 0.236(9) 0.289(13) 0.171(8) 0.039(6) 0.003(6)
C263 0.104(4) 0.250(7) 0.207(6) 0.159(5) 0.032(3) 0.022(4)
C264 0.109(3) 0.173(5) 0.177(5) 0.104(4) 0.029(4) 0.017(4)
O25 0.160(3) 0.171(3) 0.164(3) 0.109(3) 0.077(3) 0.082(2)
O26 0.171(3) 0.178(3) 0.150(3) 0.107(3) 0.065(2) 0.089(3)
O27 0.196(3) 0.167(3) 0.130(2) 0.098(2) 0.086(2) 0.099(3)
O28 0.244(4) 0.163(3) 0.151(3) 0.100(3) 0.101(3) 0.119(3)
O29 0.100(2) 0.183(3) 0.152(3) 0.062(3) 0.025(2) 0.029(2)
O30 0.127(3) 0.148(3) 0.151(3) 0.064(2) 0.056(2) 0.037(2)
O31 0.109(2) 0.140(3) 0.166(3) 0.039(2) 0.042(2) 0.016(2)
O32 0.153(3) 0.141(3) 0.150(3) 0.030(3) 0.042(3) 0.030(3)
O33 0.129(2) 0.148(2) 0.0912(17) 0.0579(17) 0.0389(16) 0.072(2)
O34 0.113(2) 0.132(2) 0.1035(17) 0.0530(17) 0.0415(16) 0.0586(17)
O35 0.126(2) 0.141(2) 0.0929(17) 0.0364(16) 0.0405(15) 0.0814(19)
O36 0.131(2) 0.142(2) 0.0870(16) 0.0431(16) 0.0407(16) 0.0726(19)
O37 0.195(3) 0.125(2) 0.110(2) 0.0705(18) 0.084(2) 0.078(2)
O38 0.214(4) 0.131(2) 0.114(2) 0.0680(19) 0.095(2) 0.075(2)
O39 0.164(3) 0.138(2) 0.129(2) 0.085(2) 0.077(2) 0.068(2)
O40 0.148(2) 0.127(2) 0.1168(19) 0.0737(18) 0.0691(19) 0.0457(19)
O41 0.0961(19) 0.128(2) 0.122(2) 0.0615(18) 0.0432(16) 0.0364(15)
O42 0.0981(17) 0.1119(18) 0.1030(17) 0.0486(15) 0.0399(14) 0.0384(15)
O43 0.0921(16) 0.1172(19) 0.0874(15) 0.0220(14) 0.0224(14) 0.0353(15)
O44 0.114(2) 0.120(2) 0.0952(17) 0.0245(15) 0.0383(15) 0.0457(17)
O45 0.1024(18) 0.136(2) 0.146(2) 0.086(2) 0.0605(17) 0.0420(16)
O46 0.105(2) 0.163(3) 0.188(3) 0.114(3) 0.073(2) 0.0592(19)
O47 0.0911(18) 0.152(3) 0.159(3) 0.082(2) 0.0639(19) 0.0433(19)
O48 0.135(3) 0.144(3) 0.192(3) 0.091(2) 0.099(2) 0.064(2)
B7 0.175(6) 0.162(6) 0.129(5) 0.082(4) 0.063(4) 0.093(5)
B8 0.112(5) 0.166(6) 0.146(5) 0.066(5) 0.044(4) 0.031(4)
B9 0.112(4) 0.128(4) 0.096(3) 0.036(3) 0.041(3) 0.058(3)
B10 0.163(5) 0.121(4) 0.113(4) 0.061(3) 0.071(4) 0.058(4)
B11 0.104(3) 0.113(3) 0.103(3) 0.037(3) 0.038(3) 0.044(3)
B12 0.119(4) 0.153(5) 0.160(5) 0.091(5) 0.075(4) 0.067(4)
C265 0.219(8) 0.215(8) 0.156(6) 0.039(6) 0.052(6) 0.082(7)
C266 0.193(6) 0.143(4) 0.136(4) 0.055(4) 0.069(4) 0.040(4)
C267 0.301(11) 0.211(8) 0.156(6) 0.080(6) 0.077(7) 0.038(8)
C268 0.286(10) 0.213(8) 0.128(5) 0.051(5) 0.071(6) -0.040(7)
C269 0.226(7) 0.154(5) 0.157(5) 0.086(4) 0.094(5) 0.085(5)
C270 0.239(8) 0.223(7) 0.178(6) 0.121(6) 0.094(6) 0.113(7)
C271 0.277(10) 0.207(8) 0.252(10) 0.137(7) 0.172(9) 0.133(7)
C272 0.439(18) 0.206(8) 0.278(11) 0.162(9) 0.232(12) 0.175(10)
C273 0.297(10) 0.148(6) 0.154(6) 0.073(5) 0.081(6) 0.051(6)
C274 0.337(11) 0.158(6) 0.188(7) 0.095(6) 0.088(7) 0.090(7)
C275 0.356(13) 0.166(7) 0.173(7) 0.053(6) 0.019(8) 0.091(8)
C276 0.74(4) 0.158(8) 0.182(9) 0.038(7) 0.078(15) 0.074(14)
C277 0.247(9) 0.187(6) 0.174(6) 0.116(5) 0.078(6) 0.088(6)
C278 0.266(11) 0.206(8) 0.212(8) 0.102(7) 0.064(8) 0.106(8)
C279 0.339(14) 0.243(10) 0.194(8) 0.025(8) 0.012(9) 0.173(10)
C280 0.319(18) 0.49(3) 0.218(12) 0.061(15) 0.065(12) 0.143(18)
N1 0.216(6) 0.182(5) 0.149(4) 0.093(4) 0.083(4) 0.079(5)
C281 0.130(3) 0.152(4) 0.136(4) 0.056(3) 0.077(3) 0.050(3)
C282 0.189(5) 0.151(5) 0.169(5) 0.084(4) 0.095(4) 0.056(4)
C283 0.215(7) 0.208(7) 0.207(7) 0.109(6) 0.125(6) 0.040(6)
C284 0.284(11) 0.283(11) 0.253(10) 0.174(9) 0.139(9) 0.092(9)
C285 0.129(4) 0.127(4) 0.149(4) 0.056(3) 0.065(3) 0.056(3)
C286 0.143(4) 0.145(4) 0.123(4) 0.045(3) 0.047(3) 0.048(3)
C287 0.157(5) 0.214(7) 0.183(6) 0.054(6) 0.051(5) 0.091(5)
C288 0.235(11) 0.274(12) 0.246(11) 0.023(10) 0.066(9) 0.081(9)
C289 0.150(4) 0.123(3) 0.120(3) 0.051(3) 0.068(3) 0.060(3)
C290 0.159(4) 0.130(4) 0.133(3) 0.056(3) 0.080(3) 0.068(3)
C291 0.178(5) 0.140(4) 0.150(4) 0.065(3) 0.094(4) 0.067(4)
C292 0.204(6) 0.156(5) 0.190(5) 0.091(4) 0.130(5) 0.082(4)
C293 0.138(4) 0.130(4) 0.126(4) 0.034(3) 0.058(3) 0.040(3)
C294 0.133(4) 0.183(5) 0.144(5) 0.054(4) 0.044(4) 0.052(4)
C295 0.165(6) 0.209(7) 0.160(6) 0.054(5) 0.055(5) 0.041(5)
C296 0.131(6) 0.318(12) 0.228(9) 0.098(9) 0.038(5) 0.040(6)
N2 0.139(3) 0.109(3) 0.122(3) 0.038(2) 0.068(2) 0.044(2)
C297 0.170(5) 0.170(5) 0.123(3) 0.074(3) 0.075(3) 0.085(4)
C298 0.221(6) 0.174(5) 0.157(4) 0.104(4) 0.114(4) 0.111(5)
C299 0.308(9) 0.217(7) 0.201(6) 0.149(6) 0.167(7) 0.164(7)
C300 0.373(15) 0.232(9) 0.224(9) 0.119(8) 0.168(10) 0.123(10)
C301 0.269(9) 0.194(7) 0.192(7) 0.100(6) 0.135(7) 0.134(7)
C302 0.193(7) 0.285(10) 0.104(4) 0.042(5) 0.052(4) 0.112(7)
C303 0.295(11) 0.188(7) 0.131(5) 0.063(5) 0.064(6) 0.027(7)
C304 0.287(14) 0.54(3) 0.147(7) 0.149(11) 0.046(8) 0.094(16)
C305 0.156(5) 0.167(5) 0.165(5) 0.068(4) 0.096(4) 0.080(4)
C306 0.207(7) 0.208(7) 0.161(5) 0.099(5) 0.086(5) 0.088(6)
C307 0.269(10) 0.230(8) 0.255(9) 0.149(7) 0.193(8) 0.178(8)
C308 0.266(11) 0.281(11) 0.219(9) 0.120(9) 0.131(8) 0.138(10)
C309 0.221(6) 0.113(4) 0.154(4) 0.042(3) 0.123(5) 0.034(4)
C310 0.179(5) 0.168(5) 0.186(6) 0.093(5) 0.107(5) 0.081(4)
C311 0.198(6) 0.155(5) 0.190(6) 0.078(5) 0.118(5) 0.077(5)
C312 0.247(8) 0.194(7) 0.212(7) 0.110(6) 0.143(7) 0.121(6)
N3 0.240(6) 0.096(3) 0.131(3) 0.044(2) 0.109(4) 0.027(3)
C313 0.209(7) 0.171(5) 0.150(5) 0.082(4) 0.100(5) 0.075(5)
C314 0.167(6) 0.170(5) 0.190(6) 0.075(5) 0.090(5) 0.055(5)
C315 0.248(9) 0.149(5) 0.179(6) 0.076(5) 0.036(6) 0.059(6)
C316 0.226(10) 0.247(10) 0.205(8) 0.076(8) 0.051(7) 0.100(8)
C317 0.168(6) 0.136(5) 0.291(11) 0.073(6) 0.056(6) 0.052(4)
C318 0.235(9) 0.198(9) 0.436(16) -0.019(10) 0.203(11) 0.068(7)
C319 0.328(15) 0.222(11) 0.52(2) -0.052(14) 0.197(17) 0.099(11)
C320 0.50(3) 0.38(3) 0.61(4) -0.11(3) 0.17(3) 0.21(2)
C321 0.172(6) 0.161(5) 0.181(6) 0.046(5) 0.092(5) 0.055(5)
C322 0.149(6) 0.183(6) 0.221(8) 0.047(6) 0.056(6) 0.053(5)
C323 0.196(7) 0.208(7) 0.161(6) 0.030(5) 0.076(5) 0.108(6)
C324 0.252(10) 0.309(12) 0.172(7) 0.055(7) 0.081(7) 0.163(9)
C325 0.162(5) 0.181(6) 0.170(5) 0.096(5) 0.077(4) 0.050(4)
C326 0.182(5) 0.169(5) 0.137(4) 0.075(4) 0.077(4) 0.069(4)
C327 0.186(6) 0.214(8) 0.175(6) 0.077(6) 0.100(5) 0.050(5)
C328 0.271(10) 0.207(8) 0.193(7) 0.074(6) 0.132(7) 0.097(7)
N4 0.149(4) 0.124(3) 0.178(4) 0.065(3) 0.092(3) 0.043(3)
C329 0.163(6) 0.150(5) 0.219(7) 0.083(5) 0.069(5) 0.053(4)
C330 0.180(7) 0.165(6) 0.280(10) 0.055(7) 0.066(7) 0.072(6)
C331 0.201(9) 0.221(9) 0.247(9) 0.076(8) 0.096(7) 0.026(7)
C332 0.174(8) 0.262(11) 0.334(15) 0.030(11) 0.106(9) 0.010(8)
C333 0.186(6) 0.194(7) 0.187(7) 0.096(6) 0.050(5) 0.089(5)
C334 0.248(9) 0.223(8) 0.175(7) 0.090(6) 0.046(6) 0.123(7)
C335 0.276(10) 0.232(9) 0.146(6) 0.068(6) 0.025(6) 0.110(8)
C336 0.48(2) 0.245(12) 0.180(9) 0.016(8) -0.025(11) 0.183(15)
C337 0.139(4) 0.194(6) 0.153(4) 0.098(4) 0.041(4) 0.074(4)
C338 0.167(6) 0.239(8) 0.179(6) 0.126(6) 0.044(5) 0.072(6)
C339 0.168(6) 0.212(8) 0.226(8) 0.091(7) 0.084(6) 0.054(6)
C340 0.264(11) 0.206(8) 0.240(9) 0.067(7) 0.137(8) 0.058(8)
C341 0.186(6) 0.174(6) 0.183(7) 0.090(5) 0.030(5) 0.087(5)
C342 0.190(6) 0.164(6) 0.176(6) 0.076(5) 0.045(5) 0.070(5)
C343 0.222(8) 0.192(8) 0.198(8) 0.071(7) 0.033(7) 0.089(7)
C344 0.252(10) 0.221(9) 0.211(9) 0.066(8) 0.065(8) 0.090(8)
N5 0.171(5) 0.168(4) 0.145(4) 0.075(4) 0.028(3) 0.067(4)
C345 0.242(9) 0.240(10) 0.201(8) 0.106(7) 0.086(7) 0.106(8)
C346 0.248(9) 0.289(11) 0.249(9) 0.186(9) 0.116(8) 0.119(8)
C347 0.339(17) 0.409(19) 0.402(19) 0.276(17) 0.081(15) 0.122(15)
C348 0.34(2) 0.53(3) 0.56(3) 0.43(3) 0.10(2) 0.07(2)
C349 0.243(9) 0.236(9) 0.224(8) 0.099(7) 0.086(7) 0.148(8)
C350 0.219(9) 0.264(11) 0.313(13) 0.071(10) 0.037(8) 0.155(9)
C351 0.242(10) 0.303(12) 0.390(16) 0.190(12) 0.148(10) 0.190(10)
C352 0.240(12) 0.292(14) 0.62(3) 0.199(18) 0.160(16) 0.150(11)
C353 0.196(7) 0.205(7) 0.179(6) 0.077(6) 0.060(6) 0.098(6)
C354 0.214(8) 0.213(7) 0.178(6) 0.073(6) 0.075(6) 0.108(6)
C355 0.233(9) 0.283(10) 0.185(7) 0.111(7) 0.074(6) 0.173(8)
C356 0.267(11) 0.240(10) 0.215(9) 0.069(8) 0.091(8) 0.106(9)
C357 0.200(7) 0.173(7) 0.193(7) 0.070(6) 0.054(6) 0.066(6)
C358 0.263(10) 0.205(9) 0.230(9) 0.101(8) 0.060(8) 0.090(8)
C359 0.324(15) 0.218(11) 0.263(12) 0.065(10) 0.104(11) 0.105(11)
C360 0.38(2) 0.301(18) 0.36(2) 0.102(17) 0.047(18) 0.094(17)
N6 0.174(5) 0.187(6) 0.169(5) 0.070(4) 0.048(4) 0.071(5)
C361 0.361(18) 0.223(12) 0.361(19) 0.124(11) 0.201(16) 0.144(11)
C362 0.319(16) 0.227(11) 0.45(2) 0.138(12) 0.219(15) 0.123(10)
C363 0.47(2) 0.37(2) 0.45(2) 0.227(18) 0.24(2) 0.002(18)
C364 0.59(5) 0.41(3) 0.77(6) 0.30(4) 0.21(4) 0.14(3)
C365 0.324(15) 0.345(16) 0.280(14) 0.094(13) 0.068(12) 0.230(14)
C366 0.39(2) 0.419(19) 0.277(15) 0.050(16) 0.076(15) 0.237(17)
C367 0.44(2) 0.52(2) 0.283(18) 0.110(19) 0.029(17) 0.29(2)
C368 0.62(4) 0.70(4) 0.50(4) 0.14(4) 0.03(3) 0.51(4)
C369 0.364(17) 0.330(17) 0.329(15) 0.142(13) 0.164(13) 0.249(15)
C370 0.45(2) 0.278(15) 0.52(2) 0.128(15) 0.167(18) 0.250(16)
C371 0.52(3) 0.167(9) 0.49(2) 0.093(11) 0.23(2) 0.174(13)
C372 0.51(3) 0.52(4) 0.68(4) 0.29(3) 0.40(3) 0.11(3)
C373 0.369(18) 0.326(15) 0.299(15) 0.057(13) 0.157(13) 0.209(14)
C374 0.39(2) 0.386(18) 0.286(15) 0.073(14) 0.157(14) 0.176(16)
C375 0.43(2) 0.44(2) 0.258(15) 0.014(16) 0.115(16) 0.18(2)
C376 0.42(2) 0.42(2) 0.41(2) 0.130(19) 0.174(19) 0.31(2)
N7 0.233(8) 0.239(9) 0.234(8) 0.026(7) 0.073(7) 0.138(8)
C377 0.66(4) 0.51(3) 0.313(19) 0.21(2) 0.29(2) 0.29(3)
C378 0.68(3) 0.49(2) 0.275(17) 0.235(16) 0.165(17) 0.40(2)
C379 0.73(4) 0.57(3) 0.200(12) 0.215(15) 0.075(16) 0.37(3)
C381 0.41(2) 0.39(2) 0.51(3) -0.071(19) 0.074(18) 0.292(17)
C382 0.371(18) 0.361(19) 0.44(2) -0.048(16) 0.118(15) 0.229(15)
C383 0.41(2) 0.37(2) 0.63(3) -0.04(2) 0.08(2) 0.265(18)
C384 0.43(3) 0.275(19) 0.88(5) 0.14(3) 0.33(3) 0.148(18)
C385 0.45(3) 0.33(2) 0.271(15) 0.113(14) 0.151(18) 0.137(19)
C386 0.37(2) 0.321(18) 0.302(15) 0.103(13) 0.139(14) 0.185(16)
C387 0.317(16) 0.190(10) 0.342(16) 0.007(10) 0.068(14) 0.149(12)
C388 0.210(12) 0.265(15) 0.59(3) -0.109(18) -0.001(16) 0.120(12)
C389 0.42(2) 0.321(15) 0.224(11) 0.106(12) 0.112(12) 0.234(16)
C390 0.322(16) 0.51(2) 0.237(13) 0.110(14) 0.153(12) 0.141(17)
C391 0.322(17) 0.48(2) 0.266(14) 0.198(15) 0.159(13) 0.135(16)
C392 0.302(18) 0.59(3) 0.256(15) 0.165(19) 0.114(14) 0.07(2)
N8 0.374(15) 0.322(13) 0.184(7) 0.061(8) 0.067(9) 0.226(12)
C393 0.131(4) 0.143(4) 0.133(3) 0.074(3) 0.059(3) 0.068(3)
C394 0.118(4) 0.155(4) 0.166(5) 0.059(4) 0.063(3) 0.057(3)
C395 0.140(5) 0.188(6) 0.208(6) 0.099(5) 0.068(5) 0.035(4)
C396 0.158(6) 0.186(7) 0.283(10) 0.068(7) 0.107(7) 0.044(5)
C397 0.112(3) 0.147(4) 0.143(4) 0.082(3) 0.039(3) 0.056(3)
C398 0.119(3) 0.143(4) 0.144(4) 0.061(3) 0.044(3) 0.060(3)
C399 0.154(5) 0.169(5) 0.193(6) 0.080(5) 0.053(4) 0.087(4)
C400 0.224(8) 0.226(8) 0.184(7) 0.037(6) 0.043(6) 0.152(7)
C401 0.112(3) 0.176(5) 0.117(3) 0.072(3) 0.039(3) 0.070(3)
C402 0.127(4) 0.242(7) 0.183(5) 0.122(6) 0.057(4) 0.069(5)
C403 0.137(4) 0.207(6) 0.157(5) 0.070(5) 0.063(4) 0.073(4)
C404 0.131(5) 0.249(9) 0.217(7) 0.067(7) 0.076(5) 0.007(5)
C405 0.131(4) 0.201(6) 0.121(4) 0.084(4) 0.047(3) 0.070(4)
C406 0.165(5) 0.216(6) 0.122(4) 0.058(4) 0.058(4) 0.107(5)
C407 0.251(9) 0.339(13) 0.158(6) 0.076(8) 0.093(6) 0.163(9)
C408 0.362(17) 0.312(15) 0.232(11) 0.041(10) 0.099(11) 0.200(14)
N9 0.103(2) 0.151(3) 0.116(3) 0.069(2) 0.0410(19) 0.061(2)
C409 0.618(9) 0.519(8) 0.587(8) 0.260(7) 0.381(7) 0.317(7)
C410 0.618(9) 0.519(8) 0.587(8) 0.260(7) 0.381(7) 0.317(7)
C411 0.618(9) 0.519(8) 0.587(8) 0.260(7) 0.381(7) 0.317(7)
C412 0.618(9) 0.519(8) 0.587(8) 0.260(7) 0.381(7) 0.317(7)
C413 0.618(9) 0.519(8) 0.587(8) 0.260(7) 0.381(7) 0.317(7)
C414 0.618(9) 0.519(8) 0.587(8) 0.260(7) 0.381(7) 0.317(7)
C415 0.618(9) 0.519(8) 0.587(8) 0.260(7) 0.381(7) 0.317(7)
C416 0.618(9) 0.519(8) 0.587(8) 0.260(7) 0.381(7) 0.317(7)
C417 0.618(9) 0.519(8) 0.587(8) 0.260(7) 0.381(7) 0.317(7)
C418 0.618(9) 0.519(8) 0.587(8) 0.260(7) 0.381(7) 0.317(7)
C419 0.618(9) 0.519(8) 0.587(8) 0.260(7) 0.381(7) 0.317(7)
C420 0.618(9) 0.519(8) 0.587(8) 0.260(7) 0.381(7) 0.317(7)
C421 0.618(9) 0.519(8) 0.587(8) 0.260(7) 0.381(7) 0.317(7)
C422 0.618(9) 0.519(8) 0.587(8) 0.260(7) 0.381(7) 0.317(7)
C423 0.618(9) 0.519(8) 0.587(8) 0.260(7) 0.381(7) 0.317(7)
C424 0.618(9) 0.519(8) 0.587(8) 0.260(7) 0.381(7) 0.317(7)
N10 0.618(9) 0.519(8) 0.587(8) 0.260(7) 0.381(7) 0.317(7)
C425 0.313(8) 0.371(8) 0.416(8) 0.190(7) 0.184(7) 0.111(7)
C426 0.313(8) 0.371(8) 0.416(8) 0.190(7) 0.184(7) 0.111(7)
C427 0.313(8) 0.371(8) 0.416(8) 0.190(7) 0.184(7) 0.111(7)
C428 0.313(8) 0.371(8) 0.416(8) 0.190(7) 0.184(7) 0.111(7)
C429 0.313(8) 0.371(8) 0.416(8) 0.190(7) 0.184(7) 0.111(7)
C430 0.313(8) 0.371(8) 0.416(8) 0.190(7) 0.184(7) 0.111(7)
C431 0.313(8) 0.371(8) 0.416(8) 0.190(7) 0.184(7) 0.111(7)
C432 0.313(8) 0.371(8) 0.416(8) 0.190(7) 0.184(7) 0.111(7)
C433 0.313(8) 0.371(8) 0.416(8) 0.190(7) 0.184(7) 0.111(7)
C434 0.313(8) 0.371(8) 0.416(8) 0.190(7) 0.184(7) 0.111(7)
C435 0.313(8) 0.371(8) 0.416(8) 0.190(7) 0.184(7) 0.111(7)
C436 0.313(8) 0.371(8) 0.416(8) 0.190(7) 0.184(7) 0.111(7)
C437 0.313(8) 0.371(8) 0.416(8) 0.190(7) 0.184(7) 0.111(7)
C438 0.313(8) 0.371(8) 0.416(8) 0.190(7) 0.184(7) 0.111(7)
C439 0.313(8) 0.371(8) 0.416(8) 0.190(7) 0.184(7) 0.111(7)
C440 0.313(8) 0.371(8) 0.416(8) 0.190(7) 0.184(7) 0.111(7)
N11 0.313(8) 0.371(8) 0.416(8) 0.190(7) 0.184(7) 0.111(7)
C441 0.28(2) 0.28(2) 0.25(2) 0.144(18) 0.18(2) 0.095(19)
C442 0.170(16) 0.29(3) 0.23(2) 0.148(18) 0.100(16) 0.100(19)
C443 0.27(3) 0.29(3) 0.21(2) 0.11(2) 0.14(2) 0.04(2)
C444 0.39(4) 0.45(4) 0.21(2) 0.17(3) 0.06(2) 0.24(4)
C445 0.41(3) 0.28(2) 0.204(14) 0.166(16) 0.169(17) 0.14(2)
C446 0.38(3) 0.260(19) 0.219(16) 0.083(15) 0.154(17) 0.157(18)
C447 0.45(3) 0.179(15) 0.26(2) 0.130(16) 0.07(2) 0.025(18)
C448 0.55(6) 0.36(4) 0.41(5) -0.10(4) 0.20(5) -0.10(4)
C449 0.25(2) 0.38(3) 0.45(3) 0.27(3) 0.20(2) 0.14(2)
C450 0.36(3) 0.42(3) 0.43(3) 0.31(2) 0.14(2) 0.22(2)
C451 0.296(19) 0.42(2) 0.34(2) 0.31(2) 0.214(16) 0.276(18)
C452 0.73(5) 0.186(14) 0.122(10) 0.115(10) 0.13(2) 0.12(2)
C453 0.40(4) 0.51(5) 0.28(3) 0.25(3) 0.09(2) 0.21(3)
C454 0.39(3) 0.48(4) 0.26(2) 0.16(3) 0.17(2) 0.20(3)
C455 0.33(3) 0.45(4) 0.24(2) 0.17(3) 0.09(2) 0.23(2)
C456 0.30(3) 0.33(3) 0.31(3) -0.02(3) 0.04(2) 0.16(3)
N12 0.188(12) 0.40(2) 0.139(9) 0.127(13) 0.088(9) 0.157(16)
C457 1.01(3) 0.273(10) 0.677(16) 0.269(13) 0.54(2) 0.200(14)
C458 1.01(3) 0.273(10) 0.677(16) 0.269(13) 0.54(2) 0.200(14)
C459 1.01(3) 0.273(10) 0.677(16) 0.269(13) 0.54(2) 0.200(14)
N13 1.01(3) 0.273(10) 0.677(16) 0.269(13) 0.54(2) 0.200(14)
O49 1.01(3) 0.273(10) 0.677(16) 0.269(13) 0.54(2) 0.200(14)
C460 0.257(15) 0.317(18) 0.158(8) 0.100(10) -0.037(9) -0.100(14)
C461 0.269(16) 0.281(16) 0.42(3) 0.159(17) 0.092(16) 0.151(14)
C462 0.209(11) 0.41(2) 0.40(2) 0.29(2) -0.038(12) 0.049(12)
N14 0.182(7) 0.233(9) 0.245(9) 0.137(8) 0.048(7) 0.075(6)
O50 0.50(3) 0.46(2) 0.63(3) 0.34(2) 0.42(3) 0.31(2)
C463 0.304(10) 0.266(9) 0.192(6) 0.145(6) 0.136(6) 0.188(8)
C464 0.304(10) 0.266(9) 0.192(6) 0.145(6) 0.136(6) 0.188(8)
C465 0.304(10) 0.266(9) 0.192(6) 0.145(6) 0.136(6) 0.188(8)
N15 0.304(10) 0.266(9) 0.192(6) 0.145(6) 0.136(6) 0.188(8)
O51 0.304(10) 0.266(9) 0.192(6) 0.145(6) 0.136(6) 0.188(8)

loop_
_atom_type_symbol
_atom_type_description
_atom_type_scat_dispersion_real
_atom_type_scat_dispersion_imag
_atom_type_scat_source
C C 0.0040 0.0019 'International Tables Vol C Tables 4.2.6.8 and 6.1.1.4'
H H 0.0000 0.0000 'International Tables Vol C Tables 4.2.6.8 and 6.1.1.4'
B B 0.0017 0.0008 'International Tables Vol C Tables 4.2.6.8 and 6.1.1.4'
N N 0.0076 0.0039 'International Tables Vol C Tables 4.2.6.8 and 6.1.1.4'
O O 0.0130 0.0070 'International Tables Vol C Tables 4.2.6.8 and 6.1.1.4'

loop_
_geom_angle_atom_site_label_1
_geom_angle_atom_site_label_2
_geom_angle_atom_site_label_3
_geom_angle
_geom_angle_site_symmetry_1
_geom_angle_site_symmetry_3
_geom_angle_publ_flag
C18 C1 O1 128.9(4) . . ?
C18 C1 C2 121.0(4) . . ?
O1 C1 C2 110.1(4) . . ?
O2 C2 C3 128.3(4) . . ?
O2 C2 C1 111.3(4) . . ?
C3 C2 C1 120.4(4) . . ?
C2 C3 C4 119.9(4) . . ?
C17 C4 C3 119.3(4) . . ?
C17 C4 C5 120.4(4) . . ?
C3 C4 C5 120.3(4) . . ?
C6 C5 C10 118.1(4) . . ?
C6 C5 C4 121.9(4) . . ?
C10 C5 C4 120.0(4) . . ?
C7 C6 C5 120.5(5) . . ?
O5 C7 C6 128.7(5) . . ?
O5 C7 C8 109.5(4) . . ?
C6 C7 C8 121.8(4) . . ?
O6 C8 C9 128.7(6) . . ?
O6 C8 C7 111.4(4) . . ?
C9 C8 C7 119.9(5) . . ?
C8 C9 C10 120.1(5) . . ?
C9 C10 C5 119.5(4) . . ?
C9 C10 C11 120.4(4) . . ?
C5 C10 C11 120.1(4) . . ?
C12 C11 C16 119.0(4) . . ?
C12 C11 C10 121.5(4) . . ?
C16 C11 C10 119.5(4) . . ?
C13 C12 C11 121.0(4) . . ?
C12 C13 O9 130.2(4) . . ?
C12 C13 C14 120.2(5) . . ?
O9 C13 C14 109.6(4) . . ?
O10 C14 C15 127.9(4) . . ?
O10 C14 C13 111.0(4) . . ?
C15 C14 C13 121.1(4) . . ?
C14 C15 C16 119.2(4) . . ?
C11 C16 C15 119.5(4) . . ?
C11 C16 C17 120.2(4) . . ?
C15 C16 C17 120.3(4) . . ?
C4 C17 C18 119.1(4) . . ?
C4 C17 C16 119.7(4) . . ?
C18 C17 C16 121.1(4) . . ?
C1 C18 C17 120.2(4) . . ?
C20 C19 C28 115.4(5) . . ?
C20 C19 C29 121.8(4) . . ?
C28 C19 C29 122.7(4) . . ?
C19 C20 O7 125.2(5) . . ?
C19 C20 C21 123.7(4) . . ?
O7 C20 C21 111.0(4) . . ?
C22 C21 O8 130.6(6) . . ?
C22 C21 C20 120.0(4) . . ?
O8 C21 C20 109.4(4) . . ?
C21 C22 C23 121.0(5) . . ?
C24 C23 C22 122.5(5) . . ?
C24 C23 C28 118.5(4) . . ?
C22 C23 C28 119.0(4) . . ?
C25 C24 C23 122.2(6) . . ?
C24 C25 C26 121.2(5) . . ?
C25 C26 C27 120.1(5) . . ?
C26 C27 C28 120.0(6) . . ?
C23 C28 C27 117.9(4) . . ?
C23 C28 C19 120.7(4) . . ?
C27 C28 C19 121.4(5) . . ?
C30 C29 C34 117.4(5) . . ?
C30 C29 C19 120.7(4) . . ?
C34 C29 C19 121.9(5) . . ?
C29 C30 C31 120.3(5) . . ?
C30 C31 C32 123.5(5) . . ?
C31 C32 C33 113.7(5) . . ?
C31 C32 C35 122.8(5) . . ?
C33 C32 C35 123.5(4) . . ?
C34 C33 C32 123.2(5) . . ?
C33 C34 C29 121.8(5) . . ?
C36 C35 C40 115.3(5) . . ?
C36 C35 C32 123.1(5) . . ?
C40 C35 C32 121.6(5) . . ?
C35 C36 C37 122.2(5) . . ?
C38 C37 C36 123.1(5) . . ?
C37 C38 C39 113.8(5) . . ?
C37 C38 C41 123.1(4) . . ?
C39 C38 C41 123.1(5) . . ?
C40 C39 C38 123.3(6) . . ?
C39 C40 C35 122.3(6) . . ?
C42 C41 C50 116.4(5) . . ?
C42 C41 C38 120.3(4) . . ?
C50 C41 C38 123.3(4) . . ?
C41 C42 O15 127.5(5) . . ?
C41 C42 C43 123.3(4) . . ?
O15 C42 C43 109.2(4) . . ?
C44 C43 O16 127.4(5) . . ?
C44 C43 C42 121.5(5) . . ?
O16 C43 C42 111.0(4) . . ?
C43 C44 C45 117.3(6) . . ?
C50 C45 C44 121.2(5) . . ?
C50 C45 C46 120.1(6) . . ?
C44 C45 C46 118.6(7) . . ?
C47 C46 C45 119.6(8) . . ?
C46 C47 C48 120.9(7) . . ?
C49 C48 C47 118.6(8) . . ?
C48 C49 C50 123.3(8) . . ?
C45 C50 C49 117.3(5) . . ?
C45 C50 C41 120.3(5) . . ?
C49 C50 C41 122.4(6) . . ?
C68 C51 O13 127.2(5) . . ?
C68 C51 C52 123.0(4) . . ?
O13 C51 C52 109.8(4) . . ?
C53 C52 O14 130.6(5) . . ?
C53 C52 C51 119.1(4) . . ?
O14 C52 C51 110.2(4) . . ?
C52 C53 C54 121.1(4) . . ?
C67 C54 C53 119.3(3) . . ?
C67 C54 C55 119.8(3) . . ?
C53 C54 C55 120.9(4) . . ?
C56 C55 C60 119.9(3) . . ?
C56 C55 C54 121.0(4) . . ?
C60 C55 C54 119.2(3) . . ?
C57 C56 C55 120.3(4) . . ?
O17 C57 C56 129.5(4) . . ?
O17 C57 C58 109.6(3) . . ?
C56 C57 C58 120.9(4) . . ?
O18 C58 C59 128.0(4) . . ?
O18 C58 C57 111.4(4) . . ?
C59 C58 C57 120.6(4) . . ?
C58 C59 C60 119.7(4) . . ?
C59 C60 C55 118.6(3) . . ?
C59 C60 C61 121.2(4) . . ?
C55 C60 C61 120.2(3) . . ?
C66 C61 C62 119.8(4) . . ?
C66 C61 C60 119.9(4) . . ?
C62 C61 C60 120.3(3) . . ?
C63 C62 C61 119.5(4) . . ?
C62 C63 O21 128.4(4) . . ?
C62 C63 C64 120.8(4) . . ?
O21 C63 C64 110.8(4) . . ?
C65 C64 O22 129.5(4) . . ?
C65 C64 C63 121.3(4) . . ?
O22 C64 C63 109.1(4) . . ?
C64 C65 C66 119.5(4) . . ?
C61 C66 C65 118.9(4) . . ?
C61 C66 C67 120.5(4) . . ?
C65 C66 C67 120.6(3) . . ?
C54 C67 C68 118.8(4) . . ?
C54 C67 C66 120.1(3) . . ?
C68 C67 C66 121.0(4) . . ?
C51 C68 C67 118.6(4) . . ?
C70 C69 C78 117.1(4) . . ?
C70 C69 C79 122.0(4) . . ?
C78 C69 C79 120.8(4) . . ?
O23 C70 C69 126.2(4) . . ?
O23 C70 C71 110.4(4) . . ?
C69 C70 C71 123.4(4) . . ?
O24 C71 C72 128.7(4) . . ?
O24 C71 C70 110.6(4) . . ?
C72 C71 C70 120.7(4) . . ?
C71 C72 C73 118.3(4) . . ?
C78 C73 C72 121.1(4) . . ?
C78 C73 C74 118.3(5) . . ?
C72 C73 C74 120.6(5) . . ?
C75 C74 C73 120.1(6) . . ?
C74 C75 C76 122.2(5) . . ?
C77 C76 C75 118.0(6) . . ?
C78 C77 C76 123.0(6) . . ?
C77 C78 C73 118.2(4) . . ?
C77 C78 C69 122.4(4) . . ?
C73 C78 C69 119.4(4) . . ?
C84 C79 C80 116.0(4) . . ?
C84 C79 C69 123.1(4) . . ?
C80 C79 C69 120.8(4) . . ?
C81 C80 C79 120.6(4) . . ?
C82 C81 C80 122.6(4) . . ?
C83 C82 C81 116.7(4) . . ?
C83 C82 C85 121.4(4) . . ?
C81 C82 C85 121.8(4) . . ?
C84 C83 C82 122.2(4) . . ?
C83 C84 C79 121.8(4) . . ?
C90 C85 C86 115.6(4) . . ?
C90 C85 C82 122.8(4) . . ?
C86 C85 C82 121.5(4) . . ?
C85 C86 C87 122.6(4) . . ?
C86 C87 C88 122.4(4) . . ?
C89 C88 C87 114.3(4) . . ?
C89 C88 C91 125.6(4) . . ?
C87 C88 C91 120.1(4) . . ?
C88 C89 C90 122.7(4) . . ?
C85 C90 C89 122.3(4) . . ?
C92 C91 C100 116.6(4) . . ?
C92 C91 C88 120.5(4) . . ?
C100 C91 C88 122.9(4) . . ?
C91 C92 O3 126.5(4) . . ?
C91 C92 C93 123.1(4) . . ?
O3 C92 C93 110.3(4) . . ?
O4 C93 C94 129.9(4) . . ?
O4 C93 C92 109.8(4) . . ?
C94 C93 C92 120.3(4) . . ?
C93 C94 C95 119.5(4) . . ?
C94 C95 C100 120.3(4) . . ?
C94 C95 C96 122.7(5) . . ?
C100 C95 C96 117.1(5) . . ?
C97 C96 C95 122.1(5) . . ?
C96 C97 C98 120.8(5) . . ?
C97 C98 C99 120.6(5) . . ?
C98 C99 C100 120.1(5) . . ?
C95 C100 C99 119.2(4) . . ?
C95 C100 C91 120.1(4) . . ?
C99 C100 C91 120.7(4) . . ?
C102 C101 C110 117.6(4) . . ?
C102 C101 C111 120.8(4) . . ?
C110 C101 C111 121.6(4) . . ?
O11 C102 C101 127.7(4) . . ?
O11 C102 C103 110.5(4) . . ?
C101 C102 C103 121.8(4) . . ?
O12 C103 C104 128.6(5) . . ?
O12 C103 C102 110.3(4) . . ?
C104 C103 C102 121.0(5) . . ?
C103 C104 C105 118.1(5) . . ?
C104 C105 C110 121.0(5) . . ?
C104 C105 C106 121.3(6) . . ?
C110 C105 C106 117.7(6) . . ?
C107 C106 C105 117.8(7) . . ?
C108 C107 C106 122.9(7) . . ?
C109 C108 C107 120.7(8) . . ?
C108 C109 C110 124.0(7) . . ?
C101 C110 C109 122.7(5) . . ?
C101 C110 C105 120.3(5) . . ?
C109 C110 C105 117.0(5) . . ?
C112 C111 C116 114.6(5) . . ?
C112 C111 C101 122.2(5) . . ?
C116 C111 C101 123.0(4) . . ?
C111 C112 C113 120.0(5) . . ?
C114 C113 C112 124.1(5) . . ?
C113 C114 C115 116.3(5) . . ?
C113 C114 C117 123.4(4) . . ?
C115 C114 C117 120.3(5) . . ?
C116 C115 C114 119.3(6) . . ?
C111 C116 C115 125.3(5) . . ?
C118 C117 C122 113.9(5) . . ?
C118 C117 C114 123.2(4) . . ?
C122 C117 C114 122.2(5) . . ?
C117 C118 C119 122.9(5) . . ?
C120 C119 C118 124.2(5) . . ?
C119 C120 C121 113.1(5) . . ?
C119 C120 C123 122.3(4) . . ?
C121 C120 C123 124.3(4) . . ?
C120 C121 C122 124.4(5) . . ?
C121 C122 C117 120.8(6) . . ?
C124 C123 C132 116.0(4) . . ?
C124 C123 C120 121.6(4) . . ?
C132 C123 C120 122.3(4) . . ?
O19 C124 C123 125.8(4) . . ?
O19 C124 C125 111.4(4) . . ?
C123 C124 C125 122.8(4) . . ?
C126 C125 O20 128.4(5) . . ?
C126 C125 C124 122.1(4) . . ?
O20 C125 C124 109.5(4) . . ?
C125 C126 C127 118.3(4) . . ?
C132 C127 C126 120.3(4) . . ?
C132 C127 C128 118.6(4) . . ?
C126 C127 C128 121.1(5) . . ?
C129 C128 C127 121.7(5) . . ?
C130 C129 C128 119.6(5) . . ?
C129 C130 C131 121.4(5) . . ?
C130 C131 C132 120.6(5) . . ?
C127 C132 C131 118.0(4) . . ?
C127 C132 C123 120.4(4) . . ?
C131 C132 C123 121.6(4) . . ?
C1 O1 B1 106.7(3) . . ?
C2 O2 B1 106.6(3) . . ?
C92 O3 B1 106.7(3) . . ?
C93 O4 B1 107.5(3) . . ?
C7 O5 B2 106.7(4) . . ?
C8 O6 B2 106.2(5) . . ?
C20 O7 B2 106.6(4) . . ?
C21 O8 B2 109.9(4) . . ?
C13 O9 B3 108.4(4) . . ?
C14 O10 B3 107.1(4) . . ?
C102 O11 B3 107.3(4) . . ?
C103 O12 B3 107.4(4) . . ?
C51 O13 B4 106.8(4) . . ?
C52 O14 B4 107.7(4) . . ?
C42 O15 B4 107.8(4) . . ?
C43 O16 B4 107.4(4) . . ?
C57 O17 B5 107.3(3) . . ?
C58 O18 B5 105.8(3) . . ?
C124 O19 B5 106.6(4) . . ?
C125 O20 B5 108.4(4) . . ?
C63 O21 B6 105.1(4) . . ?
C64 O22 B6 108.0(3) . . ?
C70 O23 B6 108.3(3) . . ?
C71 O24 B6 107.7(4) . . ?
O3 B1 O1 111.0(4) . . ?
O3 B1 O4 104.3(4) . . ?
O1 B1 O4 113.9(4) . . ?
O3 B1 O2 111.2(4) . . ?
O1 B1 O2 104.9(4) . . ?
O4 B1 O2 111.6(4) . . ?
O6 B2 O5 106.2(4) . . ?
O6 B2 O8 112.7(6) . . ?
O5 B2 O8 112.3(6) . . ?
O6 B2 O7 111.4(5) . . ?
O5 B2 O7 111.4(6) . . ?
O8 B2 O7 103.0(4) . . ?
O12 B3 O9 114.4(5) . . ?
O12 B3 O11 104.4(4) . . ?
O9 B3 O11 111.2(4) . . ?
O12 B3 O10 112.5(4) . . ?
O9 B3 O10 103.9(4) . . ?
O11 B3 O10 110.6(5) . . ?
O16 B4 O14 112.9(5) . . ?
O16 B4 O13 111.4(5) . . ?
O14 B4 O13 105.2(4) . . ?
O16 B4 O15 104.6(4) . . ?
O14 B4 O15 112.5(5) . . ?
O13 B4 O15 110.3(5) . . ?
O17 B5 O20 113.3(4) . . ?
O17 B5 O18 105.7(4) . . ?
O20 B5 O18 113.5(4) . . ?
O17 B5 O19 110.9(4) . . ?
O20 B5 O19 103.7(4) . . ?
O18 B5 O19 110.0(4) . . ?
O22 B6 O21 106.6(4) . . ?
O22 B6 O23 113.1(4) . . ?
O21 B6 O23 109.8(4) . . ?
O22 B6 O24 114.7(5) . . ?
O21 B6 O24 110.2(4) . . ?
O23 B6 O24 102.4(4) . . ?
C150 C133 C134 122.4(5) . . ?
C150 C133 O25 126.1(6) . . ?
C134 C133 O25 111.4(5) . . ?
C135 C134 O26 131.7(5) . . ?
C135 C134 C133 119.4(5) . . ?
O26 C134 C133 108.9(5) . . ?
C134 C135 C136 121.5(5) . . ?
C135 C136 C149 118.8(4) . . ?
C135 C136 C137 122.4(4) . . ?
C149 C136 C137 118.8(4) . . ?
C142 C137 C138 118.3(4) . . ?
C142 C137 C136 121.3(4) . . ?
C138 C137 C136 120.4(5) . . ?
C139 C138 C137 118.6(5) . . ?
O29 C139 C138 125.9(6) . . ?
O29 C139 C140 112.0(5) . . ?
C138 C139 C140 122.2(5) . . ?
C141 C140 O30 129.9(5) . . ?
C141 C140 C139 120.4(5) . . ?
O30 C140 C139 109.8(5) . . ?
C140 C141 C142 121.1(5) . . ?
C137 C142 C141 119.5(4) . . ?
C137 C142 C143 119.7(4) . . ?
C141 C142 C143 120.7(4) . . ?
C144 C143 C148 119.0(4) . . ?
C144 C143 C142 121.0(4) . . ?
C148 C143 C142 120.0(4) . . ?
C145 C144 C143 120.6(4) . . ?
C144 C145 O33 129.5(4) . . ?
C144 C145 C146 120.0(4) . . ?
O33 C145 C146 110.5(4) . . ?
C147 C146 O34 128.2(4) . . ?
C147 C146 C145 122.3(4) . . ?
O34 C146 C145 109.5(4) . . ?
C146 C147 C148 119.0(4) . . ?
C147 C148 C143 119.1(4) . . ?
C147 C148 C149 120.9(4) . . ?
C143 C148 C149 120.0(4) . . ?
C150 C149 C136 119.2(4) . . ?
C150 C149 C148 120.6(4) . . ?
C136 C149 C148 120.1(4) . . ?
C133 C150 C149 118.6(5) . . ?
C152 C151 C161 120.9(4) . . ?
C152 C151 C160 115.5(5) . . ?
C161 C151 C160 123.6(5) . . ?
O27 C152 C151 127.0(5) . . ?
O27 C152 C153 109.6(5) . . ?
C151 C152 C153 123.5(5) . . ?
O28 C153 C154 128.6(6) . . ?
O28 C153 C152 110.0(5) . . ?
C154 C153 C152 121.1(5) . . ?
C153 C154 C155 119.4(5) . . ?
C156 C155 C154 121.9(6) . . ?
C156 C155 C160 118.3(5) . . ?
C154 C155 C160 119.8(4) . . ?
C157 C156 C155 121.8(6) . . ?
C156 C157 C158 121.3(5) . . ?
C157 C158 C159 119.1(5) . . ?
C158 C159 C160 122.3(5) . . ?
C159 C160 C155 117.2(4) . . ?
C159 C160 C151 122.2(5) . . ?
C155 C160 C151 120.6(5) . . ?
C162 C161 C166 115.4(5) . . ?
C162 C161 C151 122.0(5) . . ?
C166 C161 C151 122.5(5) . . ?
C161 C162 C163 120.7(5) . . ?
C164 C163 C162 122.8(5) . . ?
C163 C164 C165 117.2(5) . . ?
C163 C164 C167 121.2(5) . . ?
C165 C164 C167 121.5(5) . . ?
C164 C165 C166 120.9(5) . . ?
C165 C166 C161 122.9(5) . . ?
C172 C167 C168 113.7(6) . . ?
C172 C167 C164 123.6(5) . . ?
C168 C167 C164 122.6(5) . . ?
C167 C168 C169 122.6(5) . . ?
C170 C169 C168 119.8(5) . . ?
C171 C170 C169 118.5(6) . . ?
C171 C170 C173 121.9(6) . . ?
C169 C170 C173 119.4(5) . . ?
C170 C171 C172 121.0(6) . . ?
C167 C172 C171 124.0(6) . . ?
C174 C173 C182 117.2(5) . . ?
C174 C173 C170 120.3(5) . . ?
C182 C173 C170 122.5(4) . . ?
C173 C174 O37 128.3(5) . . ?
C173 C174 C175 122.0(5) . . ?
O37 C174 C175 109.5(3) . . ?
C176 C175 O38 126.3(5) . . ?
C176 C175 C174 123.1(4) . . ?
O38 C175 C174 110.6(4) . . ?
C175 C176 C177 117.7(5) . . ?
C178 C177 C182 119.6(6) . . ?
C178 C177 C176 120.7(7) . . ?
C182 C177 C176 119.7(5) . . ?
C179 C178 C177 121.5(8) . . ?
C178 C179 C180 120.4(7) . . ?
C179 C180 C181 122.3(7) . . ?
C180 C181 C182 118.4(7) . . ?
C181 C182 C177 117.7(6) . . ?
C181 C182 C173 122.1(6) . . ?
C177 C182 C173 120.2(4) . . ?
O39 C183 C200 129.8(5) . . ?
O39 C183 C184 110.9(4) . . ?
C200 C183 C184 119.3(4) . . ?
C185 C184 O40 127.5(5) . . ?
C185 C184 C183 123.1(4) . . ?
O40 C184 C183 109.3(4) . . ?
C184 C185 C186 118.3(4) . . ?
C199 C186 C185 119.2(4) . . ?
C199 C186 C187 120.9(3) . . ?
C185 C186 C187 119.9(4) . . ?
C188 C187 C192 117.8(4) . . ?
C188 C187 C186 121.8(3) . . ?
C192 C187 C186 120.4(4) . . ?
C189 C188 C187 120.3(4) . . ?
C188 C189 O41 128.5(4) . . ?
C188 C189 C190 121.4(4) . . ?
O41 C189 C190 110.0(4) . . ?
C191 C190 O42 129.1(3) . . ?
C191 C190 C189 120.0(4) . . ?
O42 C190 C189 110.9(3) . . ?
C190 C191 C192 120.4(3) . . ?
C191 C192 C187 120.1(3) . . ?
C191 C192 C193 120.9(3) . . ?
C187 C192 C193 119.0(3) . . ?
C198 C193 C194 119.0(3) . . ?
C198 C193 C192 120.3(3) . . ?
C194 C193 C192 120.7(3) . . ?
C195 C194 C193 119.4(4) . . ?
C194 C195 O45 128.3(4) . . ?
C194 C195 C196 121.0(4) . . ?
O45 C195 C196 110.7(4) . . ?
C197 C196 O46 126.4(4) . . ?
C197 C196 C195 122.6(4) . . ?
O46 C196 C195 111.0(4) . . ?
C196 C197 C198 117.9(4) . . ?
C193 C198 C197 119.9(3) . . ?
C193 C198 C199 120.2(4) . . ?
C197 C198 C199 119.9(4) . . ?
C186 C199 C200 120.2(3) . . ?
C186 C199 C198 119.1(4) . . ?
C200 C199 C198 120.6(4) . . ?
C183 C200 C199 120.0(4) . . ?
C202 C201 C210 117.5(4) . . ?
C202 C201 C211 121.1(3) . . ?
C210 C201 C211 121.4(4) . . ?
O43 C202 C201 128.4(4) . . ?
O43 C202 C203 108.9(4) . . ?
C201 C202 C203 122.6(4) . . ?
C204 C203 O44 128.6(4) . . ?
C204 C203 C202 121.2(4) . . ?
O44 C203 C202 110.2(3) . . ?
C203 C204 C205 119.1(4) . . ?
C206 C205 C204 121.2(4) . . ?
C206 C205 C210 118.8(4) . . ?
C204 C205 C210 120.0(3) . . ?
C207 C206 C205 121.0(5) . . ?
C206 C207 C208 121.6(4) . . ?
C207 C208 C209 120.0(5) . . ?
C208 C209 C210 121.0(5) . . ?
C209 C210 C205 117.6(4) . . ?
C209 C210 C201 122.8(4) . . ?
C205 C210 C201 119.6(4) . . ?
C212 C211 C216 116.5(4) . . ?
C212 C211 C201 122.5(3) . . ?
C216 C211 C201 120.9(3) . . ?
C213 C212 C211 122.0(4) . . ?
C212 C213 C214 122.3(4) . . ?
C213 C214 C215 115.0(4) . . ?
C213 C214 C217 123.3(3) . . ?
C215 C214 C217 121.7(3) . . ?
C216 C215 C214 121.8(4) . . ?
C215 C216 C211 122.2(4) . . ?
C222 C217 C218 113.0(4) . . ?
C222 C217 C214 123.7(4) . . ?
C218 C217 C214 123.1(3) . . ?
C219 C218 C217 124.0(4) . . ?
C218 C219 C220 120.5(4) . . ?
C221 C220 C219 116.4(4) . . ?
C221 C220 C223 122.7(4) . . ?
C219 C220 C223 120.8(4) . . ?
C220 C221 C222 122.5(4) . . ?
C217 C222 C221 122.9(4) . . ?
C224 C223 C232 117.8(4) . . ?
C224 C223 C220 119.8(3) . . ?
C232 C223 C220 122.5(3) . . ?
O35 C224 C223 128.5(4) . . ?
O35 C224 C225 108.7(4) . . ?
C223 C224 C225 122.8(4) . . ?
O36 C225 C226 128.9(4) . . ?
O36 C225 C224 111.0(4) . . ?
C226 C225 C224 120.1(4) . . ?
C225 C226 C227 119.8(4) . . ?
C226 C227 C228 121.9(5) . . ?
C226 C227 C232 120.7(4) . . ?
C228 C227 C232 117.4(4) . . ?
C229 C228 C227 122.3(5) . . ?
C228 C229 C230 121.8(5) . . ?
C229 C230 C231 118.8(5) . . ?
C232 C231 C230 121.9(5) . . ?
C231 C232 C223 123.3(4) . . ?
C231 C232 C227 117.9(4) . . ?
C223 C232 C227 118.8(4) . . ?
C234 C233 C242 115.2(7) . . ?
C234 C233 C243 123.2(5) . . ?
C242 C233 C243 121.6(6) . . ?
C235 C234 O47 108.9(5) . . ?
C235 C234 C233 125.0(5) . . ?
O47 C234 C233 126.1(6) . . ?
C234 C235 O48 114.1(5) . . ?
C234 C235 C236 122.5(6) . . ?
O48 C235 C236 123.4(7) . . ?
C235 C236 C237 113.4(7) . . ?
C242 C237 C236 123.5(6) . . ?
C242 C237 C238 123.9(7) . . ?
C236 C237 C238 112.6(8) . . ?
C239 C238 C237 113.3(9) . . ?
C238 C239 C240 123.8(8) . . ?
C241 C240 C239 119.4(10) . . ?
C240 C241 C242 121.0(10) . . ?
C237 C242 C233 120.3(6) . . ?
C237 C242 C241 118.5(6) . . ?
C233 C242 C241 121.2(7) . . ?
C248 C243 C244 114.3(8) . . ?
C248 C243 C233 122.9(6) . . ?
C244 C243 C233 122.5(6) . . ?
C245 C244 C243 124.2(8) . . ?
C244 C245 C246 121.3(8) . . ?
C245 C246 C247 114.2(8) . . ?
C245 C246 C249 121.6(7) . . ?
C247 C246 C249 123.6(7) . . ?
C248 C247 C246 123.6(7) . . ?
C247 C248 C243 121.8(7) . . ?
C254 C249 C246 122.9(8) . . ?
C254 C249 C250 116.6(8) . . ?
C246 C249 C250 119.9(7) . . ?
C249 C250 C251 120.1(8) . . ?
C252 C251 C250 120.0(8) . . ?
C253 C252 C251 114.4(9) . . ?
C253 C252 C255 125.4(7) . . ?
C251 C252 C255 119.4(7) . . ?
C252 C253 C254 125.5(8) . . ?
C249 C254 C253 121.5(8) . . ?
C256 C255 C264 119.0(7) . . ?
C256 C255 C252 120.2(5) . . ?
C264 C255 C252 120.1(7) . . ?
C255 C256 O31 127.8(7) . . ?
C255 C256 C257 121.6(6) . . ?
O31 C256 C257 110.5(6) . . ?
O32 C257 C258 132.8(8) . . ?
O32 C257 C256 108.3(5) . . ?
C258 C257 C256 118.8(8) . . ?
C257 C258 C259 123.1(9) . . ?
C258 C259 C260 128.0(11) . . ?
C258 C259 C264 118.4(6) . . ?
C260 C259 C264 113.5(10) . . ?
C261 C260 C259 124.0(12) . . ?
C262 C261 C260 123.3(12) . . ?
C261 C262 C263 116.3(12) . . ?
C262 C263 C264 123.2(10) . . ?
C263 C264 C255 121.5(8) . . ?
C263 C264 C259 119.6(7) . . ?
C255 C264 C259 118.8(7) . . ?
C133 O25 B7 104.8(5) . . ?
C134 O26 B7 109.0(5) . . ?
C152 O27 B7 107.9(5) . . ?
C153 O28 B7 108.9(5) . . ?
C139 O29 B8 104.9(5) . . ?
C140 O30 B8 108.0(5) . . ?
C256 O31 B8 106.3(5) . . ?
C257 O32 B8 110.2(6) . . ?
C145 O33 B9 106.7(4) . . ?
C146 O34 B9 106.7(4) . . ?
C224 O35 B9 109.5(3) . . ?
C225 O36 B9 107.5(3) . . ?
C174 O37 B10 107.7(4) . . ?
C175 O38 B10 107.2(4) . . ?
C183 O39 B10 107.7(4) . . ?
C184 O40 B10 107.5(4) . . ?
C189 O41 B11 107.6(3) . . ?
C190 O42 B11 106.2(3) . . ?
C202 O43 B11 108.1(3) . . ?
C203 O44 B11 107.4(3) . . ?
C195 O45 B12 107.1(3) . . ?
C196 O46 B12 106.7(4) . . ?
C234 O47 B12 107.7(5) . . ?
C235 O48 B12 104.0(5) . . ?
O26 B7 O25 105.8(5) . . ?
O26 B7 O28 114.4(6) . . ?
O25 B7 O28 110.1(6) . . ?
O26 B7 O27 113.2(6) . . ?
O25 B7 O27 110.2(6) . . ?
O28 B7 O27 103.2(5) . . ?
O32 B8 O30 115.0(7) . . ?
O32 B8 O31 104.2(5) . . ?
O30 B8 O31 111.8(6) . . ?
O32 B8 O29 112.9(6) . . ?
O30 B8 O29 105.2(5) . . ?
O31 B8 O29 107.7(6) . . ?
O34 B9 O33 106.3(4) . . ?
O34 B9 O35 114.7(4) . . ?
O33 B9 O35 112.3(4) . . ?
O34 B9 O36 111.5(4) . . ?
O33 B9 O36 109.2(4) . . ?
O35 B9 O36 102.8(4) . . ?
O38 B10 O40 112.9(5) . . ?
O38 B10 O37 104.9(4) . . ?
O40 B10 O37 112.0(5) . . ?
O38 B10 O39 110.6(5) . . ?
O40 B10 O39 104.3(4) . . ?
O37 B10 O39 112.3(5) . . ?
O41 B11 O44 112.8(4) . . ?
O41 B11 O43 112.0(4) . . ?
O44 B11 O43 103.3(4) . . ?
O41 B11 O42 105.0(3) . . ?
O44 B11 O42 112.1(4) . . ?
O43 B11 O42 111.8(4) . . ?
O47 B12 O48 105.2(4) . . ?
O47 B12 O46 111.9(5) . . ?
O48 B12 O46 111.5(5) . . ?
O47 B12 O45 112.5(5) . . ?
O48 B12 O45 111.4(5) . . ?
O46 B12 O45 104.5(4) . . ?
N1 C265 C266 114.2(7) . . ?
C267 C266 C265 106.0(6) . . ?
C266 C267 C268 109.7(6) . . ?
C270 C269 N1 118.3(6) . . ?
C271 C270 C269 110.6(7) . . ?
C272 C271 C270 113.2(10) . . ?
C274 C273 N1 118.4(7) . . ?
C273 C274 C275 111.2(8) . . ?
C276 C275 C274 110.4(10) . . ?
C278 C277 N1 116.8(7) . . ?
C277 C278 C279 110.1(9) . . ?
C280 C279 C278 114.3(14) . . ?
C265 N1 C269 116.1(6) . . ?
C265 N1 C273 104.8(6) . . ?
C269 N1 C273 110.6(7) . . ?
C265 N1 C277 108.1(7) . . ?
C269 N1 C277 104.0(6) . . ?
C273 N1 C277 113.6(6) . . ?
N2 C281 C282 113.5(4) . . ?
C283 C282 C281 109.3(6) . . ?
C282 C283 C284 107.5(7) . . ?
C286 C285 N2 114.9(4) . . ?
C285 C286 C287 111.8(5) . . ?
C288 C287 C286 117.8(8) . . ?
C290 C289 N2 116.7(4) . . ?
C289 C290 C291 112.2(4) . . ?
C290 C291 C292 113.9(5) . . ?
C294 C293 N2 115.7(5) . . ?
C295 C294 C293 112.2(6) . . ?
C294 C295 C296 114.6(7) . . ?
C285 N2 C289 111.5(4) . . ?
C285 N2 C281 111.9(4) . . ?
C289 N2 C281 106.1(4) . . ?
C285 N2 C293 105.6(4) . . ?
C289 N2 C293 110.9(4) . . ?
C281 N2 C293 110.9(4) . . ?
C298 C297 N3 114.9(5) . . ?
C299 C298 C297 112.0(5) . . ?
C298 C299 C300 113.2(7) . . ?
N3 C301 C302 112.7(6) . . ?
C303 C302 C301 109.6(7) . . ?
C302 C303 C304 111.7(11) . . ?
C306 C305 N3 123.4(6) . . ?
C305 C306 C307 113.6(7) . . ?
C308 C307 C306 122.3(8) . . ?
C310 C309 N3 117.2(4) . . ?
C309 C310 C311 113.8(5) . . ?
C312 C311 C310 113.7(6) . . ?
C301 N3 C309 111.4(4) . . ?
C301 N3 C297 123.2(5) . . ?
C309 N3 C297 104.5(5) . . ?
C301 N3 C305 104.4(6) . . ?
C309 N3 C305 107.3(5) . . ?
C297 N3 C305 105.1(4) . . ?
C314 C313 N4 117.3(5) . . ?
C315 C314 C313 112.7(6) . . ?
C314 C315 C316 113.1(7) . . ?
N4 C317 C318 116.6(8) . . ?
C319 C318 C317 113.2(12) . . ?
C318 C319 C320 102.5(15) . . ?
C322 C321 N4 117.0(7) . . ?
C321 C322 C323 116.1(8) . . ?
C322 C323 C324 119.6(9) . . ?
C326 C325 N4 116.1(5) . . ?
C327 C326 C325 114.1(6) . . ?
C326 C327 C328 112.5(7) . . ?
C317 N4 C313 107.9(6) . . ?
C317 N4 C321 113.9(5) . . ?
C313 N4 C321 106.8(5) . . ?
C317 N4 C325 108.1(6) . . ?
C313 N4 C325 109.3(5) . . ?
C321 N4 C325 110.7(5) . . ?
C330 C329 N5 117.8(7) . . ?
C329 C330 C331 109.7(8) . . ?
C332 C331 C330 114.9(11) . . ?
N5 C333 C334 116.6(7) . . ?
C335 C334 C333 115.3(8) . . ?
C334 C335 C336 116.5(9) . . ?
N5 C337 C338 117.3(5) . . ?
C339 C338 C337 113.5(6) . . ?
C338 C339 C340 117.3(9) . . ?
C342 C341 N5 116.8(6) . . ?
C343 C342 C341 112.5(8) . . ?
C344 C343 C342 115.0(9) . . ?
C333 N5 C337 111.6(6) . . ?
C333 N5 C341 106.5(6) . . ?
C337 N5 C341 111.4(5) . . ?
C333 N5 C329 110.2(6) . . ?
C337 N5 C329 107.9(5) . . ?
C341 N5 C329 109.3(6) . . ?
N6 C345 C346 115.8(8) . . ?
C347 C346 C345 110.9(10) . . ?
C348 C347 C346 113.4(15) . . ?
C350 C349 N6 112.2(8) . . ?
C349 C350 C351 104.3(8) . . ?
C350 C351 C352 109.5(11) . . ?
N6 C353 C354 114.8(7) . . ?
C353 C354 C355 106.2(8) . . ?
C356 C355 C354 106.8(9) . . ?
N6 C357 C358 113.6(8) . . ?
C359 C358 C357 113.0(10) . . ?
C360 C359 C358 125.1(15) . . ?
C345 N6 C353 110.0(7) . . ?
C345 N6 C357 110.0(7) . . ?
C353 N6 C357 112.9(7) . . ?
C345 N6 C349 110.6(7) . . ?
C353 N6 C349 107.1(6) . . ?
C357 N6 C349 106.2(7) . . ?
C362 C361 N7 121.3(14) . . ?
C361 C362 C363 120.9(17) . . ?
C362 C363 C364 104.7(19) . . ?
C366 C365 N7 111.8(12) . . ?
C365 C366 C367 106.6(14) . . ?
C368 C367 C366 111.5(19) . . ?
N7 C369 C370 104.6(11) . . ?
C371 C370 C369 103.5(12) . . ?
C372 C371 C370 119.9(17) . . ?
N7 C373 C374 111.1(13) . . ?
C375 C374 C373 111.2(15) . . ?
C374 C375 C376 109.5(16) . . ?
C361 N7 C373 115.4(13) . . ?
C361 N7 C369 100.3(10) . . ?
C373 N7 C369 111.7(11) . . ?
C361 N7 C365 110.3(12) . . ?
C373 N7 C365 108.3(10) . . ?
C369 N7 C365 110.7(11) . . ?
C378 C377 N8 122(2) . . ?
C377 C378 C379 130.9(18) . . ?
C380 C379 C378 138(2) . . ?
C382 C381 N8 122.1(15) . . ?
C383 C382 C381 118.7(15) . . ?
C382 C383 C384 119.7(18) . . ?
C386 C385 N8 115.0(15) . . ?
C387 C386 C385 121.4(16) . . ?
C388 C387 C386 121.6(15) . . ?
N8 C389 C390 111.6(13) . . ?
C389 C390 C391 110.2(16) . . ?
C392 C391 C390 120.2(17) . . ?
C389 N8 C381 113.0(13) . . ?
C389 N8 C377 115.0(14) . . ?
C381 N8 C377 109.5(16) . . ?
C389 N8 C385 103.7(13) . . ?
C381 N8 C385 111.2(13) . . ?
C377 N8 C385 103.9(14) . . ?
N9 C393 C394 115.4(4) . . ?
C395 C394 C393 110.2(5) . . ?
C394 C395 C396 115.2(7) . . ?
C398 C397 N9 116.9(4) . . ?
C397 C398 C399 113.8(5) . . ?
C400 C399 C398 113.8(6) . . ?
C402 C401 N9 115.6(4) . . ?
C403 C402 C401 114.8(5) . . ?
C402 C403 C404 111.0(6) . . ?
C406 C405 N9 116.3(5) . . ?
C405 C406 C407 111.6(7) . . ?
C406 C407 C408 108.5(10) . . ?
C397 N9 C393 110.2(4) . . ?
C397 N9 C401 111.6(4) . . ?
C393 N9 C401 108.0(4) . . ?
C397 N9 C405 108.8(4) . . ?
C393 N9 C405 109.6(4) . . ?
C401 N9 C405 108.7(4) . . ?
C410 C409 N10 121(2) . . ?
C409 C410 C411 117(2) . . ?
C412 C411 C410 118(2) . . ?
N10 C413 C414 120(2) . . ?
C413 C414 C415 108(2) . . ?
C416 C415 C414 120(2) . . ?
C418 C417 N10 113.8(19) . . ?
C419 C418 C417 110(2) . . ?
C418 C419 C420 122(2) . . ?
N10 C421 C422 118(2) . . ?
C423 C422 C421 118(2) . . ?
C422 C423 C424 120(2) . . ?
C413 N10 C421 109(2) . . ?
C413 N10 C409 106.4(16) . . ?
C421 N10 C409 118(2) . . ?
C413 N10 C417 108.4(19) . . ?
C421 N10 C417 106.5(17) . . ?
C409 N10 C417 109(2) . . ?
N11 C425 C426 117.7(18) . . ?
C425 C426 C427 105.9(18) . . ?
C428 C427 C426 115(2) . . ?
C430 C429 N11 109.3(16) . . ?
C429 C430 C431 124(2) . . ?
C432 C431 C430 117(2) . . ?
N11 C433 C434 112.2(17) . . ?
C435 C434 C433 112.0(18) . . ?
C436 C435 C434 114.9(19) . . ?
C438 C437 N11 118.6(19) . . ?
C437 C438 C439 109.3(19) . . ?
C440 C439 C438 113(2) . . ?
C425 N11 C437 115.3(16) . . ?
C425 N11 C433 115(2) . . ?
C437 N11 C433 105.5(15) . . ?
C425 N11 C429 105.9(16) . . ?
C437 N11 C429 116(2) . . ?
C433 N11 C429 98.6(14) . . ?
C442 C441 N12 117.5(14) . . ?
C441 C442 C443 109.2(14) . . ?
C444 C443 C442 111.7(18) . . ?
C446 C445 N12 124.5(18) . . ?
C445 C446 C447 117.3(17) . . ?
C448 C447 C446 123(3) . . ?
C450 C449 N12 120.9(17) . . ?
C449 C450 C451 118.5(17) . . ?
C452 C451 C450 121(2) . . ?
C454 C453 N12 114.3(17) . . ?
C455 C454 C453 114(2) . . ?
C454 C455 C456 115.5(19) . . ?
C441 N12 C449 114.9(16) . . ?
C441 N12 C453 110.4(17) . . ?
C449 N12 C453 107.5(16) . . ?
C441 N12 C445 106.6(15) . . ?
C449 N12 C445 104.9(13) . . ?
C453 N12 C445 112.5(14) . . ?
O49 C457 N13 124(2) . . ?
C457 N13 C459 118(2) . . ?
C457 N13 C458 123.6(18) . . ?
C459 N13 C458 117.9(19) . . ?
O50 C460 N14 116.3(16) . . ?
C460 N14 C462 113.4(12) . . ?
C460 N14 C461 123.2(11) . . ?
C462 N14 C461 123.3(13) . . ?
O51 C463 N15 126.9(17) . . ?
C463 N15 C465 116.9(14) . . ?
C463 N15 C464 120.7(14) . . ?
C465 N15 C464 121.9(14) . . ?

loop_
_geom_bond_atom_site_label_1
_geom_bond_atom_site_label_2
_geom_bond_distance
_geom_bond_site_symmetry_2
_geom_bond_publ_flag
C1 C18 1.350(6) . ?
C1 O1 1.360(5) . ?
C1 C2 1.391(6) . ?
C2 O2 1.345(5) . ?
C2 C3 1.376(6) . ?
C3 C4 1.408(6) . ?
C4 C17 1.405(5) . ?
C4 C5 1.447(6) . ?
C5 C6 1.415(6) . ?
C5 C10 1.423(6) . ?
C6 C7 1.353(7) . ?
C7 O5 1.353(5) . ?
C7 C8 1.391(7) . ?
C8 O6 1.345(5) . ?
C8 C9 1.369(7) . ?
C9 C10 1.418(6) . ?
C10 C11 1.459(6) . ?
C11 C12 1.398(6) . ?
C11 C16 1.408(6) . ?
C12 C13 1.355(6) . ?
C13 O9 1.357(6) . ?
C13 C14 1.396(6) . ?
C14 O10 1.355(5) . ?
C14 C15 1.366(6) . ?
C15 C16 1.418(6) . ?
C16 C17 1.473(6) . ?
C17 C18 1.416(6) . ?
C19 C20 1.361(6) . ?
C19 C28 1.456(6) . ?
C19 C29 1.483(7) . ?
C20 O7 1.366(5) . ?
C20 C21 1.424(7) . ?
C21 C22 1.329(7) . ?
C21 O8 1.337(6) . ?
C22 C23 1.409(7) . ?
C23 C24 1.395(7) . ?
C23 C28 1.415(7) . ?
C24 C25 1.333(8) . ?
C25 C26 1.355(8) . ?
C26 C27 1.392(7) . ?
C27 C28 1.420(6) . ?
C29 C30 1.357(7) . ?
C29 C34 1.379(7) . ?
C30 C31 1.389(7) . ?
C31 C32 1.390(7) . ?
C32 C33 1.391(7) . ?
C32 C35 1.467(7) . ?
C33 C34 1.354(7) . ?
C35 C36 1.368(6) . ?
C35 C40 1.395(8) . ?
C36 C37 1.383(7) . ?
C37 C38 1.378(7) . ?
C38 C39 1.403(8) . ?
C38 C41 1.474(7) . ?
C39 C40 1.349(9) . ?
C41 C42 1.346(6) . ?
C41 C50 1.447(7) . ?
C42 O15 1.354(5) . ?
C42 C43 1.411(7) . ?
C43 C44 1.343(7) . ?
C43 O16 1.356(6) . ?
C44 C45 1.437(8) . ?
C45 C50 1.378(8) . ?
C45 C46 1.442(9) . ?
C46 C47 1.348(12) . ?
C47 C48 1.427(13) . ?
C48 C49 1.330(10) . ?
C49 C50 1.428(8) . ?
C51 C68 1.348(6) . ?
C51 O13 1.372(5) . ?
C51 C52 1.408(7) . ?
C52 C53 1.347(6) . ?
C52 O14 1.357(5) . ?
C53 C54 1.414(6) . ?
C54 C67 1.413(6) . ?
C54 C55 1.469(5) . ?
C55 C56 1.393(6) . ?
C55 C60 1.427(5) . ?
C56 C57 1.362(6) . ?
C57 O17 1.356(5) . ?
C57 C58 1.397(6) . ?
C58 O18 1.343(5) . ?
C58 C59 1.377(6) . ?
C59 C60 1.415(5) . ?
C60 C61 1.455(5) . ?
C61 C66 1.403(5) . ?
C61 C62 1.410(5) . ?
C62 C63 1.356(5) . ?
C63 O21 1.364(5) . ?
C63 C64 1.404(6) . ?
C64 C65 1.342(6) . ?
C64 O22 1.362(5) . ?
C65 C66 1.426(6) . ?
C66 C67 1.451(6) . ?
C67 C68 1.436(5) . ?
C69 C70 1.379(6) . ?
C69 C78 1.430(6) . ?
C69 C79 1.461(6) . ?
C70 O23 1.343(5) . ?
C70 C71 1.408(6) . ?
C71 O24 1.348(5) . ?
C71 C72 1.364(6) . ?
C72 C73 1.426(7) . ?
C73 C78 1.425(6) . ?
C73 C74 1.432(7) . ?
C74 C75 1.333(8) . ?
C75 C76 1.393(9) . ?
C76 C77 1.379(7) . ?
C77 C78 1.367(7) . ?
C79 C84 1.394(6) . ?
C79 C80 1.395(6) . ?
C80 C81 1.373(6) . ?
C81 C82 1.372(6) . ?
C82 C83 1.365(6) . ?
C82 C85 1.478(6) . ?
C83 C84 1.364(6) . ?
C85 C90 1.350(6) . ?
C85 C86 1.353(6) . ?
C86 C87 1.371(7) . ?
C87 C88 1.374(6) . ?
C88 C89 1.364(6) . ?
C88 C91 1.461(6) . ?
C89 C90 1.377(7) . ?
C91 C92 1.355(6) . ?
C91 C100 1.453(6) . ?
C92 O3 1.361(5) . ?
C92 C93 1.406(6) . ?
C93 O4 1.349(5) . ?
C93 C94 1.366(6) . ?
C94 C95 1.398(6) . ?
C95 C100 1.403(6) . ?
C95 C96 1.442(7) . ?
C96 C97 1.326(8) . ?
C97 C98 1.376(8) . ?
C98 C99 1.376(7) . ?
C99 C100 1.422(6) . ?
C101 C102 1.378(6) . ?
C101 C110 1.411(6) . ?
C101 C111 1.481(6) . ?
C102 O11 1.334(5) . ?
C102 C103 1.407(7) . ?
C103 O12 1.348(6) . ?
C103 C104 1.379(7) . ?
C104 C105 1.394(8) . ?
C105 C110 1.413(8) . ?
C105 C106 1.459(9) . ?
C106 C107 1.391(11) . ?
C107 C108 1.310(11) . ?
C108 C109 1.305(9) . ?
C109 C110 1.413(8) . ?
C111 C112 1.340(7) . ?
C111 C116 1.364(8) . ?
C112 C113 1.433(8) . ?
C113 C114 1.301(7) . ?
C114 C115 1.374(7) . ?
C114 C117 1.482(6) . ?
C115 C116 1.368(9) . ?
C117 C118 1.328(8) . ?
C117 C122 1.380(7) . ?
C118 C119 1.357(8) . ?
C119 C120 1.329(7) . ?
C120 C121 1.336(7) . ?
C120 C123 1.468(6) . ?
C121 C122 1.361(8) . ?
C123 C124 1.374(6) . ?
C123 C132 1.443(6) . ?
C124 O19 1.349(5) . ?
C124 C125 1.396(6) . ?
C125 C126 1.344(6) . ?
C125 O20 1.364(5) . ?
C126 C127 1.418(6) . ?
C127 C132 1.409(6) . ?
C127 C128 1.419(6) . ?
C128 C129 1.374(7) . ?
C129 C130 1.360(7) . ?
C130 C131 1.384(6) . ?
C131 C132 1.428(6) . ?
O1 B1 1.477(6) . ?
O2 B1 1.482(6) . ?
O3 B1 1.476(6) . ?
O4 B1 1.481(6) . ?
O5 B2 1.463(9) . ?
O6 B2 1.455(8) . ?
O7 B2 1.523(7) . ?
O8 B2 1.489(8) . ?
O9 B3 1.474(7) . ?
O10 B3 1.495(7) . ?
O11 B3 1.494(6) . ?
O12 B3 1.471(8) . ?
O13 B4 1.482(8) . ?
O14 B4 1.466(7) . ?
O15 B4 1.493(7) . ?
O16 B4 1.466(7) . ?
O17 B5 1.452(6) . ?
O18 B5 1.487(6) . ?
O19 B5 1.513(6) . ?
O20 B5 1.469(7) . ?
O21 B6 1.488(6) . ?
O22 B6 1.426(7) . ?
O23 B6 1.505(7) . ?
O24 B6 1.511(6) . ?
C133 C150 1.365(7) . ?
C133 C134 1.386(7) . ?
C133 O25 1.388(6) . ?
C134 C135 1.349(7) . ?
C134 O26 1.350(6) . ?
C135 C136 1.381(6) . ?
C136 C149 1.432(6) . ?
C136 C137 1.455(6) . ?
C137 C142 1.408(6) . ?
C137 C138 1.434(7) . ?
C138 C139 1.372(7) . ?
C139 O29 1.364(6) . ?
C139 C140 1.383(7) . ?
C140 C141 1.328(7) . ?
C140 O30 1.344(6) . ?
C141 C142 1.416(6) . ?
C142 C143 1.454(6) . ?
C143 C144 1.402(6) . ?
C143 C148 1.422(6) . ?
C144 C145 1.351(6) . ?
C145 O33 1.351(5) . ?
C145 C146 1.394(6) . ?
C146 C147 1.350(6) . ?
C146 O34 1.380(5) . ?
C147 C148 1.413(6) . ?
C148 C149 1.455(6) . ?
C149 C150 1.398(6) . ?
C151 C152 1.381(7) . ?
C151 C161 1.435(7) . ?
C151 C160 1.465(6) . ?
C152 O27 1.350(6) . ?
C152 C153 1.428(7) . ?
C153 O28 1.342(6) . ?
C153 C154 1.363(8) . ?
C154 C155 1.413(8) . ?
C155 C156 1.397(7) . ?
C155 C160 1.445(7) . ?
C156 C157 1.348(8) . ?
C157 C158 1.374(8) . ?
C158 C159 1.377(7) . ?
C159 C160 1.399(7) . ?
C161 C162 1.396(7) . ?
C161 C166 1.411(8) . ?
C162 C163 1.418(7) . ?
C163 C164 1.363(7) . ?
C164 C165 1.389(7) . ?
C164 C167 1.499(8) . ?
C165 C166 1.389(8) . ?
C167 C172 1.362(8) . ?
C167 C168 1.391(7) . ?
C168 C169 1.397(8) . ?
C169 C170 1.386(7) . ?
C170 C171 1.313(8) . ?
C170 C173 1.485(7) . ?
C171 C172 1.398(9) . ?
C173 C174 1.349(6) . ?
C173 C182 1.458(7) . ?
C174 O37 1.356(5) . ?
C174 C175 1.408(7) . ?
C175 C176 1.357(7) . ?
C175 O38 1.359(5) . ?
C176 C177 1.427(8) . ?
C177 C178 1.393(8) . ?
C177 C182 1.424(8) . ?
C178 C179 1.333(11) . ?
C179 C180 1.346(11) . ?
C180 C181 1.401(11) . ?
C181 C182 1.414(7) . ?
C183 O39 1.343(5) . ?
C183 C200 1.367(6) . ?
C183 C184 1.399(7) . ?
C184 C185 1.353(6) . ?
C184 O40 1.374(5) . ?
C185 C186 1.434(5) . ?
C186 C199 1.399(6) . ?
C186 C187 1.449(5) . ?
C187 C188 1.416(6) . ?
C187 C192 1.423(5) . ?
C188 C189 1.354(6) . ?
C189 O41 1.354(5) . ?
C189 C190 1.408(5) . ?
C190 C191 1.350(5) . ?
C190 O42 1.354(5) . ?
C191 C192 1.404(5) . ?
C192 C193 1.459(5) . ?
C193 C198 1.411(5) . ?
C193 C194 1.420(5) . ?
C194 C195 1.354(6) . ?
C195 O45 1.367(5) . ?
C195 C196 1.384(6) . ?
C196 C197 1.355(6) . ?
C196 O46 1.383(5) . ?
C197 C198 1.427(6) . ?
C198 C199 1.474(5) . ?
C199 C200 1.410(6) . ?
C201 C202 1.355(6) . ?
C201 C210 1.439(5) . ?
C201 C211 1.498(5) . ?
C202 O43 1.353(5) . ?
C202 C203 1.427(6) . ?
C203 C204 1.343(6) . ?
C203 O44 1.352(5) . ?
C204 C205 1.419(6) . ?
C205 C206 1.418(6) . ?
C205 C210 1.435(6) . ?
C206 C207 1.340(7) . ?
C207 C208 1.375(7) . ?
C208 C209 1.386(6) . ?
C209 C210 1.410(6) . ?
C211 C212 1.372(5) . ?
C211 C216 1.383(6) . ?
C212 C213 1.365(6) . ?
C213 C214 1.401(6) . ?
C214 C215 1.404(6) . ?
C214 C217 1.469(5) . ?
C215 C216 1.362(6) . ?
C217 C222 1.376(6) . ?
C217 C218 1.386(6) . ?
C218 C219 1.362(6) . ?
C219 C220 1.388(6) . ?
C220 C221 1.324(6) . ?
C220 C223 1.486(5) . ?
C221 C222 1.381(7) . ?
C223 C224 1.357(6) . ?
C223 C232 1.435(6) . ?
C224 O35 1.329(5) . ?
C224 C225 1.452(6) . ?
C225 O36 1.315(5) . ?
C225 C226 1.338(6) . ?
C226 C227 1.406(6) . ?
C227 C228 1.422(6) . ?
C227 C232 1.448(6) . ?
C228 C229 1.319(7) . ?
C229 C230 1.380(8) . ?
C230 C231 1.399(7) . ?
C231 C232 1.388(6) . ?
C233 C234 1.391(8) . ?
C233 C242 1.424(8) . ?
C233 C243 1.456(8) . ?
C234 C235 1.344(8) . ?
C234 O47 1.355(5) . ?
C235 O48 1.370(6) . ?
C235 C236 1.413(8) . ?
C236 C237 1.445(10) . ?
C237 C242 1.384(9) . ?
C237 C238 1.458(9) . ?
C238 C239 1.412(15) . ?
C239 C240 1.432(15) . ?
C240 C241 1.347(12) . ?
C241 C242 1.435(9) . ?
C243 C248 1.383(8) . ?
C243 C244 1.391(9) . ?
C244 C245 1.366(10) . ?
C245 C246 1.392(9) . ?
C246 C247 1.395(9) . ?
C246 C249 1.417(9) . ?
C247 C248 1.371(9) . ?
C249 C254 1.324(9) . ?
C249 C250 1.427(10) . ?
C250 C251 1.432(10) . ?
C251 C252 1.414(10) . ?
C252 C253 1.332(10) . ?
C252 C255 1.436(9) . ?
C253 C254 1.391(11) . ?
C255 C256 1.361(8) . ?
C255 C264 1.424(8) . ?
C256 O31 1.362(6) . ?
C256 C257 1.415(9) . ?
C257 O32 1.341(8) . ?
C257 C258 1.341(8) . ?
C258 C259 1.374(11) . ?
C259 C260 1.391(9) . ?
C259 C264 1.434(11) . ?
C260 C261 1.357(13) . ?
C261 C262 1.323(13) . ?
C262 C263 1.380(10) . ?
C263 C264 1.396(9) . ?
O25 B7 1.477(8) . ?
O26 B7 1.445(9) . ?
O27 B7 1.507(8) . ?
O28 B7 1.479(8) . ?
O29 B8 1.493(9) . ?
O30 B8 1.461(8) . ?
O31 B8 1.492(9) . ?
O32 B8 1.440(9) . ?
O33 B9 1.468(6) . ?
O34 B9 1.441(6) . ?
O35 B9 1.484(6) . ?
O36 B9 1.524(6) . ?
O37 B10 1.480(6) . ?
O38 B10 1.471(7) . ?
O39 B10 1.481(7) . ?
O40 B10 1.473(8) . ?
O41 B11 1.469(6) . ?
O42 B11 1.498(6) . ?
O43 B11 1.487(6) . ?
O44 B11 1.486(6) . ?
O45 B12 1.502(7) . ?
O46 B12 1.486(7) . ?
O47 B12 1.472(8) . ?
O48 B12 1.476(7) . ?
C265 N1 1.461(9) . ?
C265 C266 1.540(9) . ?
C266 C267 1.509(9) . ?
C267 C268 1.550(10) . ?
C269 C270 1.483(9) . ?
C269 N1 1.489(8) . ?
C270 C271 1.482(10) . ?
C271 C272 1.462(11) . ?
C273 C274 1.459(10) . ?
C273 N1 1.553(8) . ?
C274 C275 1.528(10) . ?
C275 C276 1.462(13) . ?
C277 C278 1.477(11) . ?
C277 N1 1.555(8) . ?
C278 C279 1.555(12) . ?
C279 C280 1.470(13) . ?
C281 N2 1.522(6) . ?
C281 C282 1.542(7) . ?
C282 C283 1.512(8) . ?
C283 C284 1.541(10) . ?
C285 C286 1.488(7) . ?
C285 N2 1.503(6) . ?
C286 C287 1.512(8) . ?
C287 C288 1.407(10) . ?
C289 C290 1.500(6) . ?
C289 N2 1.522(6) . ?
C290 C291 1.510(7) . ?
C291 C292 1.528(7) . ?
C293 C294 1.513(8) . ?
C293 N2 1.526(6) . ?
C294 C295 1.463(8) . ?
C295 C296 1.517(10) . ?
C297 C298 1.517(7) . ?
C297 N3 1.550(7) . ?
C298 C299 1.504(8) . ?
C299 C300 1.527(9) . ?
C301 N3 1.433(8) . ?
C301 C302 1.599(10) . ?
C302 C303 1.450(10) . ?
C303 C304 1.527(12) . ?
C305 C306 1.440(8) . ?
C305 N3 1.656(8) . ?
C306 C307 1.463(10) . ?
C307 C308 1.362(10) . ?
C309 C310 1.494(8) . ?
C309 N3 1.537(6) . ?
C310 C311 1.499(8) . ?
C311 C312 1.492(9) . ?
C313 C314 1.503(8) . ?
C313 N4 1.508(8) . ?
C314 C315 1.502(9) . ?
C315 C316 1.523(11) . ?
C317 N4 1.492(8) . ?
C317 C318 1.515(12) . ?
C318 C319 1.461(13) . ?
C319 C320 1.611(18) . ?
C321 C322 1.436(10) . ?
C321 N4 1.519(8) . ?
C322 C323 1.474(10) . ?
C323 C324 1.506(10) . ?
C325 C326 1.516(8) . ?
C325 N4 1.531(7) . ?
C326 C327 1.505(8) . ?
C327 C328 1.544(10) . ?
C329 C330 1.471(9) . ?
C329 N5 1.531(8) . ?
C330 C331 1.510(11) . ?
C331 C332 1.468(11) . ?
C333 N5 1.476(9) . ?
C333 C334 1.534(10) . ?
C334 C335 1.442(10) . ?
C335 C336 1.518(12) . ?
C337 N5 1.488(7) . ?
C337 C338 1.508(8) . ?
C338 C339 1.471(9) . ?
C339 C340 1.532(10) . ?
C341 C342 1.505(10) . ?
C341 N5 1.513(8) . ?
C342 C343 1.497(10) . ?
C343 C344 1.443(11) . ?
C345 N6 1.486(9) . ?
C345 C346 1.509(11) . ?
C346 C347 1.495(14) . ?
C347 C348 1.472(15) . ?
C349 C350 1.542(10) . ?
C349 N6 1.563(9) . ?
C350 C351 1.554(12) . ?
C351 C352 1.562(12) . ?
C353 N6 1.489(9) . ?
C353 C354 1.517(10) . ?
C354 C355 1.561(10) . ?
C355 C356 1.499(11) . ?
C357 N6 1.515(9) . ?
C357 C358 1.516(11) . ?
C358 C359 1.490(13) . ?
C359 C360 1.440(14) . ?
C361 C362 1.437(14) . ?
C361 N7 1.486(12) . ?
C362 C363 1.450(15) . ?
C363 C364 1.580(19) . ?
C365 C366 1.491(14) . ?
C365 N7 1.538(11) . ?
C366 C367 1.520(16) . ?
C367 C368 1.510(19) . ?
C369 N7 1.520(12) . ?
C369 C370 1.580(14) . ?
C370 C371 1.551(15) . ?
C371 C372 1.472(16) . ?
C373 N7 1.491(12) . ?
C373 C374 1.574(15) . ?
C374 C375 1.502(15) . ?
C375 C376 1.561(16) . ?
C377 C378 1.453(14) . ?
C377 N8 1.550(16) . ?
C378 C379 1.455(14) . ?
C379 C380 1.440(15) . ?
C381 C382 1.472(14) . ?
C381 N8 1.514(13) . ?
C382 C383 1.466(13) . ?
C383 C384 1.477(15) . ?
C385 C386 1.533(15) . ?
C385 N8 1.555(14) . ?
C386 C387 1.513(14) . ?
C387 C388 1.512(16) . ?
C389 N8 1.496(12) . ?
C389 C390 1.501(14) . ?
C390 C391 1.514(16) . ?
C391 C392 1.486(15) . ?
C393 N9 1.506(6) . ?
C393 C394 1.524(7) . ?
C394 C395 1.477(8) . ?
C395 C396 1.516(9) . ?
C397 C398 1.480(7) . ?
C397 N9 1.506(6) . ?
C398 C399 1.527(8) . ?
C399 C400 1.487(9) . ?
C401 C402 1.496(8) . ?
C401 N9 1.517(6) . ?
C402 C403 1.489(8) . ?
C403 C404 1.525(9) . ?
C405 C406 1.495(8) . ?
C405 N9 1.528(6) . ?
C406 C407 1.539(9) . ?
C407 C408 1.541(12) . ?
C409 C410 1.465(17) . ?
C409 N10 1.527(16) . ?
C410 C411 1.512(17) . ?
C411 C412 1.483(17) . ?
C413 N10 1.504(17) . ?
C413 C414 1.527(17) . ?
C414 C415 1.544(18) . ?
C415 C416 1.458(17) . ?
C417 C418 1.500(18) . ?
C417 N10 1.534(17) . ?
C418 C419 1.444(17) . ?
C419 C420 1.483(18) . ?
C421 N10 1.506(16) . ?
C421 C422 1.522(17) . ?
C422 C423 1.511(17) . ?
C423 C424 1.525(17) . ?
C425 N11 1.501(15) . ?
C425 C426 1.521(15) . ?
C426 C427 1.536(15) . ?
C427 C428 1.512(15) . ?
C429 C430 1.529(15) . ?
C429 N11 1.566(15) . ?
C430 C431 1.534(15) . ?
C431 C432 1.504(15) . ?
C433 N11 1.543(15) . ?
C433 C434 1.546(15) . ?
C434 C435 1.538(15) . ?
C435 C436 1.513(15) . ?
C437 C438 1.488(16) . ?
C437 N11 1.516(15) . ?
C438 C439 1.502(15) . ?
C439 C440 1.496(15) . ?
C441 C442 1.499(15) . ?
C441 N12 1.500(13) . ?
C442 C443 1.540(14) . ?
C443 C444 1.525(15) . ?
C445 C446 1.501(14) . ?
C445 N12 1.548(13) . ?
C446 C447 1.528(15) . ?
C447 C448 1.488(16) . ?
C449 C450 1.519(15) . ?
C449 N12 1.519(14) . ?
C450 C451 1.527(15) . ?
C451 C452 1.511(15) . ?
C453 C454 1.514(16) . ?
C453 N12 1.536(14) . ?
C454 C455 1.494(15) . ?
C455 C456 1.500(15) . ?
C457 O49 1.169(15) . ?
C457 N13 1.368(17) . ?
C458 N13 1.475(17) . ?
C459 N13 1.374(15) . ?
C460 O50 1.227(16) . ?
C460 N14 1.398(13) . ?
C461 N14 1.469(13) . ?
C462 N14 1.449(11) . ?
C463 O51 1.233(14) . ?
C463 N15 1.386(14) . ?
C464 N15 1.522(15) . ?
C465 N15 1.429(14) . ?

loop_
_geom_torsion_atom_site_label_1
_geom_torsion_atom_site_label_2
_geom_torsion_atom_site_label_3
_geom_torsion_atom_site_label_4
_geom_torsion
_geom_torsion_site_symmetry_1
_geom_torsion_site_symmetry_2
_geom_torsion_site_symmetry_3
_geom_torsion_site_symmetry_4
_geom_torsion_publ_flag
C18 C1 C2 O2 179.7(4) . . . . ?
O1 C1 C2 O2 0.6(5) . . . . ?
C18 C1 C2 C3 1.2(6) . . . . ?
O1 C1 C2 C3 -177.8(4) . . . . ?
O2 C2 C3 C4 -177.9(4) . . . . ?
C1 C2 C3 C4 0.3(6) . . . . ?
C2 C3 C4 C17 -1.0(6) . . . . ?
C2 C3 C4 C5 179.3(4) . . . . ?
C17 C4 C5 C6 -178.0(4) . . . . ?
C3 C4 C5 C6 1.8(6) . . . . ?
C17 C4 C5 C10 3.0(6) . . . . ?
C3 C4 C5 C10 -177.2(4) . . . . ?
C10 C5 C6 C7 0.2(7) . . . . ?
C4 C5 C6 C7 -178.8(4) . . . . ?
C5 C6 C7 O5 -178.6(5) . . . . ?
C5 C6 C7 C8 0.9(8) . . . . ?
O5 C7 C8 O6 -2.1(6) . . . . ?
C6 C7 C8 O6 178.3(5) . . . . ?
O5 C7 C8 C9 178.3(4) . . . . ?
C6 C7 C8 C9 -1.3(8) . . . . ?
O6 C8 C9 C10 -179.0(5) . . . . ?
C7 C8 C9 C10 0.6(8) . . . . ?
C8 C9 C10 C5 0.4(7) . . . . ?
C8 C9 C10 C11 -179.2(4) . . . . ?
C6 C5 C10 C9 -0.8(6) . . . . ?
C4 C5 C10 C9 178.2(4) . . . . ?
C6 C5 C10 C11 178.8(4) . . . . ?
C4 C5 C10 C11 -2.2(6) . . . . ?
C9 C10 C11 C12 0.3(7) . . . . ?
C5 C10 C11 C12 -179.4(4) . . . . ?
C9 C10 C11 C16 179.1(4) . . . . ?
C5 C10 C11 C16 -0.5(6) . . . . ?
C16 C11 C12 C13 0.2(7) . . . . ?
C10 C11 C12 C13 179.0(4) . . . . ?
C11 C12 C13 O9 179.4(5) . . . . ?
C11 C12 C13 C14 -1.9(8) . . . . ?
C12 C13 C14 O10 -177.9(4) . . . . ?
O9 C13 C14 O10 1.2(6) . . . . ?
C12 C13 C14 C15 1.8(8) . . . . ?
O9 C13 C14 C15 -179.2(4) . . . . ?
O10 C14 C15 C16 179.5(4) . . . . ?
C13 C14 C15 C16 -0.1(7) . . . . ?
C12 C11 C16 C15 1.5(6) . . . . ?
C10 C11 C16 C15 -177.3(4) . . . . ?
C12 C11 C16 C17 -178.7(4) . . . . ?
C10 C11 C16 C17 2.4(6) . . . . ?
C14 C15 C16 C11 -1.6(6) . . . . ?
C14 C15 C16 C17 178.7(4) . . . . ?
C3 C4 C17 C18 0.2(6) . . . . ?
C5 C4 C17 C18 180.0(4) . . . . ?
C3 C4 C17 C16 179.1(4) . . . . ?
C5 C4 C17 C16 -1.1(6) . . . . ?
C11 C16 C17 C4 -1.6(6) . . . . ?
C15 C16 C17 C4 178.2(4) . . . . ?
C11 C16 C17 C18 177.3(4) . . . . ?
C15 C16 C17 C18 -3.0(6) . . . . ?
O1 C1 C18 C17 176.9(4) . . . . ?
C2 C1 C18 C17 -2.0(6) . . . . ?
C4 C17 C18 C1 1.3(6) . . . . ?
C16 C17 C18 C1 -177.6(4) . . . . ?
C28 C19 C20 O7 179.7(4) . . . . ?
C29 C19 C20 O7 -3.0(8) . . . . ?
C28 C19 C20 C21 -3.2(7) . . . . ?
C29 C19 C20 C21 174.0(5) . . . . ?
C19 C20 C21 C22 1.1(8) . . . . ?
O7 C20 C21 C22 178.5(5) . . . . ?
C19 C20 C21 O8 -178.7(5) . . . . ?
O7 C20 C21 O8 -1.3(6) . . . . ?
O8 C21 C22 C23 -179.7(6) . . . . ?
C20 C21 C22 C23 0.6(9) . . . . ?
C21 C22 C23 C24 179.6(6) . . . . ?
C21 C22 C23 C28 0.2(9) . . . . ?
C22 C23 C24 C25 -178.8(6) . . . . ?
C28 C23 C24 C25 0.5(10) . . . . ?
C23 C24 C25 C26 2.3(11) . . . . ?
C24 C25 C26 C27 -3.1(11) . . . . ?
C25 C26 C27 C28 1.1(10) . . . . ?
C24 C23 C28 C27 -2.4(8) . . . . ?
C22 C23 C28 C27 177.0(5) . . . . ?
C24 C23 C28 C19 178.1(5) . . . . ?
C22 C23 C28 C19 -2.5(7) . . . . ?
C26 C27 C28 C23 1.6(8) . . . . ?
C26 C27 C28 C19 -178.9(5) . . . . ?
C20 C19 C28 C23 3.9(7) . . . . ?
C29 C19 C28 C23 -173.3(4) . . . . ?
C20 C19 C28 C27 -175.6(5) . . . . ?
C29 C19 C28 C27 7.2(7) . . . . ?
C20 C19 C29 C30 -127.2(5) . . . . ?
C28 C19 C29 C30 49.8(6) . . . . ?
C20 C19 C29 C34 51.9(6) . . . . ?
C28 C19 C29 C34 -131.1(5) . . . . ?
C34 C29 C30 C31 0.2(7) . . . . ?
C19 C29 C30 C31 179.4(4) . . . . ?
C29 C30 C31 C32 -0.6(8) . . . . ?
C30 C31 C32 C33 0.7(7) . . . . ?
C30 C31 C32 C35 177.6(5) . . . . ?
C31 C32 C33 C34 -0.4(7) . . . . ?
C35 C32 C33 C34 -177.3(4) . . . . ?
C32 C33 C34 C29 0.1(8) . . . . ?
C30 C29 C34 C33 0.1(7) . . . . ?
C19 C29 C34 C33 -179.1(4) . . . . ?
C31 C32 C35 C36 -166.1(4) . . . . ?
C33 C32 C35 C36 10.6(7) . . . . ?
C31 C32 C35 C40 14.1(7) . . . . ?
C33 C32 C35 C40 -169.2(6) . . . . ?
C40 C35 C36 C37 -0.6(7) . . . . ?
C32 C35 C36 C37 179.6(4) . . . . ?
C35 C36 C37 C38 -0.1(7) . . . . ?
C36 C37 C38 C39 1.2(7) . . . . ?
C36 C37 C38 C41 179.7(4) . . . . ?
C37 C38 C39 C40 -1.7(10) . . . . ?
C41 C38 C39 C40 179.8(7) . . . . ?
C38 C39 C40 C35 1.1(13) . . . . ?
C36 C35 C40 C39 0.1(10) . . . . ?
C32 C35 C40 C39 179.8(7) . . . . ?
C37 C38 C41 C42 -57.6(7) . . . . ?
C39 C38 C41 C42 120.8(6) . . . . ?
C37 C38 C41 C50 121.0(5) . . . . ?
C39 C38 C41 C50 -60.6(8) . . . . ?
C50 C41 C42 O15 -179.8(5) . . . . ?
C38 C41 C42 O15 -1.0(8) . . . . ?
C50 C41 C42 C43 3.7(8) . . . . ?
C38 C41 C42 C43 -177.6(5) . . . . ?
C41 C42 C43 C44 -3.5(9) . . . . ?
O15 C42 C43 C44 179.4(6) . . . . ?
C41 C42 C43 O16 176.8(5) . . . . ?
O15 C42 C43 O16 -0.3(6) . . . . ?
O16 C43 C44 C45 -178.9(6) . . . . ?
C42 C43 C44 C45 1.5(10) . . . . ?
C43 C44 C45 C50 -0.1(10) . . . . ?
C43 C44 C45 C46 -175.5(6) . . . . ?
C50 C45 C46 C47 3.8(12) . . . . ?
C44 C45 C46 C47 179.3(8) . . . . ?
C45 C46 C47 C48 -0.4(15) . . . . ?
C46 C47 C48 C49 -4.6(15) . . . . ?
C47 C48 C49 C50 6.5(14) . . . . ?
C44 C45 C50 C49 -177.5(6) . . . . ?
C46 C45 C50 C49 -2.1(9) . . . . ?
C44 C45 C50 C41 0.4(9) . . . . ?
C46 C45 C50 C41 175.8(6) . . . . ?
C48 C49 C50 C45 -3.2(11) . . . . ?
C48 C49 C50 C41 179.0(7) . . . . ?
C42 C41 C50 C45 -2.2(8) . . . . ?
C38 C41 C50 C45 179.1(5) . . . . ?
C42 C41 C50 C49 175.6(5) . . . . ?
C38 C41 C50 C49 -3.1(8) . . . . ?
C68 C51 C52 C53 -1.4(7) . . . . ?
O13 C51 C52 C53 178.8(4) . . . . ?
C68 C51 C52 O14 -179.8(4) . . . . ?
O13 C51 C52 O14 0.3(5) . . . . ?
O14 C52 C53 C54 178.7(4) . . . . ?
C51 C52 C53 C54 0.6(7) . . . . ?
C52 C53 C54 C67 -0.9(6) . . . . ?
C52 C53 C54 C55 177.6(4) . . . . ?
C67 C54 C55 C56 179.7(4) . . . . ?
C53 C54 C55 C56 1.3(6) . . . . ?
C67 C54 C55 C60 0.9(5) . . . . ?
C53 C54 C55 C60 -177.5(3) . . . . ?
C60 C55 C56 C57 0.2(6) . . . . ?
C54 C55 C56 C57 -178.7(4) . . . . ?
C55 C56 C57 O17 -179.5(4) . . . . ?
C55 C56 C57 C58 1.2(7) . . . . ?
O17 C57 C58 O18 -0.3(5) . . . . ?
C56 C57 C58 O18 179.1(4) . . . . ?
O17 C57 C58 C59 178.9(4) . . . . ?
C56 C57 C58 C59 -1.6(7) . . . . ?
O18 C58 C59 C60 179.9(4) . . . . ?
C57 C58 C59 C60 0.7(6) . . . . ?
C58 C59 C60 C55 0.6(6) . . . . ?
C58 C59 C60 C61 -179.3(4) . . . . ?
C56 C55 C60 C59 -1.0(6) . . . . ?
C54 C55 C60 C59 177.8(3) . . . . ?
C56 C55 C60 C61 178.8(3) . . . . ?
C54 C55 C60 C61 -2.3(5) . . . . ?
C59 C60 C61 C66 179.1(4) . . . . ?
C55 C60 C61 C66 -0.7(5) . . . . ?
C59 C60 C61 C62 0.8(6) . . . . ?
C55 C60 C61 C62 -179.1(3) . . . . ?
C66 C61 C62 C63 -2.0(6) . . . . ?
C60 C61 C62 C63 176.3(3) . . . . ?
C61 C62 C63 O21 178.5(4) . . . . ?
C61 C62 C63 C64 -1.3(6) . . . . ?
C62 C63 C64 C65 2.2(6) . . . . ?
O21 C63 C64 C65 -177.7(4) . . . . ?
C62 C63 C64 O22 -177.3(3) . . . . ?
O21 C63 C64 O22 2.8(5) . . . . ?
O22 C64 C65 C66 179.7(4) . . . . ?
C63 C64 C65 C66 0.4(6) . . . . ?
C62 C61 C66 C65 4.5(5) . . . . ?
C60 C61 C66 C65 -173.9(3) . . . . ?
C62 C61 C66 C67 -176.5(3) . . . . ?
C60 C61 C66 C67 5.2(5) . . . . ?
C64 C65 C66 C61 -3.7(6) . . . . ?
C64 C65 C66 C67 177.3(4) . . . . ?
C53 C54 C67 C68 1.7(5) . . . . ?
C55 C54 C67 C68 -176.8(3) . . . . ?
C53 C54 C67 C66 -178.0(3) . . . . ?
C55 C54 C67 C66 3.5(5) . . . . ?
C61 C66 C67 C54 -6.6(5) . . . . ?
C65 C66 C67 C54 172.4(3) . . . . ?
C61 C66 C67 C68 173.6(3) . . . . ?
C65 C66 C67 C68 -7.3(6) . . . . ?
O13 C51 C68 C67 -178.0(4) . . . . ?
C52 C51 C68 C67 2.2(7) . . . . ?
C54 C67 C68 C51 -2.3(6) . . . . ?
C66 C67 C68 C51 177.4(4) . . . . ?
C78 C69 C70 O23 176.6(3) . . . . ?
C79 C69 C70 O23 -4.5(6) . . . . ?
C78 C69 C70 C71 -0.5(5) . . . . ?
C79 C69 C70 C71 178.3(4) . . . . ?
O23 C70 C71 O24 2.4(5) . . . . ?
C69 C70 C71 O24 179.9(4) . . . . ?
O23 C70 C71 C72 -176.3(4) . . . . ?
C69 C70 C71 C72 1.2(6) . . . . ?
O24 C71 C72 C73 -178.5(4) . . . . ?
C70 C71 C72 C73 -0.1(6) . . . . ?
C71 C72 C73 C78 -1.7(6) . . . . ?
C71 C72 C73 C74 178.4(4) . . . . ?
C78 C73 C74 C75 -1.8(7) . . . . ?
C72 C73 C74 C75 178.1(5) . . . . ?
C73 C74 C75 C76 -0.2(8) . . . . ?
C74 C75 C76 C77 0.9(8) . . . . ?
C75 C76 C77 C78 0.6(8) . . . . ?
C76 C77 C78 C73 -2.6(6) . . . . ?
C76 C77 C78 C69 178.3(4) . . . . ?
C72 C73 C78 C77 -176.8(4) . . . . ?
C74 C73 C78 C77 3.1(5) . . . . ?
C72 C73 C78 C69 2.4(5) . . . . ?
C74 C73 C78 C69 -177.7(4) . . . . ?
C70 C69 C78 C77 177.9(4) . . . . ?
C79 C69 C78 C77 -1.0(6) . . . . ?
C70 C69 C78 C73 -1.2(5) . . . . ?
C79 C69 C78 C73 179.9(3) . . . . ?
C70 C69 C79 C84 116.8(5) . . . . ?
C78 C69 C79 C84 -64.4(5) . . . . ?
C70 C69 C79 C80 -63.5(5) . . . . ?
C78 C69 C79 C80 115.3(5) . . . . ?
C84 C79 C80 C81 3.9(7) . . . . ?
C69 C79 C80 C81 -175.8(4) . . . . ?
C79 C80 C81 C82 -2.7(7) . . . . ?
C80 C81 C82 C83 0.7(7) . . . . ?
C80 C81 C82 C85 175.5(4) . . . . ?
C81 C82 C83 C84 -0.2(7) . . . . ?
C85 C82 C83 C84 -175.0(4) . . . . ?
C82 C83 C84 C79 1.7(8) . . . . ?
C80 C79 C84 C83 -3.5(7) . . . . ?
C69 C79 C84 C83 176.3(4) . . . . ?
C83 C82 C85 C90 164.4(5) . . . . ?
C81 C82 C85 C90 -10.1(7) . . . . ?
C83 C82 C85 C86 -12.8(7) . . . . ?
C81 C82 C85 C86 172.6(5) . . . . ?
C90 C85 C86 C87 -1.0(9) . . . . ?
C82 C85 C86 C87 176.4(6) . . . . ?
C85 C86 C87 C88 1.8(11) . . . . ?
C86 C87 C88 C89 -1.4(9) . . . . ?
C86 C87 C88 C91 179.9(6) . . . . ?
C87 C88 C89 C90 0.5(9) . . . . ?
C91 C88 C89 C90 179.1(5) . . . . ?
C86 C85 C90 C89 0.1(9) . . . . ?
C82 C85 C90 C89 -177.3(5) . . . . ?
C88 C89 C90 C85 0.1(10) . . . . ?
C89 C88 C91 C92 105.9(6) . . . . ?
C87 C88 C91 C92 -75.5(6) . . . . ?
C89 C88 C91 C100 -75.9(6) . . . . ?
C87 C88 C91 C100 102.6(6) . . . . ?
C100 C91 C92 O3 177.0(3) . . . . ?
C88 C91 C92 O3 -4.7(6) . . . . ?
C100 C91 C92 C93 -4.0(6) . . . . ?
C88 C91 C92 C93 174.2(3) . . . . ?
C91 C92 C93 O4 -179.9(4) . . . . ?
O3 C92 C93 O4 -0.8(4) . . . . ?
C91 C92 C93 C94 0.6(6) . . . . ?
O3 C92 C93 C94 179.7(3) . . . . ?
O4 C93 C94 C95 -176.7(4) . . . . ?
C92 C93 C94 C95 2.7(6) . . . . ?
C93 C94 C95 C100 -2.3(6) . . . . ?
C93 C94 C95 C96 178.3(4) . . . . ?
C94 C95 C96 C97 -175.7(5) . . . . ?
C100 C95 C96 C97 4.8(6) . . . . ?
C95 C96 C97 C98 -2.8(8) . . . . ?
C96 C97 C98 C99 -1.0(7) . . . . ?
C97 C98 C99 C100 2.8(7) . . . . ?
C94 C95 C100 C99 177.5(4) . . . . ?
C96 C95 C100 C99 -3.0(5) . . . . ?
C94 C95 C100 C91 -1.3(5) . . . . ?
C96 C95 C100 C91 178.2(3) . . . . ?
C98 C99 C100 C95 -0.6(6) . . . . ?
C98 C99 C100 C91 178.2(4) . . . . ?
C92 C91 C100 C95 4.3(5) . . . . ?
C88 C91 C100 C95 -173.9(3) . . . . ?
C92 C91 C100 C99 -174.5(4) . . . . ?
C88 C91 C100 C99 7.3(5) . . . . ?
C110 C101 C102 O11 -179.1(4) . . . . ?
C111 C101 C102 O11 0.3(7) . . . . ?
C110 C101 C102 C103 0.2(7) . . . . ?
C111 C101 C102 C103 179.5(4) . . . . ?
O11 C102 C103 O12 1.4(5) . . . . ?
C101 C102 C103 O12 -178.0(4) . . . . ?
O11 C102 C103 C104 -178.2(4) . . . . ?
C101 C102 C103 C104 2.4(7) . . . . ?
O12 C103 C104 C105 177.3(5) . . . . ?
C102 C103 C104 C105 -3.1(7) . . . . ?
C103 C104 C105 C110 1.4(8) . . . . ?
C103 C104 C105 C106 -177.4(6) . . . . ?
C104 C105 C106 C107 179.7(7) . . . . ?
C110 C105 C106 C107 0.9(11) . . . . ?
C105 C106 C107 C108 0.4(15) . . . . ?
C106 C107 C108 C109 0.1(17) . . . . ?
C107 C108 C109 C110 -2.0(15) . . . . ?
C102 C101 C110 C109 -179.3(5) . . . . ?
C111 C101 C110 C109 1.4(8) . . . . ?
C102 C101 C110 C105 -1.9(7) . . . . ?
C111 C101 C110 C105 178.8(5) . . . . ?
C108 C109 C110 C101 -179.2(7) . . . . ?
C108 C109 C110 C105 3.2(11) . . . . ?
C104 C105 C110 C101 1.1(8) . . . . ?
C106 C105 C110 C101 179.9(6) . . . . ?
C104 C105 C110 C109 178.7(5) . . . . ?
C106 C105 C110 C109 -2.5(8) . . . . ?
C102 C101 C111 C112 -89.8(7) . . . . ?
C110 C101 C111 C112 89.5(7) . . . . ?
C102 C101 C111 C116 96.0(7) . . . . ?
C110 C101 C111 C116 -84.7(7) . . . . ?
C116 C111 C112 C113 -2.2(10) . . . . ?
C101 C111 C112 C113 -176.8(6) . . . . ?
C111 C112 C113 C114 1.3(12) . . . . ?
C112 C113 C114 C115 -3.4(11) . . . . ?
C112 C113 C114 C117 177.6(6) . . . . ?
C113 C114 C115 C116 6.5(12) . . . . ?
C117 C114 C115 C116 -174.5(7) . . . . ?
C112 C111 C116 C115 5.9(12) . . . . ?
C101 C111 C116 C115 -179.5(8) . . . . ?
C114 C115 C116 C111 -8.3(15) . . . . ?
C113 C114 C117 C118 -179.3(7) . . . . ?
C115 C114 C117 C118 1.8(9) . . . . ?
C113 C114 C117 C122 -9.4(8) . . . . ?
C115 C114 C117 C122 171.7(7) . . . . ?
C122 C117 C118 C119 4.3(12) . . . . ?
C114 C117 C118 C119 175.0(8) . . . . ?
C117 C118 C119 C120 2.9(16) . . . . ?
C118 C119 C120 C121 -5.6(13) . . . . ?
C118 C119 C120 C123 179.4(8) . . . . ?
C119 C120 C121 C122 1.1(11) . . . . ?
C123 C120 C121 C122 176.0(7) . . . . ?
C120 C121 C122 C117 6.2(13) . . . . ?
C118 C117 C122 C121 -8.5(11) . . . . ?
C114 C117 C122 C121 -179.3(6) . . . . ?
C119 C120 C123 C124 -81.0(7) . . . . ?
C121 C120 C123 C124 104.6(6) . . . . ?
C119 C120 C123 C132 95.3(7) . . . . ?
C121 C120 C123 C132 -79.2(6) . . . . ?
C132 C123 C124 O19 178.8(3) . . . . ?
C120 C123 C124 O19 -4.7(6) . . . . ?
C132 C123 C124 C125 -1.2(5) . . . . ?
C120 C123 C124 C125 175.3(4) . . . . ?
O19 C124 C125 C126 178.1(4) . . . . ?
C123 C124 C125 C126 -1.9(6) . . . . ?
O19 C124 C125 O20 -1.2(4) . . . . ?
C123 C124 C125 O20 178.8(3) . . . . ?
O20 C125 C126 C127 -177.7(4) . . . . ?
C124 C125 C126 C127 3.1(6) . . . . ?
C125 C126 C127 C132 -1.3(6) . . . . ?
C125 C126 C127 C128 178.2(4) . . . . ?
C132 C127 C128 C129 2.1(6) . . . . ?
C126 C127 C128 C129 -177.4(4) . . . . ?
C127 C128 C129 C130 -2.0(7) . . . . ?
C128 C129 C130 C131 0.9(7) . . . . ?
C129 C130 C131 C132 0.1(6) . . . . ?
C126 C127 C132 C131 178.4(4) . . . . ?
C128 C127 C132 C131 -1.1(5) . . . . ?
C126 C127 C132 C123 -1.7(5) . . . . ?
C128 C127 C132 C123 178.8(4) . . . . ?
C130 C131 C132 C127 0.1(5) . . . . ?
C130 C131 C132 C123 -179.8(4) . . . . ?
C124 C123 C132 C127 2.9(5) . . . . ?
C120 C123 C132 C127 -173.5(3) . . . . ?
C124 C123 C132 C131 -177.2(3) . . . . ?
C120 C123 C132 C131 6.4(5) . . . . ?
C18 C1 O1 B1 176.6(4) . . . . ?
C2 C1 O1 B1 -4.5(5) . . . . ?
C3 C2 O2 B1 -178.2(4) . . . . ?
C1 C2 O2 B1 3.5(5) . . . . ?
C91 C92 O3 B1 -173.3(4) . . . . ?
C93 C92 O3 B1 7.7(4) . . . . ?
C94 C93 O4 B1 172.9(4) . . . . ?
C92 C93 O4 B1 -6.5(4) . . . . ?
C6 C7 O5 B2 -178.0(6) . . . . ?
C8 C7 O5 B2 2.5(6) . . . . ?
C9 C8 O6 B2 -179.7(6) . . . . ?
C7 C8 O6 B2 0.7(6) . . . . ?
C19 C20 O7 B2 176.5(5) . . . . ?
C21 C20 O7 B2 -0.9(6) . . . . ?
C22 C21 O8 B2 -176.8(7) . . . . ?
C20 C21 O8 B2 3.0(7) . . . . ?
C12 C13 O9 B3 178.4(6) . . . . ?
C14 C13 O9 B3 -0.5(6) . . . . ?
C15 C14 O10 B3 179.1(5) . . . . ?
C13 C14 O10 B3 -1.2(5) . . . . ?
C101 C102 O11 B3 177.9(5) . . . . ?
C103 C102 O11 B3 -1.4(5) . . . . ?
C104 C103 O12 B3 178.9(5) . . . . ?
C102 C103 O12 B3 -0.7(5) . . . . ?
C68 C51 O13 B4 176.3(5) . . . . ?
C52 C51 O13 B4 -3.8(5) . . . . ?
C53 C52 O14 B4 -174.9(5) . . . . ?
C51 C52 O14 B4 3.3(5) . . . . ?
C41 C42 O15 B4 -175.6(5) . . . . ?
C43 C42 O15 B4 1.4(6) . . . . ?
C44 C43 O16 B4 179.4(7) . . . . ?
C42 C43 O16 B4 -1.0(6) . . . . ?
C56 C57 O17 B5 -176.6(5) . . . . ?
C58 C57 O17 B5 2.8(5) . . . . ?
C59 C58 O18 B5 178.6(5) . . . . ?
C57 C58 O18 B5 -2.2(5) . . . . ?
C123 C124 O19 B5 -175.5(4) . . . . ?
C125 C124 O19 B5 4.5(4) . . . . ?
C126 C125 O20 B5 177.9(4) . . . . ?
C124 C125 O20 B5 -2.8(4) . . . . ?
C62 C63 O21 B6 -179.4(4) . . . . ?
C64 C63 O21 B6 0.5(4) . . . . ?
C65 C64 O22 B6 175.6(4) . . . . ?
C63 C64 O22 B6 -5.0(5) . . . . ?
C69 C70 O23 B6 -174.5(4) . . . . ?
C71 C70 O23 B6 3.0(5) . . . . ?
C72 C71 O24 B6 171.9(5) . . . . ?
C70 C71 O24 B6 -6.6(5) . . . . ?
C92 O3 B1 O1 -134.2(4) . . . . ?
C92 O3 B1 O4 -11.0(4) . . . . ?
C92 O3 B1 O2 109.4(4) . . . . ?
C1 O1 B1 O3 -113.9(4) . . . . ?
C1 O1 B1 O4 128.7(4) . . . . ?
C1 O1 B1 O2 6.3(5) . . . . ?
C93 O4 B1 O3 10.7(4) . . . . ?
C93 O4 B1 O1 131.9(4) . . . . ?
C93 O4 B1 O2 -109.5(4) . . . . ?
C2 O2 B1 O3 114.2(4) . . . . ?
C2 O2 B1 O1 -6.0(5) . . . . ?
C2 O2 B1 O4 -129.8(4) . . . . ?
C8 O6 B2 O5 0.8(6) . . . . ?
C8 O6 B2 O8 -122.5(5) . . . . ?
C8 O6 B2 O7 122.3(5) . . . . ?
C7 O5 B2 O6 -2.0(6) . . . . ?
C7 O5 B2 O8 121.5(5) . . . . ?
C7 O5 B2 O7 -123.5(5) . . . . ?
C21 O8 B2 O6 -123.6(5) . . . . ?
C21 O8 B2 O5 116.6(5) . . . . ?
C21 O8 B2 O7 -3.3(7) . . . . ?
C20 O7 B2 O6 123.5(5) . . . . ?
C20 O7 B2 O5 -118.1(5) . . . . ?
C20 O7 B2 O8 2.5(6) . . . . ?
C103 O12 B3 O9 121.6(4) . . . . ?
C103 O12 B3 O11 -0.2(5) . . . . ?
C103 O12 B3 O10 -120.1(4) . . . . ?
C13 O9 B3 O12 122.8(5) . . . . ?
C13 O9 B3 O11 -119.2(5) . . . . ?
C13 O9 B3 O10 -0.2(6) . . . . ?
C102 O11 B3 O12 1.0(5) . . . . ?
C102 O11 B3 O9 -122.9(5) . . . . ?
C102 O11 B3 O10 122.3(4) . . . . ?
C14 O10 B3 O12 -123.4(4) . . . . ?
C14 O10 B3 O9 0.9(5) . . . . ?
C14 O10 B3 O11 120.3(4) . . . . ?
C43 O16 B4 O14 124.3(5) . . . . ?
C43 O16 B4 O13 -117.5(5) . . . . ?
C43 O16 B4 O15 1.7(7) . . . . ?
C52 O14 B4 O16 116.3(5) . . . . ?
C52 O14 B4 O13 -5.4(5) . . . . ?
C52 O14 B4 O15 -125.6(4) . . . . ?
C51 O13 B4 O16 -117.1(4) . . . . ?
C51 O13 B4 O14 5.6(5) . . . . ?
C51 O13 B4 O15 127.1(4) . . . . ?
C42 O15 B4 O16 -1.9(6) . . . . ?
C42 O15 B4 O14 -124.8(4) . . . . ?
C42 O15 B4 O13 118.1(4) . . . . ?
C57 O17 B5 O20 -128.8(4) . . . . ?
C57 O17 B5 O18 -4.0(5) . . . . ?
C57 O17 B5 O19 115.2(4) . . . . ?
C125 O20 B5 O17 -115.0(4) . . . . ?
C125 O20 B5 O18 124.5(4) . . . . ?
C125 O20 B5 O19 5.2(4) . . . . ?
C58 O18 B5 O17 3.8(5) . . . . ?
C58 O18 B5 O20 128.4(4) . . . . ?
C58 O18 B5 O19 -116.0(4) . . . . ?
C124 O19 B5 O17 116.0(4) . . . . ?
C124 O19 B5 O20 -5.9(4) . . . . ?
C124 O19 B5 O18 -127.5(4) . . . . ?
C64 O22 B6 O21 5.2(5) . . . . ?
C64 O22 B6 O23 -115.6(4) . . . . ?
C64 O22 B6 O24 127.4(4) . . . . ?
C63 O21 B6 O22 -3.4(5) . . . . ?
C63 O21 B6 O23 119.4(4) . . . . ?
C63 O21 B6 O24 -128.5(4) . . . . ?
C70 O23 B6 O22 -130.5(4) . . . . ?
C70 O23 B6 O21 110.6(4) . . . . ?
C70 O23 B6 O24 -6.5(5) . . . . ?
C71 O24 B6 O22 130.7(4) . . . . ?
C71 O24 B6 O21 -109.0(4) . . . . ?
C71 O24 B6 O23 7.9(5) . . . . ?
C150 C133 C134 C135 -0.4(8) . . . . ?
O25 C133 C134 C135 176.8(5) . . . . ?
C150 C133 C134 O26 179.7(5) . . . . ?
O25 C133 C134 O26 -3.1(6) . . . . ?
O26 C134 C135 C136 -177.8(5) . . . . ?
C133 C134 C135 C136 2.4(8) . . . . ?
C134 C135 C136 C149 -2.4(7) . . . . ?
C134 C135 C136 C137 179.6(4) . . . . ?
C135 C136 C137 C142 -178.5(4) . . . . ?
C149 C136 C137 C142 3.5(6) . . . . ?
C135 C136 C137 C138 0.8(7) . . . . ?
C149 C136 C137 C138 -177.2(4) . . . . ?
C142 C137 C138 C139 -1.7(7) . . . . ?
C136 C137 C138 C139 178.9(4) . . . . ?
C137 C138 C139 O29 -178.9(5) . . . . ?
C137 C138 C139 C140 1.9(8) . . . . ?
O29 C139 C140 C141 179.5(5) . . . . ?
C138 C139 C140 C141 -1.1(9) . . . . ?
O29 C139 C140 O30 0.1(7) . . . . ?
C138 C139 C140 O30 179.4(5) . . . . ?
O30 C140 C141 C142 179.5(5) . . . . ?
C139 C140 C141 C142 0.2(8) . . . . ?
C138 C137 C142 C141 0.8(6) . . . . ?
C136 C137 C142 C141 -179.8(4) . . . . ?
C138 C137 C142 C143 178.3(4) . . . . ?
C136 C137 C142 C143 -2.4(6) . . . . ?
C140 C141 C142 C137 -0.1(7) . . . . ?
C140 C141 C142 C143 -177.5(4) . . . . ?
C137 C142 C143 C144 -179.7(4) . . . . ?
C141 C142 C143 C144 -2.3(6) . . . . ?
C137 C142 C143 C148 -0.5(6) . . . . ?
C141 C142 C143 C148 176.9(4) . . . . ?
C148 C143 C144 C145 -2.3(6) . . . . ?
C142 C143 C144 C145 176.9(4) . . . . ?
C143 C144 C145 O33 -178.5(4) . . . . ?
C143 C144 C145 C146 1.5(6) . . . . ?
C144 C145 C146 C147 -0.4(6) . . . . ?
O33 C145 C146 C147 179.7(4) . . . . ?
C144 C145 C146 O34 -178.8(3) . . . . ?
O33 C145 C146 O34 1.2(5) . . . . ?
O34 C146 C147 C148 178.1(4) . . . . ?
C145 C146 C147 C148 0.0(6) . . . . ?
C146 C147 C148 C143 -0.8(6) . . . . ?
C146 C147 C148 C149 179.7(4) . . . . ?
C144 C143 C148 C147 1.9(6) . . . . ?
C142 C143 C148 C147 -177.3(4) . . . . ?
C144 C143 C148 C149 -178.5(4) . . . . ?
C142 C143 C148 C149 2.2(6) . . . . ?
C135 C136 C149 C150 0.6(6) . . . . ?
C137 C136 C149 C150 178.6(4) . . . . ?
C135 C136 C149 C148 -179.8(4) . . . . ?
C137 C136 C149 C148 -1.8(6) . . . . ?
C147 C148 C149 C150 -1.9(6) . . . . ?
C143 C148 C149 C150 178.6(4) . . . . ?
C147 C148 C149 C136 178.5(4) . . . . ?
C143 C148 C149 C136 -1.1(6) . . . . ?
C134 C133 C150 C149 -1.4(8) . . . . ?
O25 C133 C150 C149 -178.1(4) . . . . ?
C136 C149 C150 C133 1.2(7) . . . . ?
C148 C149 C150 C133 -178.4(4) . . . . ?
C161 C151 C152 O27 -0.8(8) . . . . ?
C160 C151 C152 O27 -179.1(5) . . . . ?
C161 C151 C152 C153 -179.3(5) . . . . ?
C160 C151 C152 C153 2.4(8) . . . . ?
O27 C152 C153 O28 -2.6(6) . . . . ?
C151 C152 C153 O28 176.1(5) . . . . ?
O27 C152 C153 C154 -177.9(5) . . . . ?
C151 C152 C153 C154 0.8(9) . . . . ?
O28 C153 C154 C155 -177.8(6) . . . . ?
C152 C153 C154 C155 -3.5(9) . . . . ?
C153 C154 C155 C156 -175.0(6) . . . . ?
C153 C154 C155 C160 2.8(9) . . . . ?
C154 C155 C156 C157 178.3(6) . . . . ?
C160 C155 C156 C157 0.5(9) . . . . ?
C155 C156 C157 C158 -2.6(9) . . . . ?
C156 C157 C158 C159 2.9(9) . . . . ?
C157 C158 C159 C160 -1.0(8) . . . . ?
C158 C159 C160 C155 -1.0(8) . . . . ?
C158 C159 C160 C151 -178.1(5) . . . . ?
C156 C155 C160 C159 1.3(7) . . . . ?
C154 C155 C160 C159 -176.6(5) . . . . ?
C156 C155 C160 C151 178.4(5) . . . . ?
C154 C155 C160 C151 0.5(7) . . . . ?
C152 C151 C160 C159 174.0(5) . . . . ?
C161 C151 C160 C159 -4.3(7) . . . . ?
C152 C151 C160 C155 -3.0(7) . . . . ?
C161 C151 C160 C155 178.8(5) . . . . ?
C152 C151 C161 C162 -50.7(6) . . . . ?
C160 C151 C161 C162 127.4(5) . . . . ?
C152 C151 C161 C166 127.3(6) . . . . ?
C160 C151 C161 C166 -54.6(6) . . . . ?
C166 C161 C162 C163 1.6(6) . . . . ?
C151 C161 C162 C163 179.8(4) . . . . ?
C161 C162 C163 C164 -3.0(7) . . . . ?
C162 C163 C164 C165 3.1(7) . . . . ?
C162 C163 C164 C167 179.2(4) . . . . ?
C163 C164 C165 C166 -2.2(7) . . . . ?
C167 C164 C165 C166 -178.2(5) . . . . ?
C164 C165 C166 C161 1.1(8) . . . . ?
C162 C161 C166 C165 -0.8(7) . . . . ?
C151 C161 C166 C165 -178.9(5) . . . . ?
C163 C164 C167 C172 -49.7(8) . . . . ?
C165 C164 C167 C172 126.1(7) . . . . ?
C163 C164 C167 C168 133.7(5) . . . . ?
C165 C164 C167 C168 -50.4(7) . . . . ?
C172 C167 C168 C169 5.6(8) . . . . ?
C164 C167 C168 C169 -177.5(5) . . . . ?
C167 C168 C169 C170 -1.0(8) . . . . ?
C168 C169 C170 C171 -4.7(8) . . . . ?
C168 C169 C170 C173 -179.6(4) . . . . ?
C169 C170 C171 C172 5.5(11) . . . . ?
C173 C170 C171 C172 -179.8(6) . . . . ?
C168 C167 C172 C171 -5.0(11) . . . . ?
C164 C167 C172 C171 178.2(7) . . . . ?
C170 C171 C172 C167 -0.5(13) . . . . ?
C171 C170 C173 C174 119.3(7) . . . . ?
C169 C170 C173 C174 -66.0(7) . . . . ?
C171 C170 C173 C182 -59.0(8) . . . . ?
C169 C170 C173 C182 115.7(6) . . . . ?
C182 C173 C174 O37 177.0(5) . . . . ?
C170 C173 C174 O37 -1.3(9) . . . . ?
C182 C173 C174 C175 1.5(8) . . . . ?
C170 C173 C174 C175 -176.9(5) . . . . ?
C173 C174 C175 C176 -2.3(9) . . . . ?
O37 C174 C175 C176 -178.6(6) . . . . ?
C173 C174 C175 O38 179.2(5) . . . . ?
O37 C174 C175 O38 2.9(6) . . . . ?
O38 C175 C176 C177 179.2(6) . . . . ?
C174 C175 C176 C177 0.9(10) . . . . ?
C175 C176 C177 C178 -179.6(6) . . . . ?
C175 C176 C177 C182 1.2(10) . . . . ?
C182 C177 C178 C179 -1.8(12) . . . . ?
C176 C177 C178 C179 178.9(8) . . . . ?
C177 C178 C179 C180 0.0(15) . . . . ?
C178 C179 C180 C181 2.3(16) . . . . ?
C179 C180 C181 C182 -2.6(13) . . . . ?
C180 C181 C182 C177 0.7(9) . . . . ?
C180 C181 C182 C173 -176.7(6) . . . . ?
C178 C177 C182 C181 1.4(9) . . . . ?
C176 C177 C182 C181 -179.3(6) . . . . ?
C178 C177 C182 C173 178.9(6) . . . . ?
C176 C177 C182 C173 -1.9(9) . . . . ?
C174 C173 C182 C181 177.9(5) . . . . ?
C170 C173 C182 C181 -3.8(9) . . . . ?
C174 C173 C182 C177 0.6(8) . . . . ?
C170 C173 C182 C177 178.9(5) . . . . ?
O39 C183 C184 C185 178.2(4) . . . . ?
C200 C183 C184 C185 -1.6(7) . . . . ?
O39 C183 C184 O40 1.7(5) . . . . ?
C200 C183 C184 O40 -178.1(4) . . . . ?
O40 C184 C185 C186 177.5(4) . . . . ?
C183 C184 C185 C186 1.6(6) . . . . ?
C184 C185 C186 C199 -0.6(6) . . . . ?
C184 C185 C186 C187 -179.5(4) . . . . ?
C199 C186 C187 C188 -176.9(3) . . . . ?
C185 C186 C187 C188 1.9(5) . . . . ?
C199 C186 C187 C192 1.9(5) . . . . ?
C185 C186 C187 C192 -179.3(3) . . . . ?
C192 C187 C188 C189 0.7(5) . . . . ?
C186 C187 C188 C189 179.5(4) . . . . ?
C187 C188 C189 O41 179.5(4) . . . . ?
C187 C188 C189 C190 -2.0(6) . . . . ?
C188 C189 C190 C191 2.0(6) . . . . ?
O41 C189 C190 C191 -179.2(3) . . . . ?
C188 C189 C190 O42 -178.9(3) . . . . ?
O41 C189 C190 O42 0.0(5) . . . . ?
O42 C190 C191 C192 -179.6(3) . . . . ?
C189 C190 C191 C192 -0.6(6) . . . . ?
C190 C191 C192 C187 -0.6(5) . . . . ?
C190 C191 C192 C193 -179.4(3) . . . . ?
C188 C187 C192 C191 0.6(5) . . . . ?
C186 C187 C192 C191 -178.2(3) . . . . ?
C188 C187 C192 C193 179.4(3) . . . . ?
C186 C187 C192 C193 0.6(5) . . . . ?
C191 C192 C193 C198 176.2(3) . . . . ?
C187 C192 C193 C198 -2.7(5) . . . . ?
C191 C192 C193 C194 -5.4(5) . . . . ?
C187 C192 C193 C194 175.7(3) . . . . ?
C198 C193 C194 C195 -2.8(6) . . . . ?
C192 C193 C194 C195 178.7(3) . . . . ?
C193 C194 C195 O45 178.5(4) . . . . ?
C193 C194 C195 C196 -0.3(6) . . . . ?
C194 C195 C196 C197 2.1(7) . . . . ?
O45 C195 C196 C197 -176.9(4) . . . . ?
C194 C195 C196 O46 -179.7(4) . . . . ?
O45 C195 C196 O46 1.3(5) . . . . ?
O46 C196 C197 C198 -178.6(4) . . . . ?
C195 C196 C197 C198 -0.7(7) . . . . ?
C194 C193 C198 C197 4.2(6) . . . . ?
C192 C193 C198 C197 -177.4(3) . . . . ?
C194 C193 C198 C199 -176.1(3) . . . . ?
C192 C193 C198 C199 2.3(5) . . . . ?
C196 C197 C198 C193 -2.4(6) . . . . ?
C196 C197 C198 C199 177.9(4) . . . . ?
C185 C186 C199 C200 -0.3(6) . . . . ?
C187 C186 C199 C200 178.5(3) . . . . ?
C185 C186 C199 C198 178.9(3) . . . . ?
C187 C186 C199 C198 -2.2(5) . . . . ?
C193 C198 C199 C186 0.1(5) . . . . ?
C197 C198 C199 C186 179.8(4) . . . . ?
C193 C198 C199 C200 179.4(3) . . . . ?
C197 C198 C199 C200 -0.9(6) . . . . ?
O39 C183 C200 C199 -179.2(4) . . . . ?
C184 C183 C200 C199 0.6(6) . . . . ?
C186 C199 C200 C183 0.3(6) . . . . ?
C198 C199 C200 C183 -178.9(4) . . . . ?
C210 C201 C202 O43 178.3(3) . . . . ?
C211 C201 C202 O43 -3.6(6) . . . . ?
C210 C201 C202 C203 1.0(5) . . . . ?
C211 C201 C202 C203 179.2(3) . . . . ?
O43 C202 C203 C204 180.0(3) . . . . ?
C201 C202 C203 C204 -2.3(6) . . . . ?
O43 C202 C203 O44 -0.2(4) . . . . ?
C201 C202 C203 O44 177.5(4) . . . . ?
O44 C203 C204 C205 -178.1(4) . . . . ?
C202 C203 C204 C205 1.8(6) . . . . ?
C203 C204 C205 C206 178.0(3) . . . . ?
C203 C204 C205 C210 -0.1(5) . . . . ?
C204 C205 C206 C207 -178.8(4) . . . . ?
C210 C205 C206 C207 -0.7(6) . . . . ?
C205 C206 C207 C208 -0.2(6) . . . . ?
C206 C207 C208 C209 0.0(6) . . . . ?
C207 C208 C209 C210 1.1(6) . . . . ?
C208 C209 C210 C205 -1.8(5) . . . . ?
C208 C209 C210 C201 179.1(3) . . . . ?
C206 C205 C210 C209 1.6(5) . . . . ?
C204 C205 C210 C209 179.7(3) . . . . ?
C206 C205 C210 C201 -179.3(3) . . . . ?
C204 C205 C210 C201 -1.2(5) . . . . ?
C202 C201 C210 C209 179.7(4) . . . . ?
C211 C201 C210 C209 1.6(5) . . . . ?
C202 C201 C210 C205 0.7(5) . . . . ?
C211 C201 C210 C205 -177.5(3) . . . . ?
C202 C201 C211 C212 122.3(4) . . . . ?
C210 C201 C211 C212 -59.6(5) . . . . ?
C202 C201 C211 C216 -55.1(5) . . . . ?
C210 C201 C211 C216 122.9(4) . . . . ?
C216 C211 C212 C213 -3.8(6) . . . . ?
C201 C211 C212 C213 178.6(4) . . . . ?
C211 C212 C213 C214 0.3(6) . . . . ?
C212 C213 C214 C215 2.5(6) . . . . ?
C212 C213 C214 C217 -178.7(4) . . . . ?
C213 C214 C215 C216 -1.6(7) . . . . ?
C217 C214 C215 C216 179.5(4) . . . . ?
C214 C215 C216 C211 -1.9(8) . . . . ?
C212 C211 C216 C215 4.6(7) . . . . ?
C201 C211 C216 C215 -177.8(4) . . . . ?
C213 C214 C217 C222 20.8(7) . . . . ?
C215 C214 C217 C222 -160.4(5) . . . . ?
C213 C214 C217 C218 -164.2(4) . . . . ?
C215 C214 C217 C218 14.5(6) . . . . ?
C222 C217 C218 C219 -6.0(8) . . . . ?
C214 C217 C218 C219 178.6(5) . . . . ?
C217 C218 C219 C220 2.4(8) . . . . ?
C218 C219 C220 C221 4.9(8) . . . . ?
C218 C219 C220 C223 -178.6(4) . . . . ?
C219 C220 C221 C222 -8.3(9) . . . . ?
C223 C220 C221 C222 175.4(6) . . . . ?
C218 C217 C222 C221 2.6(9) . . . . ?
C214 C217 C222 C221 178.0(6) . . . . ?
C220 C221 C222 C217 4.6(11) . . . . ?
C221 C220 C223 C224 -117.8(5) . . . . ?
C219 C220 C223 C224 66.0(5) . . . . ?
C221 C220 C223 C232 62.7(6) . . . . ?
C219 C220 C223 C232 -113.5(5) . . . . ?
C232 C223 C224 O35 176.3(4) . . . . ?
C220 C223 C224 O35 -3.2(7) . . . . ?
C232 C223 C224 C225 -1.3(6) . . . . ?
C220 C223 C224 C225 179.1(4) . . . . ?
O35 C224 C225 O36 1.2(5) . . . . ?
C223 C224 C225 O36 179.3(4) . . . . ?
O35 C224 C225 C226 -179.4(4) . . . . ?
C223 C224 C225 C226 -1.3(6) . . . . ?
O36 C225 C226 C227 -177.6(4) . . . . ?
C224 C225 C226 C227 3.1(6) . . . . ?
C225 C226 C227 C228 175.5(4) . . . . ?
C225 C226 C227 C232 -2.4(6) . . . . ?
C226 C227 C228 C229 -177.3(4) . . . . ?
C232 C227 C228 C229 0.6(6) . . . . ?
C227 C228 C229 C230 0.2(8) . . . . ?
C228 C229 C230 C231 -1.0(7) . . . . ?
C229 C230 C231 C232 1.1(7) . . . . ?
C230 C231 C232 C223 177.4(4) . . . . ?
C230 C231 C232 C227 -0.2(6) . . . . ?
C224 C223 C232 C231 -175.5(4) . . . . ?
C220 C223 C232 C231 4.0(6) . . . . ?
C224 C223 C232 C227 2.1(5) . . . . ?
C220 C223 C232 C227 -178.4(3) . . . . ?
C226 C227 C232 C231 177.4(4) . . . . ?
C228 C227 C232 C231 -0.6(5) . . . . ?
C226 C227 C232 C223 -0.3(6) . . . . ?
C228 C227 C232 C223 -178.3(4) . . . . ?
C242 C233 C234 C235 0.7(7) . . . . ?
C243 C233 C234 C235 178.0(5) . . . . ?
C242 C233 C234 O47 -179.7(4) . . . . ?
C243 C233 C234 O47 -2.5(8) . . . . ?
O47 C234 C235 O48 2.6(6) . . . . ?
C233 C234 C235 O48 -177.7(4) . . . . ?
O47 C234 C235 C236 -178.4(4) . . . . ?
C233 C234 C235 C236 1.2(8) . . . . ?
C234 C235 C236 C237 -0.6(8) . . . . ?
O48 C235 C236 C237 178.3(5) . . . . ?
C235 C236 C237 C242 -2.0(9) . . . . ?
C235 C236 C237 C238 -179.2(5) . . . . ?
C242 C237 C238 C239 -0.4(11) . . . . ?
C236 C237 C238 C239 176.8(8) . . . . ?
C237 C238 C239 C240 -1.8(16) . . . . ?
C238 C239 C240 C241 4.7(19) . . . . ?
C239 C240 C241 C242 -5.2(14) . . . . ?
C236 C237 C242 C233 4.1(9) . . . . ?
C238 C237 C242 C233 -179.1(6) . . . . ?
C236 C237 C242 C241 -177.1(5) . . . . ?
C238 C237 C242 C241 -0.2(10) . . . . ?
C234 C233 C242 C237 -3.3(8) . . . . ?
C243 C233 C242 C237 179.4(5) . . . . ?
C234 C233 C242 C241 177.9(5) . . . . ?
C243 C233 C242 C241 0.6(8) . . . . ?
C240 C241 C242 C237 3.2(10) . . . . ?
C240 C241 C242 C233 -178.0(7) . . . . ?
C234 C233 C243 C248 -93.9(7) . . . . ?
C242 C233 C243 C248 83.2(7) . . . . ?
C234 C233 C243 C244 93.4(7) . . . . ?
C242 C233 C243 C244 -89.5(8) . . . . ?
C248 C243 C244 C245 5.7(11) . . . . ?
C233 C243 C244 C245 179.0(8) . . . . ?
C243 C244 C245 C246 0.6(13) . . . . ?
C244 C245 C246 C247 -7.1(12) . . . . ?
C244 C245 C246 C249 -178.4(7) . . . . ?
C245 C246 C247 C248 7.7(12) . . . . ?
C249 C246 C247 C248 178.8(7) . . . . ?
C246 C247 C248 C243 -1.6(13) . . . . ?
C244 C243 C248 C247 -5.1(11) . . . . ?
C233 C243 C248 C247 -178.4(7) . . . . ?
C245 C246 C249 C254 -159.5(9) . . . . ?
C247 C246 C249 C254 30.0(11) . . . . ?
C245 C246 C249 C250 29.4(10) . . . . ?
C247 C246 C249 C250 -141.1(8) . . . . ?
C254 C249 C250 C251 6.5(11) . . . . ?
C246 C249 C250 C251 178.1(7) . . . . ?
C249 C250 C251 C252 4.2(11) . . . . ?
C250 C251 C252 C253 -13.5(12) . . . . ?
C250 C251 C252 C255 175.8(7) . . . . ?
C251 C252 C253 C254 13.6(17) . . . . ?
C255 C252 C253 C254 -176.5(10) . . . . ?
C246 C249 C254 C253 -178.7(10) . . . . ?
C250 C249 C254 C253 -7.4(15) . . . . ?
C252 C253 C254 C249 -3(2) . . . . ?
C253 C252 C255 C256 79.2(10) . . . . ?
C251 C252 C255 C256 -111.3(7) . . . . ?
C253 C252 C255 C264 -109.8(10) . . . . ?
C251 C252 C255 C264 59.7(8) . . . . ?
C264 C255 C256 O31 176.1(6) . . . . ?
C252 C255 C256 O31 -12.8(8) . . . . ?
C264 C255 C256 C257 -0.2(6) . . . . ?
C252 C255 C256 C257 170.9(6) . . . . ?
C255 C256 C257 O32 176.4(5) . . . . ?
O31 C256 C257 O32 -0.4(6) . . . . ?
C255 C256 C257 C258 -2.2(7) . . . . ?
O31 C256 C257 C258 -179.1(6) . . . . ?
O32 C257 C258 C259 -173.9(8) . . . . ?
C256 C257 C258 C259 4.3(11) . . . . ?
C257 C258 C259 C260 177.0(8) . . . . ?
C257 C258 C259 C264 -3.7(12) . . . . ?
C258 C259 C260 C261 -177.6(10) . . . . ?
C264 C259 C260 C261 3.2(13) . . . . ?
C259 C260 C261 C262 0(2) . . . . ?
C260 C261 C262 C263 -3(2) . . . . ?
C261 C262 C263 C264 2.7(16) . . . . ?
C262 C263 C264 C255 176.6(7) . . . . ?
C262 C263 C264 C259 0.3(11) . . . . ?
C256 C255 C264 C263 -175.7(5) . . . . ?
C252 C255 C264 C263 13.2(9) . . . . ?
C256 C255 C264 C259 0.7(8) . . . . ?
C252 C255 C264 C259 -170.4(6) . . . . ?
C258 C259 C264 C263 177.6(6) . . . . ?
C260 C259 C264 C263 -3.1(10) . . . . ?
C258 C259 C264 C255 1.2(10) . . . . ?
C260 C259 C264 C255 -179.5(6) . . . . ?
C150 C133 O25 B7 179.3(5) . . . . ?
C134 C133 O25 B7 2.2(6) . . . . ?
C135 C134 O26 B7 -177.2(6) . . . . ?
C133 C134 O26 B7 2.7(6) . . . . ?
C151 C152 O27 B7 -172.8(6) . . . . ?
C153 C152 O27 B7 5.9(6) . . . . ?
C154 C153 O28 B7 172.9(7) . . . . ?
C152 C153 O28 B7 -1.9(7) . . . . ?
C138 C139 O29 B8 -178.0(6) . . . . ?
C140 C139 O29 B8 1.4(7) . . . . ?
C141 C140 O30 B8 179.1(6) . . . . ?
C139 C140 O30 B8 -1.6(7) . . . . ?
C255 C256 O31 B8 -172.2(5) . . . . ?
C257 C256 O31 B8 4.4(6) . . . . ?
C258 C257 O32 B8 174.4(8) . . . . ?
C256 C257 O32 B8 -4.0(7) . . . . ?
C144 C145 O33 B9 176.2(4) . . . . ?
C146 C145 O33 B9 -3.8(4) . . . . ?
C147 C146 O34 B9 -176.4(4) . . . . ?
C145 C146 O34 B9 2.0(4) . . . . ?
C223 C224 O35 B9 -174.5(5) . . . . ?
C225 C224 O35 B9 3.4(5) . . . . ?
C226 C225 O36 B9 175.6(5) . . . . ?
C224 C225 O36 B9 -5.1(5) . . . . ?
C173 C174 O37 B10 -177.1(6) . . . . ?
C175 C174 O37 B10 -1.1(6) . . . . ?
C176 C175 O38 B10 178.2(6) . . . . ?
C174 C175 O38 B10 -3.3(6) . . . . ?
C200 C183 O39 B10 175.7(5) . . . . ?
C184 C183 O39 B10 -4.1(5) . . . . ?
C185 C184 O40 B10 -174.9(5) . . . . ?
C183 C184 O40 B10 1.4(5) . . . . ?
C188 C189 O41 B11 -177.9(4) . . . . ?
C190 C189 O41 B11 3.4(5) . . . . ?
C191 C190 O42 B11 175.8(4) . . . . ?
C189 C190 O42 B11 -3.3(4) . . . . ?
C201 C202 O43 B11 -168.5(4) . . . . ?
C203 C202 O43 B11 9.0(4) . . . . ?
C204 C203 O44 B11 171.2(4) . . . . ?
C202 C203 O44 B11 -8.7(4) . . . . ?
C194 C195 O45 B12 178.4(5) . . . . ?
C196 C195 O45 B12 -2.7(5) . . . . ?
C197 C196 O46 B12 178.8(5) . . . . ?
C195 C196 O46 B12 0.7(6) . . . . ?
C235 C234 O47 B12 -3.4(5) . . . . ?
C233 C234 O47 B12 176.9(5) . . . . ?
C234 C235 O48 B12 -0.6(5) . . . . ?
C236 C235 O48 B12 -179.6(5) . . . . ?
C134 O26 B7 O25 -1.3(6) . . . . ?
C134 O26 B7 O28 120.0(5) . . . . ?
C134 O26 B7 O27 -122.1(5) . . . . ?
C133 O25 B7 O26 -0.5(6) . . . . ?
C133 O25 B7 O28 -124.6(6) . . . . ?
C133 O25 B7 O27 122.2(5) . . . . ?
C153 O28 B7 O26 128.6(6) . . . . ?
C153 O28 B7 O25 -112.4(6) . . . . ?
C153 O28 B7 O27 5.2(7) . . . . ?
C152 O27 B7 O26 -130.9(5) . . . . ?
C152 O27 B7 O25 110.8(5) . . . . ?
C152 O27 B7 O28 -6.7(7) . . . . ?
C257 O32 B8 O30 129.1(6) . . . . ?
C257 O32 B8 O31 6.4(7) . . . . ?
C257 O32 B8 O29 -110.1(7) . . . . ?
C140 O30 B8 O32 127.2(6) . . . . ?
C140 O30 B8 O31 -114.3(6) . . . . ?
C140 O30 B8 O29 2.3(7) . . . . ?
C256 O31 B8 O32 -6.4(7) . . . . ?
C256 O31 B8 O30 -131.2(5) . . . . ?
C256 O31 B8 O29 113.6(5) . . . . ?
C139 O29 B8 O32 -128.4(6) . . . . ?
C139 O29 B8 O30 -2.2(7) . . . . ?
C139 O29 B8 O31 117.2(5) . . . . ?
C146 O34 B9 O33 -4.2(4) . . . . ?
C146 O34 B9 O35 -128.9(4) . . . . ?
C146 O34 B9 O36 114.8(4) . . . . ?
C145 O33 B9 O34 4.9(4) . . . . ?
C145 O33 B9 O35 131.1(4) . . . . ?
C145 O33 B9 O36 -115.6(4) . . . . ?
C224 O35 B9 O34 -127.4(4) . . . . ?
C224 O35 B9 O33 111.1(4) . . . . ?
C224 O35 B9 O36 -6.1(5) . . . . ?
C225 O36 B9 O34 130.2(4) . . . . ?
C225 O36 B9 O33 -112.6(4) . . . . ?
C225 O36 B9 O35 6.8(5) . . . . ?
C175 O38 B10 O40 124.7(5) . . . . ?
C175 O38 B10 O37 2.5(6) . . . . ?
C175 O38 B10 O39 -118.8(5) . . . . ?
C184 O40 B10 O38 116.4(4) . . . . ?
C184 O40 B10 O37 -125.4(4) . . . . ?
C184 O40 B10 O39 -3.7(5) . . . . ?
C174 O37 B10 O38 -0.8(6) . . . . ?
C174 O37 B10 O40 -123.7(5) . . . . ?
C174 O37 B10 O39 119.3(5) . . . . ?
C183 O39 B10 O38 -117.0(5) . . . . ?
C183 O39 B10 O40 4.7(5) . . . . ?
C183 O39 B10 O37 126.2(5) . . . . ?
C189 O41 B11 O44 -127.6(4) . . . . ?
C189 O41 B11 O43 116.3(4) . . . . ?
C189 O41 B11 O42 -5.2(4) . . . . ?
C203 O44 B11 O41 -107.8(4) . . . . ?
C203 O44 B11 O43 13.4(4) . . . . ?
C203 O44 B11 O42 133.9(4) . . . . ?
C202 O43 B11 O41 108.1(4) . . . . ?
C202 O43 B11 O44 -13.6(4) . . . . ?
C202 O43 B11 O42 -134.3(3) . . . . ?
C190 O42 B11 O41 5.1(4) . . . . ?
C190 O42 B11 O44 128.0(4) . . . . ?
C190 O42 B11 O43 -116.5(4) . . . . ?
C234 O47 B12 O48 3.0(5) . . . . ?
C234 O47 B12 O46 -118.2(4) . . . . ?
C234 O47 B12 O45 124.5(4) . . . . ?
C235 O48 B12 O47 -1.5(5) . . . . ?
C235 O48 B12 O46 120.1(5) . . . . ?
C235 O48 B12 O45 -123.7(5) . . . . ?
C196 O46 B12 O47 -124.2(4) . . . . ?
C196 O46 B12 O48 118.3(5) . . . . ?
C196 O46 B12 O45 -2.2(6) . . . . ?
C195 O45 B12 O47 124.6(4) . . . . ?
C195 O45 B12 O48 -117.6(4) . . . . ?
C195 O45 B12 O46 3.0(6) . . . . ?
N1 C265 C266 C267 -159.3(9) . . . . ?
C265 C266 C267 C268 -168.8(9) . . . . ?
N1 C269 C270 C271 163.2(8) . . . . ?
C269 C270 C271 C272 -72.7(10) . . . . ?
N1 C273 C274 C275 172.7(9) . . . . ?
C273 C274 C275 C276 -176.5(13) . . . . ?
N1 C277 C278 C279 -170.3(7) . . . . ?
C277 C278 C279 C280 161.3(11) . . . . ?
C266 C265 N1 C269 53.9(10) . . . . ?
C266 C265 N1 C273 176.2(7) . . . . ?
C266 C265 N1 C277 -62.4(9) . . . . ?
C270 C269 N1 C265 53.6(10) . . . . ?
C270 C269 N1 C273 -65.6(8) . . . . ?
C270 C269 N1 C277 172.2(7) . . . . ?
C274 C273 N1 C265 170.7(10) . . . . ?
C274 C273 N1 C269 -63.5(10) . . . . ?
C274 C273 N1 C277 52.9(13) . . . . ?
C278 C277 N1 C265 -68.9(9) . . . . ?
C278 C277 N1 C269 167.2(8) . . . . ?
C278 C277 N1 C273 47.0(11) . . . . ?
N2 C281 C282 C283 -171.4(6) . . . . ?
C281 C282 C283 C284 -177.3(7) . . . . ?
N2 C285 C286 C287 174.7(6) . . . . ?
C285 C286 C287 C288 178.3(10) . . . . ?
N2 C289 C290 C291 -169.8(5) . . . . ?
C289 C290 C291 C292 -178.7(5) . . . . ?
N2 C293 C294 C295 172.3(6) . . . . ?
C293 C294 C295 C296 172.8(8) . . . . ?
C286 C285 N2 C289 58.5(6) . . . . ?
C286 C285 N2 C281 -60.1(6) . . . . ?
C286 C285 N2 C293 179.1(5) . . . . ?
C290 C289 N2 C285 58.6(6) . . . . ?
C290 C289 N2 C281 -179.4(5) . . . . ?
C290 C289 N2 C293 -58.9(6) . . . . ?
C282 C281 N2 C285 -57.5(6) . . . . ?
C282 C281 N2 C289 -179.3(5) . . . . ?
C282 C281 N2 C293 60.2(6) . . . . ?
C294 C293 N2 C285 175.2(5) . . . . ?
C294 C293 N2 C289 -63.8(6) . . . . ?
C294 C293 N2 C281 53.8(7) . . . . ?
N3 C297 C298 C299 152.4(6) . . . . ?
C297 C298 C299 C300 -173.7(8) . . . . ?
N3 C301 C302 C303 -177.0(6) . . . . ?
C301 C302 C303 C304 -176.3(8) . . . . ?
N3 C305 C306 C307 -174.6(6) . . . . ?
C305 C306 C307 C308 -167.1(8) . . . . ?
N3 C309 C310 C311 -177.2(6) . . . . ?
C309 C310 C311 C312 169.6(7) . . . . ?
C302 C301 N3 C309 -64.7(8) . . . . ?
C302 C301 N3 C297 60.6(8) . . . . ?
C302 C301 N3 C305 179.9(6) . . . . ?
C310 C309 N3 C301 -161.2(7) . . . . ?
C310 C309 N3 C297 63.6(8) . . . . ?
C310 C309 N3 C305 -47.6(8) . . . . ?
C298 C297 N3 C301 51.3(9) . . . . ?
C298 C297 N3 C309 179.6(5) . . . . ?
C298 C297 N3 C305 -67.6(6) . . . . ?
C306 C305 N3 C301 58.4(7) . . . . ?
C306 C305 N3 C309 -60.0(7) . . . . ?
C306 C305 N3 C297 -170.8(6) . . . . ?
N4 C313 C314 C315 176.7(6) . . . . ?
C313 C314 C315 C316 173.9(7) . . . . ?
N4 C317 C318 C319 -174.0(10) . . . . ?
C317 C318 C319 C320 -160.0(14) . . . . ?
N4 C321 C322 C323 -174.8(6) . . . . ?
C321 C322 C323 C324 176.0(7) . . . . ?
N4 C325 C326 C327 172.8(6) . . . . ?
C325 C326 C327 C328 175.3(7) . . . . ?
C318 C317 N4 C313 -58.5(9) . . . . ?
C318 C317 N4 C321 59.9(10) . . . . ?
C318 C317 N4 C325 -176.7(8) . . . . ?
C314 C313 N4 C317 -57.4(8) . . . . ?
C314 C313 N4 C321 179.8(6) . . . . ?
C314 C313 N4 C325 60.0(7) . . . . ?
C322 C321 N4 C317 60.3(9) . . . . ?
C322 C321 N4 C313 179.3(7) . . . . ?
C322 C321 N4 C325 -61.8(8) . . . . ?
C326 C325 N4 C317 177.5(6) . . . . ?
C326 C325 N4 C313 60.2(7) . . . . ?
C326 C325 N4 C321 -57.1(8) . . . . ?
N5 C329 C330 C331 -167.9(8) . . . . ?
C329 C330 C331 C332 -169.3(9) . . . . ?
N5 C333 C334 C335 -174.1(8) . . . . ?
C333 C334 C335 C336 175.6(11) . . . . ?
N5 C337 C338 C339 174.8(7) . . . . ?
C337 C338 C339 C340 179.4(8) . . . . ?
N5 C341 C342 C343 -174.3(7) . . . . ?
C341 C342 C343 C344 -176.9(8) . . . . ?
C334 C333 N5 C337 -59.8(9) . . . . ?
C334 C333 N5 C341 178.5(7) . . . . ?
C334 C333 N5 C329 60.0(9) . . . . ?
C338 C337 N5 C333 -61.5(9) . . . . ?
C338 C337 N5 C341 57.4(9) . . . . ?
C338 C337 N5 C329 177.4(7) . . . . ?
C342 C341 N5 C333 -176.7(7) . . . . ?
C342 C341 N5 C337 61.4(9) . . . . ?
C342 C341 N5 C329 -57.7(8) . . . . ?
C330 C329 N5 C333 61.2(9) . . . . ?
C330 C329 N5 C337 -176.8(7) . . . . ?
C330 C329 N5 C341 -55.5(9) . . . . ?
N6 C345 C346 C347 174.2(12) . . . . ?
C345 C346 C347 C348 172.1(16) . . . . ?
N6 C349 C350 C351 -175.3(9) . . . . ?
C349 C350 C351 C352 177.1(11) . . . . ?
N6 C353 C354 C355 -167.5(7) . . . . ?
C353 C354 C355 C356 -169.7(7) . . . . ?
N6 C357 C358 C359 172.8(9) . . . . ?
C357 C358 C359 C360 172.5(14) . . . . ?
C346 C345 N6 C353 -60.9(11) . . . . ?
C346 C345 N6 C357 174.2(9) . . . . ?
C346 C345 N6 C349 57.2(12) . . . . ?
C354 C353 N6 C345 -164.9(7) . . . . ?
C354 C353 N6 C357 -41.7(10) . . . . ?
C354 C353 N6 C349 74.8(9) . . . . ?
C358 C357 N6 C345 58.1(10) . . . . ?
C358 C357 N6 C353 -65.2(9) . . . . ?
C358 C357 N6 C349 177.8(7) . . . . ?
C350 C349 N6 C345 48.8(12) . . . . ?
C350 C349 N6 C353 168.7(9) . . . . ?
C350 C349 N6 C357 -70.5(10) . . . . ?
N7 C361 C362 C363 170.0(15) . . . . ?
C361 C362 C363 C364 -101(3) . . . . ?
N7 C365 C366 C367 156.9(17) . . . . ?
C365 C366 C367 C368 132(2) . . . . ?
N7 C369 C370 C371 173.4(16) . . . . ?
C369 C370 C371 C372 -161(2) . . . . ?
N7 C373 C374 C375 -172.0(16) . . . . ?
C373 C374 C375 C376 -174.3(18) . . . . ?
C362 C361 N7 C373 -44.2(19) . . . . ?
C362 C361 N7 C369 75.9(17) . . . . ?
C362 C361 N7 C365 -167.3(14) . . . . ?
C374 C373 N7 C361 -59.3(17) . . . . ?
C374 C373 N7 C369 -173.0(13) . . . . ?
C374 C373 N7 C365 64.8(18) . . . . ?
C370 C369 N7 C361 167.9(14) . . . . ?
C370 C369 N7 C373 -69.3(16) . . . . ?
C370 C369 N7 C365 51.4(17) . . . . ?
C366 C365 N7 C361 -70.8(19) . . . . ?
C366 C365 N7 C373 162.1(16) . . . . ?
C366 C365 N7 C369 39.3(19) . . . . ?
N8 C377 C378 C379 -171.9(18) . . . . ?
C377 C378 C379 C380 -38(4) . . . . ?
N8 C381 C382 C383 166(2) . . . . ?
C381 C382 C383 C384 176(2) . . . . ?
N8 C385 C386 C387 -167.8(13) . . . . ?
C385 C386 C387 C388 172.3(16) . . . . ?
N8 C389 C390 C391 -169.2(13) . . . . ?
C389 C390 C391 C392 -175.1(16) . . . . ?
C390 C389 N8 C381 64.3(19) . . . . ?
C390 C389 N8 C377 -62.4(18) . . . . ?
C390 C389 N8 C385 -175.2(14) . . . . ?
C382 C381 N8 C389 167.5(18) . . . . ?
C382 C381 N8 C377 -63(2) . . . . ?
C382 C381 N8 C385 51(3) . . . . ?
C378 C377 N8 C389 -37(3) . . . . ?
C378 C377 N8 C381 -165(2) . . . . ?
C378 C377 N8 C385 76(3) . . . . ?
C386 C385 N8 C389 -62(2) . . . . ?
C386 C385 N8 C381 60(2) . . . . ?
C386 C385 N8 C377 177.4(18) . . . . ?
N9 C393 C394 C395 178.8(5) . . . . ?
C393 C394 C395 C396 -177.0(6) . . . . ?
N9 C397 C398 C399 -171.6(4) . . . . ?
C397 C398 C399 C400 -175.9(6) . . . . ?
N9 C401 C402 C403 180.0(6) . . . . ?
C401 C402 C403 C404 -176.9(7) . . . . ?
N9 C405 C406 C407 163.6(6) . . . . ?
C405 C406 C407 C408 169.3(8) . . . . ?
C398 C397 N9 C393 -58.2(5) . . . . ?
C398 C397 N9 C401 61.8(5) . . . . ?
C398 C397 N9 C405 -178.3(4) . . . . ?
C394 C393 N9 C397 -60.0(6) . . . . ?
C394 C393 N9 C401 177.9(4) . . . . ?
C394 C393 N9 C405 59.6(6) . . . . ?
C402 C401 N9 C397 56.6(6) . . . . ?
C402 C401 N9 C393 177.8(5) . . . . ?
C402 C401 N9 C405 -63.4(7) . . . . ?
C406 C405 N9 C397 174.7(5) . . . . ?
C406 C405 N9 C393 54.1(6) . . . . ?
C406 C405 N9 C401 -63.7(6) . . . . ?
N10 C409 C410 C411 -178(3) . . . . ?
C409 C410 C411 C412 117(3) . . . . ?
N10 C413 C414 C415 -166(2) . . . . ?
C413 C414 C415 C416 -175(2) . . . . ?
N10 C417 C418 C419 166(2) . . . . ?
C417 C418 C419 C420 103(3) . . . . ?
N10 C421 C422 C423 166(2) . . . . ?
C421 C422 C423 C424 -150(3) . . . . ?
C414 C413 N10 C421 -101(3) . . . . ?
C414 C413 N10 C409 27(4) . . . . ?
C414 C413 N10 C417 143(2) . . . . ?
C422 C421 N10 C413 -82(3) . . . . ?
C422 C421 N10 C409 157(2) . . . . ?
C422 C421 N10 C417 35(3) . . . . ?
C410 C409 N10 C413 178(3) . . . . ?
C410 C409 N10 C421 -59(4) . . . . ?
C410 C409 N10 C417 62(3) . . . . ?
C418 C417 N10 C413 36(3) . . . . ?
C418 C417 N10 C421 -81(3) . . . . ?
C418 C417 N10 C409 151(2) . . . . ?
N11 C425 C426 C427 -172(2) . . . . ?
C425 C426 C427 C428 -97(3) . . . . ?
N11 C429 C430 C431 -163(3) . . . . ?
C429 C430 C431 C432 -139(3) . . . . ?
N11 C433 C434 C435 125(3) . . . . ?
C433 C434 C435 C436 167(3) . . . . ?
N11 C437 C438 C439 162(3) . . . . ?
C437 C438 C439 C440 177(3) . . . . ?
C426 C425 N11 C437 59(4) . . . . ?
C426 C425 N11 C433 -64(3) . . . . ?
C426 C425 N11 C429 -172(3) . . . . ?
C438 C437 N11 C425 50(4) . . . . ?
C438 C437 N11 C433 178(3) . . . . ?
C438 C437 N11 C429 -74(4) . . . . ?
C434 C433 N11 C425 177(2) . . . . ?
C434 C433 N11 C437 49(3) . . . . ?
C434 C433 N11 C429 -71(3) . . . . ?
C430 C429 N11 C425 97(3) . . . . ?
C430 C429 N11 C437 -134(3) . . . . ?
C430 C429 N11 C433 -22(3) . . . . ?
N12 C441 C442 C443 -171.6(19) . . . . ?
C441 C442 C443 C444 -132(3) . . . . ?
N12 C445 C446 C447 166.2(18) . . . . ?
C445 C446 C447 C448 112(3) . . . . ?
N12 C449 C450 C451 -165(2) . . . . ?
C449 C450 C451 C452 -144(2) . . . . ?
N12 C453 C454 C455 -162(3) . . . . ?
C453 C454 C455 C456 -176(3) . . . . ?
C442 C441 N12 C449 39(3) . . . . ?
C442 C441 N12 C453 161(3) . . . . ?
C442 C441 N12 C445 -77(3) . . . . ?
C450 C449 N12 C441 83(3) . . . . ?
C450 C449 N12 C453 -40(3) . . . . ?
C450 C449 N12 C445 -160(2) . . . . ?
C454 C453 N12 C441 89(3) . . . . ?
C454 C453 N12 C449 -145(3) . . . . ?
C454 C453 N12 C445 -30(4) . . . . ?
C446 C445 N12 C441 -174.1(19) . . . . ?
C446 C445 N12 C449 64(2) . . . . ?
C446 C445 N12 C453 -53(3) . . . . ?
O49 C457 N13 C459 -175.6(12) . . . . ?
O49 C457 N13 C458 -4(2) . . . . ?
O50 C460 N14 C462 -2.9(13) . . . . ?
O50 C460 N14 C461 -178.4(10) . . . . ?
O51 C463 N15 C465 4.5(17) . . . . ?
O51 C463 N15 C464 176.5(11) . . . . ?
